data_1573408
loop_
_publ_author_name
'Corner, Sophie C.'
'Blackmore, William J. A.'
'Gransbury, Gemma K.'
'Mattioni, Andrea'
'Whitehead, George F. S.'
'Chilton, Nicholas F.'
'Mills, David P.'

_publ_section_title
;
 A fluorobenzene-bound dysprosium half-sandwich dication single-molecule
 magnet
;
_journal_name_full 'Chemical Science'
_journal_paper_doi 10.1039/D4SC06661H
_journal_year 2024
_chemical_formula_moiety '2(C46 H45 F6 Y), 4(Al2 C24 F55 O6), C6 H5 F, 2(C6 H14)'
_chemical_formula_sum 'C206 H123 Al8 F233 O24 Y2'
_chemical_formula_weight 7802.70
_chemical_name_systematic '[Y(Cp*)(FPh)6][{Al[OC(CF3)3]3}2(F)]'
_chemical_properties_physical Air-sensitive,Moisture-sensitive
_space_group_crystal_system monoclinic
_space_group_IT_number 14
_space_group_name_Hall '-P 2yn'
_space_group_name_H-M_alt 'P 1 21/n 1'
_atom_sites_solution_hydrogens geom
_atom_sites_solution_primary dual
_atom_sites_solution_secondary difmap
_audit_creation_date 2024-03-15
_audit_creation_method
;
Olex2 1.2
(compiled 2018.05.29 svn.r3508 for OlexSys, GUI svn.r5506)
;
_audit_update_record
;
2024-06-26 deposited with the CCDC.	2024-11-28 downloaded from the CCDC.
;
_cell_angle_alpha 90
_cell_angle_beta 94.9425(5)
_cell_angle_gamma 90
_cell_formula_units_Z 2
_cell_length_a 18.06498(10)
_cell_length_b 19.02813(13)
_cell_length_c 39.8336(2)
_cell_measurement_reflns_used 78431
_cell_measurement_temperature 100.00(10)
_cell_measurement_theta_max 78.9000
_cell_measurement_theta_min 2.6030
_cell_volume 13641.60(14)
_computing_cell_refinement 'CrysAlisPro 1.171.40.69a (Rigaku OD, 2020)'
_computing_data_collection 'CrysAlisPro 1.171.40.69a (Rigaku OD, 2020)'
_computing_data_reduction 'CrysAlisPro 1.171.40.69a (Rigaku OD, 2020)'
_computing_molecular_graphics 'Olex2 (Dolomanov et al., 2009)'
_computing_publication_material 'Olex2 (Dolomanov et al., 2009)'
_computing_structure_refinement 'ShelXL (Sheldrick, 2015)'
_computing_structure_solution 'ShelXT (Sheldrick, 2015)'
_diffrn_ambient_environment N~2~
_diffrn_ambient_temperature 100.00(10)
_diffrn_detector 'Hybrid Pixel Array Detector'
_diffrn_detector_area_resol_mean 10.0000
_diffrn_detector_type HyPix
_diffrn_measured_fraction_theta_full 0.997
_diffrn_measured_fraction_theta_max 0.981
_diffrn_measurement_details
;
List of Runs (angles in degrees, time in seconds):

  # Type    Start    End  Width  t~exp~   \w     \q     \k     \f   Frames
#--------------------------------------------------------------------------
  1  \w    -78.00  25.00   0.50    0.50    --  -47.85  93.00 121.00  206
  2  \w    -13.00  78.00   0.50    0.50    --   47.85 -93.00   9.00  182
  3  \w    -80.00 -19.00   0.50    2.00    --  -91.75  93.00 121.00  122
  4  \w   -163.00 -83.00   0.50    2.00    --  -91.75 -93.00   9.00  160
  5  \w    104.00 178.00   0.50    2.00    --  113.25  93.00 121.00  148
  6  \w     42.00 106.00   0.50    2.00    --  113.25 -93.00   9.00  128
  7  \w   -120.00 -33.00   0.50    0.50    --  -47.85 -57.00 -60.00  174
  8  \w    -26.00  28.00   0.50    0.50    --  -47.85  19.00-120.00  108
  9  \w    -26.00  26.00   0.50    0.50    --   47.85 -19.00 -60.00  104
 10  \w    -71.00 -19.00   0.50    2.00    --  -91.75  61.00 -30.00  104
 11  \w    -51.00 -20.00   0.50    2.00    --  -91.75  45.00 -60.00   62
 12  \w     42.00  71.00   0.50    2.00    --  113.25 -61.00 -90.00   58
 13  \w     42.00 106.00   0.50    2.00    --  113.25 -94.00 -30.00  128
 14  \w    100.00 178.00   0.50    2.00    --  113.25  15.00-150.00  156
 15  \w     91.00 178.00   0.50    2.00    --  113.25  77.00  60.00  174
 16  \w    101.00 178.00   0.50    2.00    --  113.25  45.00  90.00  154
 17  \w     42.00  71.00   0.50    2.00    --  113.25 -61.00 120.00   58
 18  \w     45.00  78.00   0.50    2.00    --  113.25-125.00 150.00   66
 19  \w    118.00 177.00   0.50    2.00    --  113.25  45.00  30.00  118
 20  \w    100.00 176.00   0.50    2.00    --  113.25 125.00-150.00  152
 21  \w    133.00 175.00   0.50    2.00    --  113.25  45.00 150.00   84
 22  \w     76.00 102.00   0.50    2.00    --  113.25 -77.00  30.00   52
 23  \w     78.00 104.00   0.50    2.00    --  113.25 -94.00  30.00   52
 24  \w     43.00  70.00   0.50    2.00    --  113.25 -61.00  30.00   54
 25  \w     43.00  73.00   0.50    2.00    --  113.25 -94.00  30.00   60
 26  \w    102.00 176.00   0.50    2.00    --  113.25 125.00-120.00  148
 27  \w     47.00  73.00   0.50    2.00    --  113.25 -77.00  30.00   52
 28  \w     44.00 107.00   0.50    2.00    --  113.25-125.00 -90.00  126
 29  \w     43.00  71.00   0.50    2.00    --  113.25 -61.00 150.00   56
 30  \w     44.00 103.00   0.50    2.00    --  113.25-125.00 -60.00  118
;
_diffrn_measurement_device 'four-circle diffractometer'
_diffrn_measurement_device_type 'XtaLAB Synergy, Dualflex, HyPix'
_diffrn_measurement_method '\w scans'
_diffrn_orient_matrix_type 'CrysAlisPro convention (1999,Acta A55,543-557)'
_diffrn_orient_matrix_UB_11 -0.0085852000
_diffrn_orient_matrix_UB_12 0.0311148000
_diffrn_orient_matrix_UB_13 -0.0358370000
_diffrn_orient_matrix_UB_21 0.0381667000
_diffrn_orient_matrix_UB_22 0.0681660000
_diffrn_orient_matrix_UB_23 0.0132797000
_diffrn_orient_matrix_UB_31 0.0760702000
_diffrn_orient_matrix_UB_32 -0.0306690000
_diffrn_orient_matrix_UB_33 -0.0069444000
_diffrn_radiation_monochromator mirror
_diffrn_radiation_probe x-ray
_diffrn_radiation_type CuK\a
_diffrn_radiation_wavelength 1.54184
_diffrn_reflns_av_R_equivalents 0.0372
_diffrn_reflns_av_unetI/netI 0.0270
_diffrn_reflns_Laue_measured_fraction_full 0.997
_diffrn_reflns_Laue_measured_fraction_max 0.981
_diffrn_reflns_limit_h_max 22
_diffrn_reflns_limit_h_min -21
_diffrn_reflns_limit_k_max 23
_diffrn_reflns_limit_k_min -24
_diffrn_reflns_limit_l_max 48
_diffrn_reflns_limit_l_min -50
_diffrn_reflns_number 149565
_diffrn_reflns_point_group_measured_fraction_full 0.997
_diffrn_reflns_point_group_measured_fraction_max 0.981
_diffrn_reflns_theta_full 67.684
_diffrn_reflns_theta_max 80.176
_diffrn_reflns_theta_min 2.575
_diffrn_source 'micro-focus sealed X-ray tube'
_diffrn_source_type 'PhotonJet (Cu) X-ray Source'
_exptl_absorpt_coefficient_mu 2.878
_exptl_absorpt_correction_T_max 1.000
_exptl_absorpt_correction_T_min 0.286
_exptl_absorpt_correction_type gaussian
_exptl_absorpt_process_details
;
CrysAlisPro 1.171.40.69a (Rigaku Oxford Diffraction, 2020)
Numerical absorption correction based on gaussian integration over
			a multifaceted crystal model
Empirical absorption correction using spherical harmonics,
 implemented in SCALE3 ABSPACK scaling algorithm.
;
_exptl_crystal_colour 'clear colourless'
_exptl_crystal_colour_lustre clear
_exptl_crystal_colour_primary colourless
_exptl_crystal_density_diffrn 1.900
_exptl_crystal_description block
_exptl_crystal_F_000 7660
_exptl_crystal_recrystallization_method 'Re-crystallisation from solvent: Fluorobenzene layered with n-hexane'
_exptl_crystal_size_max 0.35
_exptl_crystal_size_mid 0.297
_exptl_crystal_size_min 0.248
_refine_diff_density_max 2.634
_refine_diff_density_min -1.514
_refine_diff_density_rms 0.163
_refine_ls_extinction_method none
_refine_ls_goodness_of_fit_ref 1.919
_refine_ls_hydrogen_treatment constr
_refine_ls_matrix_type full
_refine_ls_number_parameters 3277
_refine_ls_number_reflns 29278
_refine_ls_number_restraints 15976
_refine_ls_restrained_S_all 2.149
_refine_ls_R_factor_all 0.1243
_refine_ls_R_factor_gt 0.1186
_refine_ls_shift/su_max 0.004
_refine_ls_shift/su_mean 0.000
_refine_ls_structure_factor_coef Fsqd
_refine_ls_weighting_details 'w=1/[\s^2^(Fo^2^)+(0.2000P)^2^] where P=(Fo^2^+2Fc^2^)/3'
_refine_ls_weighting_scheme calc
_refine_ls_wR_factor_gt 0.3773
_refine_ls_wR_factor_ref 0.3889
_reflns_Friedel_coverage 0.000
_reflns_number_gt 25953
_reflns_number_total 29278
_reflns_threshold_expression 'I > 2\s(I)'
_cod_data_source_file d4sc06661h2.cif
_cod_data_source_block cdpm66
_cod_depositor_comments
;
The following automatic conversions were performed:

data item '_atom_sites_solution_secondary' value 'diffmap' was
changed to 'difmap'.

Automatic conversion script
Id: cif_fix_values 8170 2020-07-09 18:12:32Z antanas 
;
_cod_original_cell_volume 13641.59(14)
_cod_database_code 1573408
_manchester_internal_diff_code cdpm66
_manchester_internal_coll_client SCC
_manchester_internal_coll_date 11/12/23
_manchester_internal_process_date 18/03/24
_manchester_internal_process_user SCC
_manchester_internal_solution_date 18/03/24
_manchester_internal_solution_user SCC
_manchester_internal_refinement_date 18/03/24
_manchester_internal_refinement_user SCC/GFSW
_manchester_internal_validation_date 18/03/24
_manchester_internal_validation_user SCC
_shelx_shelxl_version_number 2018/3
_chemical_oxdiff_formula YAlOCF
_shelx_space_group_comment
;
The symmetry employed for this shelxl refinement is uniquely defined
by the following loop, which should always be used as a source of
symmetry information in preference to the above space-group names.
They are only intended as comments.
;
_shelx_estimated_absorpt_t_max 0.536
_shelx_estimated_absorpt_t_min 0.432
_reflns_odcompleteness_completeness 99.83
_reflns_odcompleteness_iscentric 1
_reflns_odcompleteness_theta 74.33
_olex2_refinement_description
;
1. Fixed Uiso
 At 1.2 times of:
  All C(H) groups, All C(H,H) groups
 At 1.5 times of:
  All C(H,H,H) groups
2. Restrained distances
 F9-C50
 1.35 with sigma of 0.02
 F13_6-F10_6
 -2.8 with sigma of 0.02
 C58-C57 = C57-C56 = C56-C55 = C55-C54 = C54-C53
 1.5 with sigma of 0.02
 F9_1-F14_18 = F12_2-F10_5
 -2.8 with sigma of 0.02
 F9_1-F15_18
 -2.8 with sigma of 0.02
 F8_16-F10_16
 -2.8 with sigma of 0.02
 F9_18-F13_21
 -2.8 with sigma of 0.02
 F14_18-F11_18
 -2.8 with sigma of 0.02
 F9-C49 \\sim F9-C51
 with sigma of 0.02
 Al3-O1_12 \\sim Al3-O1_13 \\sim Al3-O1_9 \\sim Al3-O1_14 \\sim Al4-O1_15 \\sim
Al4-O1_10 \\sim Al4-
 O1_11 \\sim Al4-O1_16 \\sim Al3-O1_7 \\sim Al3-O1_17
 with sigma of 0.02
3. Restrained planarity
 F9, C47, C48, C49, C50, C51, C52
 with sigma of 0.1
4. Uiso/Uaniso restraints and constraints
All non-hydrogen atoms have similar U: within 2A with sigma of 0.04 and sigma
for terminal atoms of 0.08
F7_5 \\sim F8_5 \\sim F9_5 \\sim F10_5 \\sim F11_5 \\sim F12_5 \\sim F13_5
\\sim F14_5 \\sim F15_5 \\sim O1_5 \\sim C47_5 \\sim C48_5 \\sim C49_5 \\sim
C50_5 \\sim F7_19 \\sim F8_19 \\sim F9_19 \\sim F10_19 \\sim F11_19 \\sim
F12_19 \\sim F13_19 \\sim F14_19 \\sim F15_19 \\sim O1_19 \\sim C47_19 \\sim
C48_19 \\sim C49_19 \\sim C50_19: within 2A with sigma of 0.02 and sigma for
terminal atoms of 0.04
F7_6 \\sim F8_6 \\sim F9_6 \\sim F10_6 \\sim F11_6 \\sim F12_6 \\sim F13_6
\\sim F14_6 \\sim F15_6 \\sim O1_6 \\sim C47_6 \\sim C48_6 \\sim C49_6 \\sim
C50_6 \\sim F7_18 \\sim F8_18 \\sim F9_18 \\sim F10_18 \\sim F11_18 \\sim
F12_18 \\sim F13_18 \\sim F14_18 \\sim F15_18 \\sim O1_18 \\sim C47_18 \\sim
C48_18 \\sim C49_18 \\sim C50_18: within 2A with sigma of 0.02 and sigma for
terminal atoms of 0.04
5. Rigid body (RIGU) restrains
 All non-hydrogen atoms
 with sigma for 1-2 distances of 0.004 and sigma for 1-3 distances of 0.004
6. Same fragment restrains
{F7_2, F8_2, F9_2, F10_2, F11_2, F12_2, F13_2, F14_2, F15_2, O1_2, C47_2,
C48_2, C49_2, C50_2}
{F7_3, F8_3, F9_3, F10_3, F11_3, F12_3, F13_3, F14_3, F15_3, O1_3, C47_3,
C48_3, C49_3, C50_3}
{F7_4, F8_4, F9_4, F10_4, F11_4, F12_4, F13_4, F14_4, F15_4, O1_4, C47_4,
C48_4, C49_4, C50_4}
{F7_5, F8_5, F9_5, F10_5, F11_5, F12_5, F13_5, F14_5, F15_5, O1_5, C47_5,
C48_5, C49_5, C50_5}
{F7_6, F8_6, F9_6, F10_6, F11_6, F12_6, F13_6, F14_6, F15_6, O1_6, C47_6,
C48_6, C49_6, C50_6}
{F7_7, F8_7, F9_7, F10_7, F11_7, F12_7, F13_7, F14_7, F15_7, O1_7, C47_7,
C48_7, C49_7, C50_7}
{F7_8, F8_8, F9_8, F10_8, F11_8, F12_8, F13_8, F14_8, F15_8, O1_8, C47_8,
C48_8, C49_8, C50_8}
{F7_9, F8_9, F9_9, F10_9, F11_9, F12_9, F13_9, F14_9, F15_9, O1_9, C47_9,
C48_9, C49_9, C50_9}
{F7_10, F8_10, F9_10, F10_10, F11_10, F12_10, F13_10, F14_10, F15_10, O1_10,
C47_10, C48_10, C49_10, C50_10}
{F7_11, F8_11, F9_11, F10_11, F11_11, F12_11, F13_11, F14_11, F15_11, O1_11,
C47_11, C48_11, C49_11, C50_11}
{F7_12, F8_12, F9_12, F10_12, F11_12, F12_12, F13_12, F14_12, F15_12, O1_12,
C47_12, C48_12, C49_12, C50_12}
{F7_13, F8_13, F9_13, F10_13, F11_13, F12_13, F13_13, F14_13, F15_13, O1_13,
C47_13, C48_13, C49_13, C50_13}
{F7_14, F8_14, F9_14, F10_14, F11_14, F12_14, F13_14, F14_14, F15_14, O1_14,
C47_14, C48_14, C49_14, C50_14}
{F7_15, F8_15, F9_15, F10_15, F11_15, F12_15, F13_15, F14_15, F15_15, O1_15,
C47_15, C48_15, C49_15, C50_15}
{F7_16, F8_16, F9_16, F10_16, F11_16, F12_16, F13_16, F14_16, F15_16, O1_16,
C47_16, C48_16, C49_16, C50_16}
{F7_17, F8_17, F9_17, F10_17, F11_17, F12_17, F13_17, F14_17, F15_17, O1_17,
C47_17, C48_17, C49_17, C50_17}
{F7_18, F8_18, F9_18, F10_18, F11_18, F12_18, F13_18, F14_18, F15_18, O1_18,
C47_18, C48_18, C49_18, C50_18}
{F7_19, F8_19, F9_19, F10_19, F11_19, F12_19, F13_19, F14_19, F15_19, O1_19,
C47_19, C48_19, C49_19, C50_19}
{F7_20, F8_20, F9_20, F10_20, F11_20, F12_20, F13_20, F14_20, F15_20, O1_20,
C47_20, C48_20, C49_20, C50_20}
{F7_21, F8_21, F9_21, F10_21, F11_21, F12_21, F13_21, F14_21, F15_21, O1_21,
C47_21, C48_21, C49_21, C50_21}
as
{F7_1, F8_1, F9_1, F10_1, F11_1, F12_1, F13_1, F14_1, F15_1, O1_1, C47_1,
C48_1, C49_1, C50_1} sigma for 1-2: 0.02 1-3: 0.04
7. Others
 Sof(F7)=Sof(F8)=Sof(F9)=Sof(F10)=Sof(F11)=Sof(F12)=Sof(F13)=Sof(F14)=Sof(F15)=
 Sof(O1)=Sof(C47)=Sof(C48)=Sof(C49)=Sof(C50)=Sof(F7)=Sof(F8)=Sof(F9)=Sof(F10)=
 Sof(F11)=Sof(F12)=Sof(F13)=Sof(F14)=Sof(F15)=Sof(O1)=Sof(C47)=Sof(C48)=
 Sof(C49)=Sof(C50)=Sof(F7)=Sof(F8)=Sof(F9)=Sof(F10)=Sof(F11)=Sof(F12)=Sof(F13)=
 Sof(F14)=Sof(F15)=Sof(O1)=Sof(C47)=Sof(C48)=Sof(C49)=Sof(C50)=Sof(F7)=Sof(F8)=
 Sof(F9)=Sof(F10)=Sof(F11)=Sof(F12)=Sof(F13)=Sof(F14)=Sof(F15)=Sof(O1)=Sof(C47)=
 Sof(C48)=Sof(C49)=Sof(C50)=Sof(F7)=Sof(F8)=Sof(F9)=Sof(F10)=Sof(F11)=Sof(F12)=
 Sof(F13)=Sof(F14)=Sof(F15)=Sof(O1)=Sof(C47)=Sof(C48)=Sof(C49)=Sof(C50)=Sof(F7)=
 Sof(F8)=Sof(F9)=Sof(F10)=Sof(F11)=Sof(F12)=Sof(F13)=Sof(F14)=Sof(F15)=Sof(O1)=
 Sof(C47)=Sof(C48)=Sof(C49)=Sof(C50)=Sof(F7)=Sof(F8)=Sof(F9)=Sof(F10)=Sof(F11)=
 Sof(F12)=Sof(F13)=Sof(F14)=Sof(F15)=Sof(O1)=Sof(C47)=Sof(C48)=Sof(C49)=
 Sof(C50)=Sof(F7)=Sof(F8)=Sof(F9)=Sof(F10)=Sof(F11)=Sof(F12)=Sof(F13)=Sof(F14)=
 Sof(F15)=Sof(O1)=Sof(C47)=Sof(C48)=Sof(C49)=Sof(C50)=Sof(F7)=Sof(F8)=Sof(F9)=
 Sof(F10)=Sof(F11)=Sof(F12)=Sof(F13)=Sof(F14)=Sof(F15)=Sof(O1)=Sof(C47)=
 Sof(C48)=Sof(C49)=Sof(C50)=1-FVAR(1)
 Sof(F7)=Sof(F8)=Sof(F9)=Sof(F10)=Sof(F11)=Sof(F12)=Sof(F13)=Sof(F14)=Sof(F15)=
 Sof(O1)=Sof(C47)=Sof(C48)=Sof(C49)=Sof(C50)=Sof(F7)=Sof(F8)=Sof(F9)=Sof(F10)=
 Sof(F11)=Sof(F12)=Sof(F13)=Sof(F14)=Sof(F15)=Sof(O1)=Sof(C47)=Sof(C48)=
 Sof(C49)=Sof(C50)=Sof(F7)=Sof(F8)=Sof(F9)=Sof(F10)=Sof(F11)=Sof(F12)=Sof(F13)=
 Sof(F14)=Sof(F15)=Sof(O1)=Sof(C47)=Sof(C48)=Sof(C49)=Sof(C50)=Sof(F7)=Sof(F8)=
 Sof(F9)=Sof(F10)=Sof(F11)=Sof(F12)=Sof(F13)=Sof(F14)=Sof(F15)=Sof(O1)=Sof(C47)=
 Sof(C48)=Sof(C49)=Sof(C50)=Sof(F7)=Sof(F8)=Sof(F9)=Sof(F10)=Sof(F11)=Sof(F12)=
 Sof(F13)=Sof(F14)=Sof(F15)=Sof(O1)=Sof(C47)=Sof(C48)=Sof(C49)=Sof(C50)=Sof(F7)=
 Sof(F8)=Sof(F9)=Sof(F10)=Sof(F11)=Sof(F12)=Sof(F13)=Sof(F14)=Sof(F15)=Sof(O1)=
 Sof(C47)=Sof(C48)=Sof(C49)=Sof(C50)=Sof(F7)=Sof(F8)=Sof(F9)=Sof(F10)=Sof(F11)=
 Sof(F12)=Sof(F13)=Sof(F14)=Sof(F15)=Sof(O1)=Sof(C47)=Sof(C48)=Sof(C49)=
 Sof(C50)=Sof(F7)=Sof(F8)=Sof(F9)=Sof(F10)=Sof(F11)=Sof(F12)=Sof(F13)=Sof(F14)=
 Sof(F15)=Sof(O1)=Sof(C47)=Sof(C48)=Sof(C49)=Sof(C50)=Sof(F7)=Sof(F8)=Sof(F9)=
 Sof(F10)=Sof(F11)=Sof(F12)=Sof(F13)=Sof(F14)=Sof(F15)=Sof(O1)=Sof(C47)=
 Sof(C48)=Sof(C49)=Sof(C50)=FVAR(1)
 Fixed Sof: F9(0.5) C47(0.5) H47(0.5) C48(0.5) H48(0.5) C49(0.5) H49(0.5)
 C50(0.5) C51(0.5) H51(0.5) C52(0.5) H52(0.5)
8.a Secondary CH2 refined with riding coordinates:
 C54(H54A,H54B), C55(H55A,H55B), C56(H56A,H56B), C57(H57A,H57B)
8.b Me refined with riding coordinates:
 C53(H53A,H53B,H53C), C58(H58A,H58B,H58C)
8.c Aromatic/amide H refined with riding coordinates:
 C12(H12), C13(H13), C14(H14), C15(H15), C16(H16), C18(H18), C19(H19),
 C20(H20), C21(H21), C22(H22), C24(H24), C25(H25), C26(H26), C27(H27), C28(H28),
  C30(H30), C31(H31), C32(H32), C33(H33), C34(H34), C36(H36), C37(H37),
 C38(H38), C39(H39), C40(H40), C42(H42), C43(H43), C44(H44), C45(H45), C46(H46),
  C47(H47), C48(H48), C49(H49), C51(H51), C52(H52)
8.d Fitted hexagon refined as free rotating group:
 C29(C30,C31,C32,C33,C34), C47(C48,C49,C50,C51,C52)
8.e Idealised Me refined as rotating group:
 C6(H6A,H6B,H6C), C7(H7A,H7B,H7C), C8(H8A,H8B,H8C), C9(H9A,H9B,H9C), C10(H10A,
 H10B,H10C)
;
_smtbx_masks_void_probe_radius 1.2
_smtbx_masks_void_truncation_radius 1.2
_olex2_submission_special_instructions 'No special instructions were received'
_oxdiff_exptl_absorpt_empirical_details
;
Empirical correction (ABSPACK) includes:
- Absorption correction using spherical harmonics
- Frame scaling
;
_oxdiff_exptl_absorpt_empirical_full_max 1.870
_oxdiff_exptl_absorpt_empirical_full_min 0.804

loop_
_space_group_symop_operation_xyz
'x, y, z'
'-x+1/2, y+1/2, -z+1/2'
'-x, -y, -z'
'x-1/2, -y-1/2, z-1/2'

loop_
_atom_site_label
_atom_site_type_symbol
_atom_site_fract_x
_atom_site_fract_y
_atom_site_fract_z
_atom_site_U_iso_or_equiv
_atom_site_adp_type
_atom_site_occupancy
_atom_site_site_symmetry_order
_atom_site_calc_flag
_atom_site_refinement_flags_posn
_atom_site_refinement_flags_adp
_atom_site_refinement_flags_occupancy
_atom_site_disorder_assembly
_atom_site_disorder_group
Y1 Y 0.99686(2) 0.83268(2) 0.57673(2) 0.02943(16) Uani 1 1 d . U . . .
F1 F 0.97754(16) 0.76520(16) 0.62557(6) 0.0463(6) Uani 1 1 d . U . . .
F2 F 0.99478(14) 0.71339(13) 0.55845(6) 0.0391(5) Uani 1 1 d . U . . .
F3 F 1.11554(15) 0.78206(16) 0.59167(8) 0.0476(6) Uani 1 1 d . U . . .
F4 F 1.06021(16) 0.89798(18) 0.62052(8) 0.0514(7) Uani 1 1 d . U . . .
F5 F 0.91415(15) 0.90724(16) 0.60452(7) 0.0447(6) Uani 1 1 d . U . . .
F6 F 0.87262(13) 0.78876(15) 0.56926(6) 0.0399(5) Uani 1 1 d . U . . .
C1 C 0.9502(2) 0.9140(2) 0.52826(11) 0.0404(9) Uani 1 1 d . U . . .
C2 C 0.9686(2) 0.8498(2) 0.51273(10) 0.0373(8) Uani 1 1 d . U . . .
C3 C 1.0468(2) 0.8410(2) 0.51834(11) 0.0370(8) Uani 1 1 d . U . . .
C4 C 1.0765(2) 0.9002(2) 0.53665(11) 0.0383(8) Uani 1 1 d . U . . .
C5 C 1.0165(3) 0.9454(2) 0.54295(11) 0.0403(8) Uani 1 1 d . U . . .
C6 C 0.8741(3) 0.9469(4) 0.52634(15) 0.0592(15) Uani 1 1 d . U . . .
H6A H 0.857035 0.949670 0.548999 0.089 Uiso 1 1 calc GR . . . .
H6B H 0.839367 0.918200 0.511917 0.089 Uiso 1 1 calc GR . . . .
H6C H 0.876389 0.994318 0.516851 0.089 Uiso 1 1 calc GR . . . .
C7 C 0.9161(3) 0.8029(3) 0.49219(12) 0.0517(12) Uani 1 1 d . U . . .
H7A H 0.866468 0.806656 0.500234 0.078 Uiso 1 1 calc GR . . . .
H7B H 0.933392 0.754198 0.494376 0.078 Uiso 1 1 calc GR . . . .
H7C H 0.913913 0.817173 0.468483 0.078 Uiso 1 1 calc GR . . . .
C8 C 1.0916(3) 0.7843(3) 0.50417(13) 0.0516(11) Uani 1 1 d . U . . .
H8A H 1.065511 0.739371 0.505478 0.077 Uiso 1 1 calc GR . . . .
H8B H 1.140126 0.781313 0.517117 0.077 Uiso 1 1 calc GR . . . .
H8C H 1.098580 0.794942 0.480575 0.077 Uiso 1 1 calc GR . . . .
C9 C 1.1580(3) 0.9150(3) 0.54456(14) 0.0523(12) Uani 1 1 d . U . . .
H9A H 1.178612 0.882025 0.561802 0.078 Uiso 1 1 calc GR . . . .
H9B H 1.164454 0.963219 0.552953 0.078 Uiso 1 1 calc GR . . . .
H9C H 1.183843 0.909425 0.524097 0.078 Uiso 1 1 calc GR . . . .
C10 C 1.0209(4) 1.0173(3) 0.55883(14) 0.0562(13) Uani 1 1 d . U . . .
H10A H 1.057507 1.016806 0.578471 0.084 Uiso 1 1 calc GR . . . .
H10B H 0.972130 1.030278 0.565938 0.084 Uiso 1 1 calc GR . . . .
H10C H 1.035950 1.051682 0.542392 0.084 Uiso 1 1 calc GR . . . .
C11 C 0.9963(3) 0.7535(2) 0.66046(10) 0.0387(8) Uani 1 1 d . U . . .
C12 C 1.0626(3) 0.7206(3) 0.66900(12) 0.0454(10) Uani 1 1 d . U . . .
H12 H 1.093244 0.704315 0.652425 0.054 Uiso 1 1 calc R . . . .
C13 C 1.0826(3) 0.7124(3) 0.70315(13) 0.0550(12) Uani 1 1 d . U . . .
H13 H 1.127729 0.689476 0.710599 0.066 Uiso 1 1 calc R . . . .
C14 C 1.0373(4) 0.7373(4) 0.72591(14) 0.0686(16) Uani 1 1 d . U . . .
H14 H 1.052454 0.733435 0.749267 0.082 Uiso 1 1 calc R . . . .
C15 C 0.9697(5) 0.7682(4) 0.71602(15) 0.0728(18) Uani 1 1 d . U . . .
H15 H 0.938178 0.783871 0.732409 0.087 Uiso 1 1 calc R . . . .
C16 C 0.9482(3) 0.7761(3) 0.68203(13) 0.0520(11) Uani 1 1 d . U . . .
H16 H 0.901737 0.796417 0.674332 0.062 Uiso 1 1 calc R . . . .
C17 C 0.9564(2) 0.6503(2) 0.56417(11) 0.0382(8) Uani 1 1 d . U . . .
C18 C 0.8945(3) 0.6353(3) 0.54279(14) 0.0501(11) Uani 1 1 d . U . . .
H18 H 0.877886 0.665791 0.524812 0.060 Uiso 1 1 calc R . . . .
C19 C 0.8579(4) 0.5734(4) 0.54893(18) 0.0651(15) Uani 1 1 d . U . . .
H19 H 0.815700 0.559868 0.534520 0.078 Uiso 1 1 calc R . . . .
C20 C 0.8823(4) 0.5310(4) 0.5759(2) 0.0716(17) Uani 1 1 d . U . . .
H20 H 0.855924 0.489274 0.580215 0.086 Uiso 1 1 calc R . . . .
C21 C 0.9444(4) 0.5489(3) 0.59634(18) 0.0652(15) Uani 1 1 d . U . . .
H21 H 0.960250 0.519304 0.614766 0.078 Uiso 1 1 calc R . . . .
C22 C 0.9844(3) 0.6093(3) 0.59076(14) 0.0499(11) Uani 1 1 d . U . . .
H22 H 1.028235 0.621572 0.604379 0.060 Uiso 1 1 calc R . . . .
C23 C 1.1757(2) 0.7342(3) 0.59806(12) 0.0431(9) Uani 1 1 d . U . . .
C24 C 1.1764(3) 0.6754(3) 0.57845(16) 0.0542(12) Uani 1 1 d . U . . .
H24 H 1.138884 0.666816 0.560706 0.065 Uiso 1 1 calc R . . . .
C25 C 1.2344(4) 0.6292(4) 0.5858(2) 0.0704(16) Uani 1 1 d . U . . .
H25 H 1.236889 0.587364 0.572907 0.085 Uiso 1 1 calc R . . . .
C26 C 1.2885(4) 0.6423(5) 0.6113(2) 0.0816(19) Uani 1 1 d . U . . .
H26 H 1.328297 0.610037 0.615842 0.098 Uiso 1 1 calc R . . . .
C27 C 1.2850(3) 0.7036(5) 0.63080(19) 0.0730(17) Uani 1 1 d . U . . .
H27 H 1.322187 0.712585 0.648648 0.088 Uiso 1 1 calc R . . . .
C28 C 1.2269(3) 0.7516(4) 0.62395(16) 0.0589(13) Uani 1 1 d . U . . .
H28 H 1.223313 0.793658 0.636551 0.071 Uiso 1 1 calc R . . . .
C29 C 1.1150(2) 0.9154(2) 0.64507(8) 0.0497(11) Uani 1 1 d . U . . .
C30 C 1.1810(2) 0.9444(3) 0.63594(9) 0.084(2) Uani 1 1 d G U . . .
H30 H 1.187620 0.952503 0.612856 0.101 Uiso 1 1 calc R . . . .
C31 C 1.2372(2) 0.9617(4) 0.66059(13) 0.112(4) Uani 1 1 d G U . . .
H31 H 1.282271 0.981600 0.654354 0.135 Uiso 1 1 calc R . . . .
C32 C 1.2275(3) 0.9499(4) 0.69437(11) 0.097(3) Uani 1 1 d G U . . .
H32 H 1.265900 0.961760 0.711215 0.116 Uiso 1 1 calc R . . . .
C33 C 1.1615(3) 0.9209(3) 0.70349(8) 0.0784(19) Uani 1 1 d G U . . .
H33 H 1.154877 0.912826 0.726579 0.094 Uiso 1 1 calc R . . . .
C34 C 1.1053(2) 0.9036(2) 0.67884(9) 0.0628(14) Uani 1 1 d G U . . .
H34 H 1.060224 0.883731 0.685081 0.075 Uiso 1 1 calc R . . . .
C35 C 0.8937(2) 0.9423(2) 0.63358(11) 0.0401(9) Uani 1 1 d . U . . .
C36 C 0.9372(3) 0.9968(3) 0.64589(14) 0.0511(11) Uani 1 1 d . U . . .
H36 H 0.980062 1.010739 0.635372 0.061 Uiso 1 1 calc R . . . .
C37 C 0.9160(4) 1.0314(3) 0.67469(18) 0.0656(15) Uani 1 1 d . U . . .
H37 H 0.943823 1.070589 0.683595 0.079 Uiso 1 1 calc R . . . .
C38 C 0.8553(4) 1.0086(4) 0.68992(19) 0.0727(18) Uani 1 1 d . U . . .
H38 H 0.842838 1.030237 0.710194 0.087 Uiso 1 1 calc R . . . .
C39 C 0.8107(4) 0.9529(4) 0.67558(18) 0.0653(15) Uani 1 1 d . U . . .
H39 H 0.767085 0.939150 0.685569 0.078 Uiso 1 1 calc R . . . .
C40 C 0.8306(3) 0.9189(3) 0.64739(14) 0.0498(11) Uani 1 1 d . U . . .
H40 H 0.802175 0.880798 0.637751 0.060 Uiso 1 1 calc R . . . .
C41 C 0.8069(2) 0.7769(3) 0.58530(12) 0.0412(9) Uani 1 1 d . U . . .
C42 C 0.8072(3) 0.7240(3) 0.60845(13) 0.0480(10) Uani 1 1 d . U . . .
H42 H 0.848952 0.693949 0.612846 0.058 Uiso 1 1 calc R . . . .
C43 C 0.7433(3) 0.7162(4) 0.62527(17) 0.0626(14) Uani 1 1 d . U . . .
H43 H 0.741615 0.681304 0.642258 0.075 Uiso 1 1 calc R . . . .
C44 C 0.6830(3) 0.7582(5) 0.6176(2) 0.0722(17) Uani 1 1 d . U . . .
H44 H 0.639548 0.751901 0.629091 0.087 Uiso 1 1 calc R . . . .
C45 C 0.6843(3) 0.8096(4) 0.5933(2) 0.0725(18) Uani 1 1 d . U . . .
H45 H 0.641445 0.837695 0.587954 0.087 Uiso 1 1 calc R . . . .
C46 C 0.7485(3) 0.8210(3) 0.57626(18) 0.0576(13) Uani 1 1 d . U . . .
H46 H 0.751138 0.856679 0.559713 0.069 Uiso 1 1 calc R . . . .
Al1 Al -0.07471(6) 0.67398(6) 0.30853(3) 0.0308(3) Uani 1 1 d . U . . .
Al2 Al 0.07220(7) 0.62232(7) 0.26103(3) 0.0380(3) Uani 1 1 d . U . . .
F7 F -0.00022(13) 0.65031(13) 0.28503(6) 0.0361(5) Uani 1 1 d . U . . .
Al3 Al 0.56582(7) 0.75709(8) 0.42095(3) 0.0415(3) Uani 1 1 d D U . . .
Al4 Al 0.40249(6) 0.77469(7) 0.46162(3) 0.0348(3) Uani 1 1 d D U . . .
F8 F 0.48772(13) 0.76857(16) 0.44390(7) 0.0443(6) Uani 1 1 d . U . . .
F9 F 1.1055(9) 0.5661(9) 0.5214(4) 0.171(8) Uani 0.5 1 d D U P A -1
C47 C 0.9164(7) 0.4594(10) 0.4867(4) 0.107(6) Uani 0.5 1 d . U P A -1
H47 H 0.872529 0.434823 0.478758 0.128 Uiso 0.5 1 calc R . P A -1
C48 C 0.9592(8) 0.4354(8) 0.5151(4) 0.095(5) Uani 0.5 1 d G U P A -1
H48 H 0.944690 0.394499 0.526486 0.114 Uiso 0.5 1 calc R . P A -1
C49 C 1.0233(7) 0.4713(7) 0.5267(3) 0.081(4) Uani 0.5 1 d DG U P A -1
H49 H 1.052643 0.454975 0.546105 0.097 Uiso 0.5 1 calc R . P A -1
C50 C 1.0446(6) 0.5312(6) 0.5100(3) 0.091(5) Uani 0.5 1 d DG U P A -1
C51 C 1.0017(8) 0.5552(7) 0.4817(3) 0.104(6) Uani 0.5 1 d DG U P A -1
H51 H 1.016279 0.596099 0.470265 0.125 Uiso 0.5 1 calc R . P A -1
C52 C 0.9376(7) 0.5193(10) 0.4700(3) 0.115(6) Uani 0.5 1 d G U P A -1
H52 H 0.908324 0.535625 0.450647 0.138 Uiso 0.5 1 calc R . P A -1
C53 C 0.5225(18) 0.5330(11) 0.2578(7) 0.254(13) Uani 1 1 d D U . . .
H53A H 0.498216 0.550931 0.236525 0.381 Uiso 1 1 calc R . . . .
H53B H 0.546808 0.571868 0.270548 0.381 Uiso 1 1 calc R . . . .
H53C H 0.559772 0.497802 0.252945 0.381 Uiso 1 1 calc R . . . .
C54 C 0.4661(13) 0.5003(12) 0.2778(5) 0.190(8) Uani 1 1 d D U . . .
H54A H 0.441074 0.461582 0.264718 0.228 Uiso 1 1 calc R . . . .
H54B H 0.428097 0.535721 0.282339 0.228 Uiso 1 1 calc R . . . .
C55 C 0.5012(14) 0.4721(11) 0.3107(5) 0.201(8) Uani 1 1 d D U . . .
H55A H 0.531167 0.430449 0.305606 0.241 Uiso 1 1 calc R . . . .
H55B H 0.536067 0.508090 0.320583 0.241 Uiso 1 1 calc R . . . .
C56 C 0.4517(12) 0.4514(10) 0.3369(5) 0.182(6) Uani 1 1 d D U . . .
H56A H 0.419312 0.412980 0.327387 0.218 Uiso 1 1 calc R . . . .
H56B H 0.418971 0.491950 0.340498 0.218 Uiso 1 1 calc R . . . .
C57 C 0.4857(14) 0.4270(15) 0.3718(6) 0.221(10) Uani 1 1 d D U . . .
H57A H 0.517226 0.384678 0.370571 0.265 Uiso 1 1 calc R . . . .
H57B H 0.513884 0.464771 0.384371 0.265 Uiso 1 1 calc R . . . .
C58 C 0.4117(18) 0.4112(15) 0.3860(7) 0.258(13) Uani 1 1 d D U . . .
H58A H 0.420752 0.394152 0.409232 0.387 Uiso 1 1 calc R . . . .
H58B H 0.381685 0.454181 0.385791 0.387 Uiso 1 1 calc R . . . .
H58C H 0.384981 0.375207 0.372184 0.387 Uiso 1 1 calc R . . . .
F7_1 F -0.0887(2) 0.4993(3) 0.18206(13) 0.0869(13) Uani 1 1 d D U . . .
F8_1 F 0.0027(3) 0.4691(2) 0.21724(12) 0.0801(11) Uani 1 1 d D U . . .
F9_1 F -0.0809(3) 0.5461(3) 0.22937(12) 0.0854(12) Uani 1 1 d D U . . .
F10_1 F -0.0585(4) 0.6038(4) 0.13968(12) 0.1144(19) Uani 1 1 d D U . . .
F11_1 F -0.1059(3) 0.6451(3) 0.18256(15) 0.1056(17) Uani 1 1 d D U . . .
F12_1 F -0.0057(4) 0.6929(3) 0.16527(14) 0.1131(19) Uani 1 1 d D U . . .
F13_1 F 0.0431(3) 0.5033(4) 0.15307(15) 0.117(2) Uani 1 1 d D U . . .
F14_1 F 0.1016(5) 0.5990(4) 0.1564(2) 0.154(3) Uani 1 1 d D U . . .
F15_1 F 0.1240(3) 0.5254(4) 0.19461(18) 0.1106(18) Uani 1 1 d D U . . .
O1_1 O 0.0337(3) 0.6199(2) 0.22051(10) 0.0620(10) Uani 1 1 d D U . . .
C47_1 C 0.0080(3) 0.5848(3) 0.19356(12) 0.0604(13) Uani 1 1 d D U . . .
C48_1 C -0.0414(4) 0.5228(4) 0.20585(17) 0.0691(14) Uani 1 1 d D U . . .
C49_1 C -0.0421(5) 0.6320(4) 0.16918(16) 0.0833(19) Uani 1 1 d D U . . .
C50_1 C 0.0695(4) 0.5521(5) 0.17426(19) 0.092(2) Uani 1 1 d D U . . .
F7_2 F 0.0598(5) 0.7303(5) 0.42539(16) 0.089(3) Uani 0.589(2) 1 d D U P B 1
F8_2 F -0.0483(5) 0.6795(4) 0.42059(17) 0.0688(18) Uani 0.589(2) 1 d D U P B 1
F9_2 F 0.0448(4) 0.6322(3) 0.39891(16) 0.0609(13) Uani 0.589(2) 1 d D U P B 1
F10_2 F 0.0842(5) 0.8240(4) 0.37476(18) 0.077(2) Uani 0.589(2) 1 d D U P B 1
F11_2 F 0.1168(5) 0.7190(6) 0.3599(3) 0.087(3) Uani 0.589(2) 1 d D U P B 1
F12_2 F 0.0466(3) 0.7850(3) 0.32607(12) 0.0573(13) Uani 0.589(2) 1 d D U P B 1
F13_2 F -0.0479(7) 0.8252(5) 0.4063(2) 0.097(3) Uani 0.589(2) 1 d D U P B 1
F14_2 F -0.0655(5) 0.8402(3) 0.35291(18) 0.0727(19) Uani 0.589(2) 1 d D U P B 1
F15_2 F -0.1311(4) 0.7650(4) 0.3786(2) 0.086(2) Uani 0.589(2) 1 d D U P B 1
O1_2 O -0.0377(3) 0.6861(3) 0.34866(12) 0.0326(10) Uani 0.589(2) 1 d D U P B 1
C47_2 C -0.0079(4) 0.7329(4) 0.37132(19) 0.0355(16) Uani 0.589(2) 1 d D U P B 1
C48_2 C 0.0123(5) 0.6927(4) 0.40487(18) 0.0564(18) Uani 0.589(2) 1 d D U P B 1
C49_2 C 0.0627(4) 0.7658(4) 0.3587(2) 0.0536(17) Uani 0.589(2) 1 d D U P B 1
C50_2 C -0.0637(6) 0.7920(4) 0.3773(2) 0.066(2) Uani 0.589(2) 1 d D U P B 1
F7_3 F 0.2708(4) 0.4593(5) 0.2883(3) 0.175(4) Uani 1 1 d D U . . .
F8_3 F 0.1925(6) 0.4435(4) 0.24653(18) 0.168(4) Uani 1 1 d D U . . .
F9_3 F 0.2267(4) 0.5465(4) 0.2556(2) 0.139(3) Uani 1 1 d D U . . .
F10_3 F 0.2099(5) 0.4847(5) 0.34920(19) 0.152(3) Uani 1 1 d D U . . .
F11_3 F 0.1218(5) 0.5567(3) 0.34392(16) 0.126(2) Uani 1 1 d D U . . .
F12_3 F 0.2299(4) 0.5755(5) 0.3217(2) 0.157(4) Uani 1 1 d D U . . .
F13_3 F 0.1630(4) 0.3755(3) 0.30650(19) 0.124(2) Uani 1 1 d D U . . .
F14_3 F 0.0706(4) 0.4260(3) 0.32418(18) 0.1118(19) Uani 1 1 d D U . . .
F15_3 F 0.0708(6) 0.4048(3) 0.27216(17) 0.144(3) Uani 1 1 d D U . . .
O1_3 O 0.0962(2) 0.5427(2) 0.27800(12) 0.0603(10) Uani 1 1 d D U . . .
C47_3 C 0.1466(4) 0.4990(3) 0.29404(16) 0.0693(15) Uani 1 1 d D U . . .
C48_3 C 0.2139(5) 0.4879(5) 0.2719(3) 0.118(3) Uani 1 1 d D U . . .
C49_3 C 0.1760(5) 0.5292(4) 0.3284(2) 0.100(2) Uani 1 1 d D U . . .
C50_3 C 0.1116(5) 0.4265(4) 0.2994(2) 0.086(2) Uani 1 1 d D U . . .
F7_4 F -0.1609(9) 0.8712(8) 0.2287(4) 0.183(7) Uani 0.589(2) 1 d D U P B 1
F8_4 F -0.0683(6) 0.8676(6) 0.2651(3) 0.102(3) Uani 0.589(2) 1 d D U P B 1
F9_4 F -0.0862(7) 0.7813(9) 0.2247(3) 0.149(5) Uani 0.589(2) 1 d D U P B 1
F10_4 F -0.2369(6) 0.7496(6) 0.2171(2) 0.097(3) Uani 0.589(2) 1 d D U P B 1
F11_4 F -0.2675(4) 0.7028(4) 0.26221(19) 0.0708(17) Uani 0.589(2) 1 d D U P B 1
F12_4 F -0.1707(4) 0.6678(4) 0.23983(17) 0.084(2) Uani 0.589(2) 1 d D U P B 1
F13_4 F -0.2741(6) 0.8417(7) 0.2670(4) 0.144(5) Uani 0.589(2) 1 d D U P B 1
F14_4 F -0.2401(6) 0.7945(6) 0.3133(3) 0.099(3) Uani 0.589(2) 1 d D U P B 1
F15_4 F -0.1764(6) 0.8833(4) 0.2984(3) 0.116(4) Uani 0.589(2) 1 d D U P B 1
O1_4 O -0.1164(6) 0.7456(5) 0.2926(2) 0.059(2) Uani 0.589(2) 1 d D U P B 1
C47_4 C -0.1623(5) 0.7773(5) 0.2687(2) 0.049(2) Uani 0.589(2) 1 d D U P B 1
C48_4 C -0.1171(7) 0.8255(7) 0.2461(3) 0.105(4) Uani 0.589(2) 1 d D U P B 1
C49_4 C -0.2118(4) 0.7248(5) 0.2463(2) 0.0575(19) Uani 0.589(2) 1 d D U P B 1
C50_4 C -0.2139(6) 0.8256(6) 0.2872(3) 0.082(3) Uani 0.589(2) 1 d D U P B 1
F7_5 F 0.1562(5) 0.8581(3) 0.2419(2) 0.086(2) Uani 0.589(2) 1 d D U P B 1
F8_5 F 0.1090(7) 0.7739(5) 0.21000(19) 0.100(3) Uani 0.589(2) 1 d D U P B 1
F9_5 F 0.0681(4) 0.8005(5) 0.2565(2) 0.085(2) Uani 0.589(2) 1 d D U P B 1
F10_5 F 0.1804(9) 0.8256(6) 0.3019(5) 0.155(6) Uani 0.589(2) 1 d D U P B 1
F11_5 F 0.2814(10) 0.8096(11) 0.2830(5) 0.132(5) Uani 0.589(2) 1 d D U P B 1
F12_5 F 0.2351(11) 0.7302(9) 0.3182(3) 0.140(5) Uani 0.589(2) 1 d D U P B 1
F13_5 F 0.2654(6) 0.7662(6) 0.2184(4) 0.130(4) Uani 0.589(2) 1 d D U P B 1
F14_5 F 0.2939(6) 0.6775(7) 0.2505(4) 0.116(3) Uani 0.589(2) 1 d D U P B 1
F15_5 F 0.2066(6) 0.6681(5) 0.2142(2) 0.101(3) Uani 0.589(2) 1 d D U P B 1
O1_5 O 0.1449(5) 0.6812(6) 0.2692(4) 0.054(2) Uani 0.589(2) 1 d D U P B 1
C47_5 C 0.1807(5) 0.7391(5) 0.2608(3) 0.061(2) Uani 0.589(2) 1 d D U P B 1
C48_5 C 0.1301(5) 0.7940(5) 0.2416(2) 0.0601(19) Uani 0.589(2) 1 d D U P B 1
C49_5 C 0.2224(8) 0.7747(8) 0.2922(4) 0.102(3) Uani 0.589(2) 1 d D U P B 1
C50_5 C 0.2390(7) 0.7148(6) 0.2360(3) 0.098(3) Uani 0.589(2) 1 d D U P B 1
F7_6 F -0.2319(8) 0.5264(6) 0.3684(3) 0.123(4) Uani 0.589(2) 1 d D U P B 1
F8_6 F -0.1239(5) 0.5713(4) 0.37906(15) 0.091(2) Uani 0.589(2) 1 d D U P B 1
F9_6 F -0.2116(6) 0.6344(4) 0.3569(3) 0.106(3) Uani 0.589(2) 1 d D U P B 1
F10_6 F -0.2529(6) 0.4613(5) 0.3114(3) 0.119(3) Uani 0.589(2) 1 d D U P B 1
F11_6 F -0.2915(4) 0.5644(6) 0.3029(3) 0.104(3) Uani 0.589(2) 1 d D U P B 1
F12_6 F -0.2214(7) 0.5185(6) 0.2680(2) 0.112(3) Uani 0.589(2) 1 d D U P B 1
F13_6 F -0.1177(6) 0.4456(5) 0.3474(3) 0.117(3) Uani 0.589(2) 1 d D U P B 1
F14_6 F -0.1092(8) 0.4566(5) 0.2934(3) 0.114(4) Uani 0.589(2) 1 d D U P B 1
F15_6 F -0.0423(4) 0.5217(5) 0.3366(3) 0.114(3) Uani 0.589(2) 1 d D U P B 1
O1_6 O -0.1321(4) 0.6025(4) 0.30544(17) 0.0506(15) Uani 0.589(2) 1 d D U P B 1
C47_6 C -0.1646(5) 0.5496(5) 0.3212(2) 0.0511(17) Uani 0.589(2) 1 d D U P B 1
C48_6 C -0.1836(6) 0.5705(6) 0.3569(3) 0.080(2) Uani 0.589(2) 1 d D U P B 1
C49_6 C -0.2345(6) 0.5242(6) 0.3005(3) 0.090(3) Uani 0.589(2) 1 d D U P B 1
C50_6 C -0.1054(6) 0.4916(5) 0.3234(3) 0.085(3) Uani 0.589(2) 1 d D U P B 1
F7_7 F 0.7127(5) 0.6388(7) 0.5126(2) 0.110(3) Uani 0.589(2) 1 d D U P B 1
F8_7 F 0.6363(9) 0.7207(6) 0.4992(4) 0.076(3) Uani 0.589(2) 1 d D U P B 1
F9_7 F 0.5974(5) 0.6143(5) 0.5039(2) 0.087(2) Uani 0.589(2) 1 d D U P B 1
F10_7 F 0.6951(6) 0.5227(5) 0.4698(3) 0.118(4) Uani 0.589(2) 1 d D U P B 1
F11_7 F 0.6792(7) 0.5474(5) 0.4175(3) 0.106(3) Uani 0.589(2) 1 d D U P B 1
F12_7 F 0.5834(7) 0.5390(7) 0.4492(5) 0.125(6) Uani 0.589(2) 1 d D U P B 1
F13_7 F 0.7923(4) 0.6233(5) 0.4556(3) 0.097(3) Uani 0.589(2) 1 d D U P B 1
F14_7 F 0.7380(5) 0.6776(5) 0.4145(2) 0.088(2) Uani 0.589(2) 1 d D U P B 1
F15_7 F 0.7529(4) 0.7279(5) 0.4627(3) 0.093(2) Uani 0.589(2) 1 d D U P B 1
O1_7 O 0.6048(4) 0.6750(4) 0.43555(17) 0.0494(15) Uani 0.589(2) 1 d D U P B 1
C47_7 C 0.6591(5) 0.6400(5) 0.4550(2) 0.057(2) Uani 0.589(2) 1 d D U P B 1
C48_7 C 0.6525(6) 0.6544(6) 0.4931(2) 0.073(2) Uani 0.589(2) 1 d D U P B 1
C49_7 C 0.6540(6) 0.5604(5) 0.4469(3) 0.079(3) Uani 0.589(2) 1 d D U P B 1
C50_7 C 0.7372(5) 0.6669(6) 0.4472(3) 0.073(2) Uani 0.589(2) 1 d D U P B 1
F7_8 F 0.4926(4) 0.8959(4) 0.5663(2) 0.145(3) Uani 1 1 d D U . . .
F8_8 F 0.5524(3) 0.8437(3) 0.5302(2) 0.114(2) Uani 1 1 d D U . . .
F9_8 F 0.4672(4) 0.9088(4) 0.5116(3) 0.168(4) Uani 1 1 d D U . . .
F10_8 F 0.3356(3) 0.8861(3) 0.52788(12) 0.0944(16) Uani 1 1 d D U . . .
F11_8 F 0.3566(2) 0.8476(3) 0.57623(10) 0.0808(12) Uani 1 1 d D U . . .
F12_8 F 0.3046(2) 0.7797(3) 0.54035(19) 0.110(2) Uani 1 1 d D U . . .
F13_8 F 0.4752(6) 0.7652(4) 0.58971(15) 0.161(4) Uani 1 1 d D U . . .
F14_8 F 0.4137(3) 0.6944(3) 0.56093(16) 0.111(2) Uani 1 1 d D U . . .
F15_8 F 0.5225(3) 0.7170(4) 0.5502(2) 0.144(3) Uani 1 1 d D U . . .
O1_8 O 0.4228(3) 0.7742(3) 0.50351(10) 0.0697(12) Uani 1 1 d D U . . .
C47_8 C 0.4321(3) 0.8026(3) 0.53458(12) 0.0521(11) Uani 1 1 d D U . . .
C48_8 C 0.4868(3) 0.8661(4) 0.5374(2) 0.0810(18) Uani 1 1 d D U . . .
C49_8 C 0.3557(3) 0.8291(3) 0.54494(14) 0.0532(12) Uani 1 1 d D U . . .
C50_8 C 0.4627(3) 0.7431(3) 0.55901(14) 0.0582(12) Uani 1 1 d D U . . .
F7_9 F 0.4636(6) 0.7703(7) 0.29724(19) 0.115(3) Uani 0.589(2) 1 d D U P B 1
F8_9 F 0.4552(8) 0.8373(8) 0.3384(3) 0.124(5) Uani 0.589(2) 1 d D U P B 1
F9_9 F 0.5664(7) 0.8213(6) 0.3187(3) 0.119(4) Uani 0.589(2) 1 d D U P B 1
F10_9 F 0.5815(10) 0.6254(6) 0.3462(3) 0.120(5) Uani 0.589(2) 1 d D U P B 1
F11_9 F 0.6078(8) 0.7025(9) 0.3085(2) 0.074(3) Uani 0.589(2) 1 d D U P B 1
F12_9 F 0.6496(5) 0.7156(7) 0.3616(2) 0.079(3) Uani 0.589(2) 1 d D U P B 1
F13_9 F 0.4527(8) 0.6427(7) 0.3211(4) 0.144(5) Uani 0.589(2) 1 d D U P B 1
F14_9 F 0.4668(7) 0.6318(8) 0.3743(4) 0.147(5) Uani 0.589(2) 1 d D U P B 1
F15_9 F 0.3934(5) 0.7123(8) 0.3464(5) 0.153(5) Uani 0.589(2) 1 d D U P B 1
O1_9 O 0.5311(8) 0.7563(8) 0.3810(2) 0.066(3) Uani 0.589(2) 1 d D U P B 1
C47_9 C 0.5221(5) 0.7318(6) 0.3496(3) 0.063(3) Uani 0.589(2) 1 d D U P B 1
C48_9 C 0.5007(7) 0.7935(6) 0.3253(3) 0.085(3) Uani 0.589(2) 1 d D U P B 1
C49_9 C 0.5912(7) 0.6939(7) 0.3397(3) 0.070(3) Uani 0.589(2) 1 d D U P B 1
C50_9 C 0.4567(6) 0.6791(7) 0.3494(4) 0.091(3) Uani 0.589(2) 1 d D U P B 1
F7_10 F 0.1800(4) 0.9048(4) 0.4311(3) 0.102(3) Uani 0.589(2) 1 d D U P B 1
F8_10 F 0.2136(4) 0.8006(4) 0.4224(2) 0.0753(18) Uani 0.589(2) 1 d D U P B 1
F9_10 F 0.2443(5) 0.8449(6) 0.4708(2) 0.100(3) Uani 0.589(2) 1 d D U P B 1
F10_10 F 0.2773(5) 1.0061(4) 0.4156(3) 0.099(3) Uani 0.589(2) 1 d D U P B 1
F11_10 F 0.3897(4) 0.9850(5) 0.4298(4) 0.099(3) Uani 0.589(2) 1 d D U P B 1
F12_10 F 0.3068(8) 0.9753(7) 0.4662(3) 0.096(4) Uani 0.589(2) 1 d D U P B 1
F13_10 F 0.2423(7) 0.8986(6) 0.3719(3) 0.122(3) Uani 0.589(2) 1 d D U P B 1
F14_10 F 0.3559(9) 0.9154(8) 0.3737(3) 0.128(5) Uani 0.589(2) 1 d D U P B 1
F15_10 F 0.3139(9) 0.8117(5) 0.3783(3) 0.111(3) Uani 0.589(2) 1 d D U P B 1
O1_10 O 0.3665(4) 0.8486(4) 0.4415(3) 0.051(2) Uani 0.589(2) 1 d D U P B 1
C47_10 C 0.3114(4) 0.8865(4) 0.4258(2) 0.0441(19) Uani 0.589(2) 1 d D U P B 1
C48_10 C 0.2347(5) 0.8612(5) 0.4379(3) 0.065(2) Uani 0.589(2) 1 d D U P B 1
C49_10 C 0.3239(5) 0.9648(4) 0.4342(3) 0.067(2) Uani 0.589(2) 1 d D U P B 1
C50_10 C 0.3062(7) 0.8772(6) 0.3871(3) 0.078(3) Uani 0.589(2) 1 d D U P B 1
F7_11 F 0.3795(5) 0.5300(4) 0.4710(2) 0.084(2) Uani 0.589(2) 1 d D U P B 1
F8_11 F 0.4330(4) 0.5806(5) 0.4327(2) 0.095(2) Uani 0.589(2) 1 d D U P B 1
F9_11 F 0.4442(4) 0.6227(4) 0.4816(2) 0.090(2) Uani 0.589(2) 1 d D U P B 1
F10_11 F 0.2350(4) 0.5726(4) 0.4792(2) 0.0719(17) Uani 0.589(2) 1 d D U P B 1
F11_11 F 0.2278(4) 0.6835(4) 0.4763(3) 0.096(3) Uani 0.589(2) 1 d D U P B 1
F12_11 F 0.3162(4) 0.6300(5) 0.50778(18) 0.078(2) Uani 0.589(2) 1 d D U P B 1
F13_11 F 0.2790(11) 0.5455(7) 0.4143(4) 0.139(5) Uani 0.589(2) 1 d D U P B 1
F14_11 F 0.2178(5) 0.6281(8) 0.4132(3) 0.127(5) Uani 0.589(2) 1 d D U P B 1
F15_11 F 0.3192(6) 0.6362(10) 0.3903(2) 0.152(6) Uani 0.589(2) 1 d D U P B 1
O1_11 O 0.3515(6) 0.7047(4) 0.4448(2) 0.053(2) Uani 0.589(2) 1 d D U P B 1
C47_11 C 0.3268(5) 0.6395(5) 0.4503(2) 0.054(2) Uani 0.589(2) 1 d D U P B 1
C48_11 C 0.3970(5) 0.5899(5) 0.4605(3) 0.070(2) Uani 0.589(2) 1 d D U P B 1
C49_11 C 0.2736(5) 0.6326(5) 0.4781(2) 0.062(2) Uani 0.589(2) 1 d D U P B 1
C50_11 C 0.2903(5) 0.6138(6) 0.4165(2) 0.076(3) Uani 0.589(2) 1 d D U P B 1
F7_12 F 0.7057(8) 0.9729(6) 0.4661(3) 0.101(4) Uani 0.589(2) 1 d D U P B 1
F8_12 F 0.6044(7) 0.9308(11) 0.4781(3) 0.132(6) Uani 0.589(2) 1 d D U P B 1
F9_12 F 0.6977(6) 0.8679(7) 0.4886(2) 0.119(4) Uani 0.589(2) 1 d D U P B 1
F10_12 F 0.7451(6) 0.9447(6) 0.4039(2) 0.115(3) Uani 0.589(2) 1 d D U P B 1
F11_12 F 0.7350(7) 0.8447(10) 0.3900(4) 0.147(6) Uani 0.589(2) 1 d D U P B 1
F12_12 F 0.7829(5) 0.8631(9) 0.4404(3) 0.133(4) Uani 0.589(2) 1 d D U P B 1
F13_12 F 0.6044(8) 0.9947(5) 0.4156(4) 0.145(6) Uani 0.589(2) 1 d D U P B 1
F14_12 F 0.6103(6) 0.9121(5) 0.3761(2) 0.106(3) Uani 0.589(2) 1 d D U P B 1
F15_12 F 0.5284(4) 0.9116(6) 0.4108(4) 0.141(5) Uani 0.589(2) 1 d D U P B 1
O1_12 O 0.6261(4) 0.8183(4) 0.4344(2) 0.0633(18) Uani 0.589(2) 1 d D U P B 1
C47_12 C 0.6540(5) 0.8830(5) 0.4307(2) 0.052(2) Uani 0.589(2) 1 d D U P B 1
C48_12 C 0.6702(7) 0.9139(6) 0.4671(3) 0.079(3) Uani 0.589(2) 1 d D U P B 1
C49_12 C 0.7298(6) 0.8800(6) 0.4164(3) 0.076(3) Uani 0.589(2) 1 d D U P B 1
C50_12 C 0.5981(6) 0.9264(5) 0.4083(3) 0.085(3) Uani 0.589(2) 1 d D U P B 1
F7_13 F 0.7220(7) 0.9452(9) 0.4763(3) 0.090(4) Uani 0.411(2) 1 d D U P B 2
F8_13 F 0.6047(9) 0.9560(8) 0.4681(5) 0.102(6) Uani 0.411(2) 1 d D U P B 2
F9_13 F 0.6473(11) 0.8639(8) 0.4837(3) 0.101(4) Uani 0.411(2) 1 d D U P B 2
F10_13 F 0.7303(14) 0.8148(9) 0.3932(5) 0.121(5) Uani 0.411(2) 1 d D U P B 2
F11_13 F 0.7539(6) 0.8048(7) 0.4422(5) 0.125(5) Uani 0.411(2) 1 d D U P B 2
F12_13 F 0.7941(4) 0.8993(5) 0.4237(3) 0.061(2) Uani 0.411(2) 1 d D U P B 2
F13_13 F 0.6995(4) 1.0076(4) 0.4162(2) 0.0604(19) Uani 0.411(2) 1 d D U P B 2
F14_13 F 0.6783(14) 0.9426(9) 0.3752(4) 0.158(6) Uani 0.411(2) 1 d D U P B 2
F15_13 F 0.5879(6) 0.9815(7) 0.4001(4) 0.123(6) Uani 0.411(2) 1 d D U P B 2
O1_13 O 0.6067(4) 0.8429(4) 0.4180(2) 0.0419(16) Uani 0.411(2) 1 d D U P B 2
C47_13 C 0.6618(6) 0.8898(6) 0.4266(3) 0.048(3) Uani 0.411(2) 1 d D U P B 2
C48_13 C 0.6632(8) 0.9137(8) 0.4636(3) 0.074(4) Uani 0.411(2) 1 d D U P B 2
C49_13 C 0.7367(6) 0.8550(6) 0.4198(4) 0.074(4) Uani 0.411(2) 1 d D U P B 2
C50_13 C 0.6541(7) 0.9580(6) 0.4055(4) 0.083(4) Uani 0.411(2) 1 d D U P B 2
F7_14 F 0.5168(7) 0.8172(6) 0.3004(2) 0.075(3) Uani 0.411(2) 1 d D U P B 2
F8_14 F 0.4913(9) 0.8582(7) 0.3488(3) 0.089(4) Uani 0.411(2) 1 d D U P B 2
F9_14 F 0.6037(6) 0.8368(5) 0.3385(2) 0.071(2) Uani 0.411(2) 1 d D U P B 2
F10_14 F 0.5974(18) 0.6861(16) 0.3078(5) 0.110(8) Uani 0.411(2) 1 d D U P B 2
F11_14 F 0.6533(7) 0.7356(8) 0.3501(4) 0.071(3) Uani 0.411(2) 1 d D U P B 2
F12_14 F 0.6008(7) 0.6322(7) 0.3561(3) 0.072(3) Uani 0.411(2) 1 d D U P B 2
F13_14 F 0.4603(5) 0.6919(7) 0.29870(19) 0.074(3) Uani 0.411(2) 1 d D U P B 2
F14_14 F 0.4300(9) 0.6537(8) 0.3469(3) 0.113(5) Uani 0.411(2) 1 d D U P B 2
F15_14 F 0.4002(7) 0.7579(10) 0.3296(3) 0.112(5) Uani 0.411(2) 1 d D U P B 2
O1_14 O 0.5178(9) 0.7392(10) 0.3823(2) 0.042(3) Uani 0.411(2) 1 d D U P B 2
C47_14 C 0.5261(6) 0.7396(6) 0.3486(3) 0.050(3) Uani 0.411(2) 1 d D U P B 2
C48_14 C 0.5348(7) 0.8149(6) 0.3335(3) 0.056(2) Uani 0.411(2) 1 d D U P B 2
C49_14 C 0.5939(8) 0.6966(9) 0.3407(5) 0.078(4) Uani 0.411(2) 1 d D U P B 2
C50_14 C 0.4534(6) 0.7103(7) 0.3305(2) 0.065(3) Uani 0.411(2) 1 d D U P B 2
F7_15 F 0.2279(5) 0.9720(5) 0.4158(2) 0.062(2) Uani 0.411(2) 1 d D U P B 2
F8_15 F 0.2161(5) 0.8897(5) 0.4518(3) 0.067(2) Uani 0.411(2) 1 d D U P B 2
F9_15 F 0.2834(9) 0.9787(9) 0.4657(3) 0.068(3) Uani 0.411(2) 1 d D U P B 2
F10_15 F 0.3724(6) 1.0108(5) 0.4114(3) 0.069(3) Uani 0.411(2) 1 d D U P B 2
F11_15 F 0.4497(4) 0.9235(6) 0.4095(3) 0.076(3) Uani 0.411(2) 1 d D U P B 2
F12_15 F 0.4256(5) 0.9648(5) 0.4580(2) 0.070(2) Uani 0.411(2) 1 d D U P B 2
F13_15 F 0.2473(6) 0.8365(7) 0.3909(3) 0.084(3) Uani 0.411(2) 1 d D U P B 2
F14_15 F 0.3144(7) 0.9139(7) 0.3689(2) 0.073(3) Uani 0.411(2) 1 d D U P B 2
F15_15 F 0.3619(8) 0.8169(7) 0.3877(3) 0.085(4) Uani 0.411(2) 1 d D U P B 2
O1_15 O 0.3507(6) 0.8466(6) 0.4515(2) 0.038(2) Uani 0.411(2) 1 d D U P B 2
C47_15 C 0.3332(5) 0.8975(5) 0.4287(2) 0.036(2) Uani 0.411(2) 1 d D U P B 2
C48_15 C 0.2631(5) 0.9351(6) 0.4403(2) 0.049(2) Uani 0.411(2) 1 d D U P B 2
C49_15 C 0.3965(6) 0.9512(6) 0.4264(3) 0.050(2) Uani 0.411(2) 1 d D U P B 2
C50_15 C 0.3139(6) 0.8658(7) 0.3931(3) 0.058(3) Uani 0.411(2) 1 d D U P B 2
F7_16 F 0.3960(8) 0.5514(11) 0.4545(5) 0.144(7) Uani 0.411(2) 1 d D U P B 2
F8_16 F 0.2816(9) 0.5365(9) 0.4218(6) 0.139(8) Uani 0.411(2) 1 d D U P B 2
F9_16 F 0.3577(9) 0.5899(9) 0.4022(4) 0.111(4) Uani 0.411(2) 1 d D U P B 2
F10_16 F 0.2766(13) 0.5510(9) 0.4887(6) 0.210(10) Uani 0.411(2) 1 d D U P B 2
F11_16 F 0.2668(12) 0.6569(11) 0.5023(5) 0.154(6) Uani 0.411(2) 1 d D U P B 2
F12_16 F 0.3792(10) 0.6006(9) 0.5029(5) 0.136(6) Uani 0.411(2) 1 d D U P B 2
F13_16 F 0.2244(15) 0.6498(14) 0.4067(5) 0.168(10) Uani 0.411(2) 1 d D U P B 2
F14_16 F 0.1889(4) 0.6372(7) 0.4582(4) 0.105(4) Uani 0.411(2) 1 d D U P B 2
F15_16 F 0.2197(6) 0.7334(6) 0.4410(6) 0.137(6) Uani 0.411(2) 1 d D U P B 2
O1_16 O 0.3682(9) 0.6934(6) 0.4526(5) 0.073(4) Uani 0.411(2) 1 d D U P B 2
C47_16 C 0.3159(7) 0.6433(7) 0.4522(4) 0.075(3) Uani 0.411(2) 1 d D U P B 2
C48_16 C 0.3402(9) 0.5756(8) 0.4333(4) 0.107(4) Uani 0.411(2) 1 d D U P B 2
C49_16 C 0.3109(10) 0.6134(9) 0.4887(4) 0.123(5) Uani 0.411(2) 1 d D U P B 2
C50_16 C 0.2383(7) 0.6672(8) 0.4390(4) 0.102(4) Uani 0.411(2) 1 d D U P B 2
F7_17 F 0.6437(8) 0.6033(6) 0.5123(3) 0.086(3) Uani 0.411(2) 1 d D U P B 2
F8_17 F 0.6283(13) 0.7125(8) 0.5051(6) 0.080(5) Uani 0.411(2) 1 d D U P B 2
F9_17 F 0.5351(5) 0.6454(6) 0.4902(3) 0.075(3) Uani 0.411(2) 1 d D U P B 2
F10_17 F 0.5964(9) 0.5253(7) 0.4539(4) 0.076(3) Uani 0.411(2) 1 d D U P B 2
F11_17 F 0.6323(7) 0.5627(6) 0.4097(3) 0.081(3) Uani 0.411(2) 1 d D U P B 2
F12_17 F 0.5273(5) 0.6033(6) 0.4258(3) 0.082(3) Uani 0.411(2) 1 d D U P B 2
F13_17 F 0.7366(6) 0.5631(5) 0.4650(3) 0.076(3) Uani 0.411(2) 1 d D U P B 2
F14_17 F 0.7477(4) 0.6421(5) 0.4285(2) 0.061(2) Uani 0.411(2) 1 d D U P B 2
F15_17 F 0.7551(5) 0.6730(5) 0.4807(3) 0.075(2) Uani 0.411(2) 1 d D U P B 2
O1_17 O 0.6267(5) 0.7063(6) 0.4402(3) 0.051(2) Uani 0.411(2) 1 d D U P B 2
C47_17 C 0.6368(6) 0.6438(6) 0.4555(3) 0.053(3) Uani 0.411(2) 1 d D U P B 2
C48_17 C 0.6091(7) 0.6501(8) 0.4914(3) 0.068(3) Uani 0.411(2) 1 d D U P B 2
C49_17 C 0.5968(6) 0.5826(7) 0.4359(3) 0.070(3) Uani 0.411(2) 1 d D U P B 2
C50_17 C 0.7218(6) 0.6297(6) 0.4578(3) 0.060(3) Uani 0.411(2) 1 d D U P B 2
F7_18 F -0.1705(9) 0.5034(9) 0.3712(3) 0.110(4) Uani 0.411(2) 1 d D U P B 2
F8_18 F -0.1824(9) 0.4275(5) 0.3297(3) 0.101(4) Uani 0.411(2) 1 d D U P B 2
F9_18 F -0.0715(7) 0.4756(9) 0.3456(4) 0.121(5) Uani 0.411(2) 1 d D U P B 2
F10_18 F -0.2473(5) 0.6264(7) 0.3321(5) 0.110(4) Uani 0.411(2) 1 d D U P B 2
F11_18 F -0.2806(8) 0.5228(10) 0.3360(5) 0.145(5) Uani 0.411(2) 1 d D U P B 2
F12_18 F -0.2680(11) 0.5861(12) 0.2860(4) 0.140(5) Uani 0.411(2) 1 d D U P B 2
F13_18 F -0.1881(7) 0.4726(7) 0.2659(3) 0.087(3) Uani 0.411(2) 1 d D U P B 2
F14_18 F -0.1810(10) 0.5768(8) 0.2685(4) 0.149(5) Uani 0.411(2) 1 d D U P B 2
F15_18 F -0.0850(9) 0.4773(8) 0.2873(4) 0.109(5) Uani 0.411(2) 1 d D U P B 2
O1_18 O -0.1130(6) 0.5993(6) 0.3195(3) 0.055(2) Uani 0.411(2) 1 d D U P B 2
C47_18 C -0.1607(6) 0.5445(6) 0.3170(3) 0.064(2) Uani 0.411(2) 1 d D U P B 2
C48_18 C -0.1445(8) 0.4855(7) 0.3425(4) 0.086(3) Uani 0.411(2) 1 d D U P B 2
C49_18 C -0.2428(6) 0.5651(7) 0.3172(4) 0.081(3) Uani 0.411(2) 1 d D U P B 2
C50_18 C -0.1434(8) 0.5187(7) 0.2805(3) 0.080(3) Uani 0.411(2) 1 d D U P B 2
F7_19 F 0.1819(11) 0.8312(9) 0.2148(5) 0.134(5) Uani 0.411(2) 1 d D U P B 2
F8_19 F 0.1356(11) 0.7372(10) 0.1964(4) 0.128(5) Uani 0.411(2) 1 d D U P B 2
F9_19 F 0.0733(8) 0.7908(12) 0.2313(6) 0.140(5) Uani 0.411(2) 1 d D U P B 2
F10_19 F 0.1859(12) 0.8042(11) 0.3059(4) 0.119(5) Uani 0.411(2) 1 d D U P B 2
F11_19 F 0.2780(11) 0.8104(14) 0.2716(7) 0.136(7) Uani 0.411(2) 1 d D U P B 2
F12_19 F 0.2553(8) 0.7248(10) 0.3082(5) 0.098(5) Uani 0.411(2) 1 d D U P B 2
F13_19 F 0.2749(9) 0.7119(9) 0.2189(5) 0.125(4) Uani 0.411(2) 1 d D U P B 2
F14_19 F 0.2921(7) 0.6850(12) 0.2708(5) 0.133(5) Uani 0.411(2) 1 d D U P B 2
F15_19 F 0.2174(10) 0.6252(8) 0.2314(5) 0.126(4) Uani 0.411(2) 1 d D U P B 2
O1_19 O 0.1269(8) 0.6931(9) 0.2657(6) 0.067(4) Uani 0.411(2) 1 d D U P B 2
C47_19 C 0.1791(7) 0.7352(8) 0.2555(4) 0.077(3) Uani 0.411(2) 1 d D U P B 2
C48_19 C 0.1448(9) 0.7776(9) 0.2246(4) 0.103(4) Uani 0.411(2) 1 d D U P B 2
C49_19 C 0.2251(9) 0.7731(9) 0.2844(4) 0.096(4) Uani 0.411(2) 1 d D U P B 2
C50_19 C 0.2422(9) 0.6860(9) 0.2435(5) 0.112(4) Uani 0.411(2) 1 d D U P B 2
F7_20 F -0.1377(9) 0.9115(6) 0.2634(4) 0.117(5) Uani 0.411(2) 1 d D U P B 2
F8_20 F -0.1098(8) 0.8710(7) 0.3137(3) 0.102(3) Uani 0.411(2) 1 d D U P B 2
F9_20 F -0.0428(6) 0.8387(7) 0.2735(4) 0.099(4) Uani 0.411(2) 1 d D U P B 2
F10_20 F -0.1125(9) 0.8070(16) 0.2187(5) 0.164(9) Uani 0.411(2) 1 d D U P B 2
F11_20 F -0.2236(10) 0.8380(10) 0.2224(4) 0.146(6) Uani 0.411(2) 1 d D U P B 2
F12_20 F -0.1984(12) 0.7265(10) 0.2231(4) 0.127(5) Uani 0.411(2) 1 d D U P B 2
F13_20 F -0.2623(8) 0.8556(7) 0.2897(5) 0.109(5) Uani 0.411(2) 1 d D U P B 2
F14_20 F -0.2811(7) 0.7510(9) 0.2722(4) 0.110(4) Uani 0.411(2) 1 d D U P B 2
F15_20 F -0.2203(7) 0.7683(8) 0.3203(3) 0.079(4) Uani 0.411(2) 1 d D U P B 2
O1_20 O -0.1188(9) 0.7336(7) 0.2813(3) 0.058(3) Uani 0.411(2) 1 d D U P B 2
C47_20 C -0.1589(6) 0.7908(6) 0.2719(3) 0.051(3) Uani 0.411(2) 1 d D U P B 2
C48_20 C -0.1106(7) 0.8577(6) 0.2810(4) 0.086(3) Uani 0.411(2) 1 d D U P B 2
C49_20 C -0.1739(8) 0.7904(9) 0.2332(3) 0.097(4) Uani 0.411(2) 1 d D U P B 2
C50_20 C -0.2320(7) 0.7931(7) 0.2890(3) 0.075(3) Uani 0.411(2) 1 d D U P B 2
F7_21 F 0.0611(9) 0.6715(10) 0.4177(4) 0.128(5) Uani 0.411(2) 1 d D U P B 2
F8_21 F 0.0519(8) 0.6255(6) 0.3694(5) 0.114(4) Uani 0.411(2) 1 d D U P B 2
F9_21 F 0.1124(8) 0.7209(11) 0.3756(6) 0.130(8) Uani 0.411(2) 1 d D U P B 2
F10_21 F 0.0226(11) 0.8111(8) 0.4174(3) 0.119(5) Uani 0.411(2) 1 d D U P B 2
F11_21 F 0.0269(9) 0.8388(5) 0.3654(3) 0.088(3) Uani 0.411(2) 1 d D U P B 2
F12_21 F -0.0783(10) 0.8333(8) 0.3889(5) 0.121(5) Uani 0.411(2) 1 d D U P B 2
F13_21 F -0.0762(8) 0.6221(5) 0.3945(3) 0.090(3) Uani 0.411(2) 1 d D U P B 2
F14_21 F -0.0787(12) 0.7103(10) 0.4258(3) 0.123(6) Uani 0.411(2) 1 d D U P B 2
F15_21 F -0.1485(5) 0.7083(8) 0.3786(3) 0.093(3) Uani 0.411(2) 1 d D U P B 2
O1_21 O -0.0357(5) 0.7224(6) 0.3421(2) 0.0477(19) Uani 0.411(2) 1 d D U P B 2
C47_21 C -0.0195(6) 0.7266(6) 0.3756(3) 0.049(3) Uani 0.411(2) 1 d D U P B 2
C48_21 C 0.0542(7) 0.6867(7) 0.3860(4) 0.081(3) Uani 0.411(2) 1 d D U P B 2
C49_21 C -0.0114(8) 0.8035(6) 0.3869(3) 0.073(3) Uani 0.411(2) 1 d D U P B 2
C50_21 C -0.0831(7) 0.6911(7) 0.3939(3) 0.078(3) Uani 0.411(2) 1 d D U P B 2

loop_
_atom_site_aniso_label
_atom_site_aniso_U_11
_atom_site_aniso_U_22
_atom_site_aniso_U_33
_atom_site_aniso_U_23
_atom_site_aniso_U_13
_atom_site_aniso_U_12
Y1 0.0283(2) 0.0355(2) 0.0246(2) 0.00212(10) 0.00293(14) -0.00067(11)
F1 0.0514(14) 0.0592(16) 0.0274(11) 0.0089(10) -0.0017(10) -0.0067(12)
F2 0.0394(12) 0.0375(12) 0.0408(12) 0.0017(10) 0.0065(10) -0.0023(9)
F3 0.0343(12) 0.0525(15) 0.0549(16) 0.0047(12) -0.0015(11) 0.0044(11)
F4 0.0434(13) 0.0653(18) 0.0448(14) -0.0131(13) -0.0013(11) -0.0074(13)
F5 0.0395(12) 0.0558(15) 0.0401(13) -0.0061(11) 0.0112(10) 0.0002(11)
F6 0.0297(11) 0.0510(14) 0.0390(12) 0.0028(10) 0.0032(9) -0.0019(10)
C1 0.041(2) 0.044(2) 0.038(2) 0.0120(16) 0.0100(16) 0.0099(16)
C2 0.0377(19) 0.046(2) 0.0281(17) 0.0084(15) 0.0040(14) -0.0002(16)
C3 0.0365(19) 0.043(2) 0.0328(19) 0.0028(15) 0.0108(15) 0.0007(15)
C4 0.0370(19) 0.041(2) 0.0370(19) 0.0030(16) 0.0062(15) -0.0033(16)
C5 0.049(2) 0.0368(19) 0.0372(19) 0.0074(15) 0.0133(16) 0.0004(16)
C6 0.049(3) 0.075(4) 0.055(3) 0.026(3) 0.015(2) 0.028(3)
C7 0.053(3) 0.071(3) 0.030(2) 0.007(2) -0.0044(18) -0.011(2)
C8 0.060(3) 0.054(3) 0.045(2) 0.001(2) 0.022(2) 0.010(2)
C9 0.040(2) 0.069(3) 0.049(3) 0.009(2) 0.0061(19) -0.014(2)
C10 0.089(4) 0.038(2) 0.045(3) 0.0009(19) 0.023(3) -0.003(2)
C11 0.046(2) 0.044(2) 0.0253(17) 0.0042(15) 0.0026(15) -0.0043(17)
C12 0.054(2) 0.048(2) 0.034(2) 0.0016(17) 0.0007(17) 0.0007(19)
C13 0.059(3) 0.063(3) 0.040(2) 0.009(2) -0.012(2) 0.002(2)
C14 0.083(4) 0.092(5) 0.029(2) 0.007(2) -0.002(2) -0.006(3)
C15 0.089(4) 0.092(5) 0.040(3) -0.002(3) 0.022(3) 0.015(4)
C16 0.052(3) 0.063(3) 0.042(2) 0.008(2) 0.0118(19) 0.008(2)
C17 0.038(2) 0.0371(19) 0.040(2) -0.0027(16) 0.0033(16) -0.0028(16)
C18 0.052(3) 0.047(2) 0.049(2) 0.003(2) -0.010(2) -0.005(2)
C19 0.060(3) 0.059(3) 0.073(4) 0.000(3) -0.009(3) -0.017(3)
C20 0.079(4) 0.052(3) 0.084(4) 0.012(3) 0.003(3) -0.022(3)
C21 0.074(4) 0.051(3) 0.069(4) 0.017(3) -0.002(3) -0.010(3)
C22 0.054(3) 0.049(2) 0.047(2) 0.009(2) 0.001(2) -0.004(2)
C23 0.0297(18) 0.055(2) 0.045(2) 0.0168(18) 0.0065(16) 0.0049(17)
C24 0.043(2) 0.057(3) 0.064(3) 0.013(2) 0.010(2) 0.004(2)
C25 0.064(3) 0.068(4) 0.083(4) 0.022(3) 0.026(3) 0.019(3)
C26 0.060(3) 0.096(5) 0.090(5) 0.041(4) 0.014(3) 0.031(3)
C27 0.045(3) 0.103(5) 0.069(4) 0.030(3) -0.005(3) 0.016(3)
C28 0.036(2) 0.084(4) 0.056(3) 0.015(3) -0.004(2) 0.003(2)
C29 0.048(2) 0.050(3) 0.048(2) -0.003(2) -0.0099(19) -0.007(2)
C30 0.063(4) 0.118(6) 0.067(4) 0.008(4) -0.009(3) -0.034(4)
C31 0.076(5) 0.168(10) 0.088(5) 0.018(6) -0.024(4) -0.059(6)
C32 0.084(5) 0.122(7) 0.078(4) 0.012(4) -0.033(4) -0.028(5)
C33 0.100(5) 0.075(4) 0.057(3) 0.008(3) -0.015(3) -0.008(4)
C34 0.081(4) 0.058(3) 0.047(3) 0.000(2) -0.008(2) -0.010(3)
C35 0.039(2) 0.043(2) 0.040(2) 0.0027(16) 0.0163(16) 0.0068(16)
C36 0.051(2) 0.051(3) 0.054(3) -0.003(2) 0.020(2) -0.003(2)
C37 0.073(4) 0.053(3) 0.075(4) -0.019(3) 0.030(3) -0.004(3)
C38 0.090(4) 0.059(3) 0.076(4) -0.017(3) 0.051(4) -0.001(3)
C39 0.060(3) 0.065(3) 0.077(4) -0.003(3) 0.041(3) -0.003(3)
C40 0.042(2) 0.054(3) 0.057(3) 0.003(2) 0.020(2) 0.0007(19)
C41 0.0264(17) 0.049(2) 0.048(2) 0.0002(18) 0.0041(15) -0.0051(16)
C42 0.038(2) 0.058(3) 0.048(2) 0.007(2) 0.0052(18) -0.0004(19)
C43 0.047(3) 0.077(4) 0.066(3) 0.007(3) 0.018(2) -0.007(2)
C44 0.038(2) 0.094(5) 0.088(4) -0.004(3) 0.021(3) -0.009(3)
C45 0.030(2) 0.075(4) 0.112(5) 0.004(4) 0.004(3) 0.004(2)
C46 0.032(2) 0.063(3) 0.075(4) 0.007(3) -0.008(2) 0.000(2)
Al1 0.0279(5) 0.0385(6) 0.0263(5) -0.0030(4) 0.0037(4) 0.0052(4)
Al2 0.0384(6) 0.0375(6) 0.0403(6) -0.0098(5) 0.0160(5) -0.0018(5)
F7 0.0361(11) 0.0380(11) 0.0360(12) -0.0056(9) 0.0129(9) 0.0027(9)
Al3 0.0268(5) 0.0660(9) 0.0326(6) 0.0023(5) 0.0078(4) 0.0015(5)
Al4 0.0269(5) 0.0361(6) 0.0428(6) 0.0063(5) 0.0109(4) 0.0013(4)
F8 0.0281(11) 0.0656(17) 0.0400(13) 0.0076(12) 0.0089(9) 0.0059(11)
F9 0.159(12) 0.195(17) 0.172(15) -0.068(12) 0.080(10) -0.111(12)
C47 0.121(15) 0.124(14) 0.080(9) -0.040(9) 0.039(9) -0.033(12)
C48 0.113(12) 0.093(11) 0.088(9) -0.014(8) 0.055(8) -0.032(9)
C49 0.096(11) 0.067(8) 0.085(10) -0.007(7) 0.042(8) -0.008(8)
C50 0.130(12) 0.076(8) 0.077(8) -0.027(6) 0.060(8) -0.038(9)
C51 0.157(15) 0.082(12) 0.086(10) 0.003(8) 0.074(10) -0.014(11)
C52 0.160(17) 0.128(14) 0.062(8) -0.021(8) 0.046(10) -0.008(13)
C53 0.35(3) 0.144(15) 0.29(2) -0.100(15) 0.15(2) -0.082(18)
C54 0.209(18) 0.175(16) 0.184(14) -0.051(12) 0.006(12) -0.071(13)
C55 0.27(2) 0.138(13) 0.195(14) -0.071(11) 0.003(12) 0.012(13)
C56 0.210(18) 0.131(12) 0.195(14) -0.035(11) -0.035(11) 0.017(12)
C57 0.24(2) 0.20(2) 0.209(17) 0.012(16) -0.025(15) 0.060(19)
C58 0.30(3) 0.18(2) 0.30(3) 0.02(2) 0.06(2) 0.07(2)
F7_1 0.054(2) 0.117(4) 0.089(3) -0.007(3) 0.0029(19) -0.009(2)
F8_1 0.081(3) 0.071(2) 0.086(3) -0.005(2) -0.002(2) -0.0076(19)
F9_1 0.084(3) 0.104(3) 0.071(2) -0.015(2) 0.023(2) -0.011(2)
F10_1 0.140(5) 0.145(5) 0.054(2) -0.005(3) -0.015(3) 0.004(4)
F11_1 0.119(4) 0.105(4) 0.092(3) 0.003(3) 0.004(3) 0.046(3)
F12_1 0.175(6) 0.093(3) 0.072(3) 0.019(3) 0.010(3) -0.006(4)
F13_1 0.108(4) 0.157(5) 0.088(3) -0.054(4) 0.028(3) 0.000(4)
F14_1 0.146(6) 0.130(5) 0.208(8) 0.016(5) 0.130(6) 0.004(4)
F15_1 0.069(3) 0.129(5) 0.134(5) -0.033(4) 0.012(3) 0.011(3)
O1_1 0.077(3) 0.067(2) 0.0430(18) -0.0110(17) 0.0105(17) 0.006(2)
C47_1 0.068(3) 0.077(3) 0.038(2) -0.013(2) 0.010(2) -0.003(3)
C48_1 0.066(3) 0.077(4) 0.065(3) -0.002(3) 0.008(3) 0.001(3)
C49_1 0.113(5) 0.084(4) 0.053(3) -0.002(3) 0.011(3) 0.020(4)
C50_1 0.090(5) 0.123(6) 0.069(4) -0.026(4) 0.037(3) 0.001(4)
F7_2 0.118(6) 0.096(5) 0.044(3) -0.007(3) -0.034(3) -0.039(5)
F8_2 0.101(5) 0.074(4) 0.034(3) -0.001(3) 0.023(3) -0.006(3)
F9_2 0.065(3) 0.068(3) 0.047(3) 0.015(2) -0.015(2) 0.007(3)
F10_2 0.080(4) 0.086(4) 0.064(4) -0.014(3) -0.011(3) -0.038(4)
F11_2 0.040(3) 0.114(6) 0.107(7) 0.021(5) 0.007(4) 0.010(3)
F12_2 0.069(3) 0.064(3) 0.040(2) 0.000(2) 0.010(2) -0.027(3)
F13_2 0.158(9) 0.069(5) 0.068(5) -0.032(4) 0.037(5) 0.010(5)
F14_2 0.106(5) 0.041(3) 0.075(4) -0.001(2) 0.023(4) 0.026(3)
F15_2 0.070(4) 0.065(4) 0.129(6) -0.002(4) 0.050(4) 0.025(3)
O1_2 0.042(3) 0.035(3) 0.021(2) -0.0024(19) 0.0018(17) -0.002(2)
C47_2 0.041(3) 0.041(4) 0.024(3) -0.008(3) 0.002(3) -0.002(3)
C48_2 0.077(5) 0.064(4) 0.026(3) 0.004(3) -0.009(3) -0.017(4)
C49_2 0.054(4) 0.060(4) 0.047(4) -0.002(3) 0.002(3) -0.010(3)
C50_2 0.089(6) 0.047(4) 0.066(5) -0.011(3) 0.035(5) 0.012(4)
F7_3 0.114(5) 0.175(8) 0.241(10) 0.025(7) 0.040(5) 0.089(5)
F8_3 0.289(10) 0.117(5) 0.111(5) 0.007(4) 0.100(5) 0.082(6)
F9_3 0.140(5) 0.119(4) 0.176(7) 0.026(4) 0.109(5) 0.040(4)
F10_3 0.180(7) 0.166(7) 0.098(4) 0.045(4) -0.049(5) -0.032(5)
F11_3 0.212(7) 0.083(3) 0.088(4) -0.017(3) 0.044(4) -0.012(4)
F12_3 0.130(5) 0.150(6) 0.176(7) 0.060(5) -0.075(5) -0.057(5)
F13_3 0.159(6) 0.077(3) 0.139(5) 0.016(3) 0.029(4) 0.052(4)
F14_3 0.142(5) 0.069(3) 0.130(5) 0.004(3) 0.046(4) -0.021(3)
F15_3 0.261(9) 0.058(3) 0.104(4) -0.003(3) -0.038(5) -0.008(4)
O1_3 0.061(2) 0.0422(18) 0.077(3) -0.0077(17) 0.0055(19) 0.0142(16)
C47_3 0.078(4) 0.063(3) 0.070(3) 0.010(3) 0.022(3) 0.021(3)
C48_3 0.111(6) 0.092(5) 0.157(8) 0.025(5) 0.055(5) 0.057(5)
C49_3 0.139(7) 0.074(5) 0.084(5) 0.014(4) -0.001(4) -0.013(4)
C50_3 0.119(6) 0.065(4) 0.076(4) 0.007(3) 0.015(4) 0.016(4)
F7_4 0.164(11) 0.186(12) 0.183(13) 0.134(11) -0.065(9) -0.071(8)
F8_4 0.070(5) 0.096(6) 0.138(8) 0.044(5) 0.002(5) -0.009(4)
F9_4 0.105(9) 0.286(15) 0.059(6) -0.022(8) 0.035(6) -0.083(9)
F10_4 0.105(7) 0.125(7) 0.056(4) 0.021(4) -0.022(4) -0.004(5)
F11_4 0.059(3) 0.075(4) 0.082(4) -0.008(3) 0.023(3) -0.014(3)
F12_4 0.079(4) 0.120(6) 0.050(3) -0.034(3) -0.015(3) 0.045(4)
F13_4 0.086(6) 0.135(9) 0.196(12) -0.053(8) -0.062(8) 0.073(6)
F14_4 0.073(6) 0.112(8) 0.116(7) -0.054(5) 0.031(5) 0.005(5)
F15_4 0.117(7) 0.049(4) 0.174(10) -0.017(4) -0.027(6) 0.030(4)
O1_4 0.076(4) 0.061(4) 0.037(4) -0.012(3) -0.008(4) 0.042(4)
C47_4 0.040(4) 0.056(5) 0.051(4) 0.019(3) 0.002(3) 0.009(3)
C48_4 0.087(8) 0.155(9) 0.072(7) 0.046(5) -0.003(5) -0.041(6)
C49_4 0.041(4) 0.081(5) 0.050(5) 0.005(4) 0.001(3) 0.005(3)
C50_4 0.059(6) 0.063(6) 0.122(8) -0.018(5) 0.000(5) 0.020(4)
F7_5 0.098(5) 0.043(3) 0.113(6) 0.004(3) -0.013(4) -0.010(3)
F8_5 0.160(9) 0.082(5) 0.053(4) 0.005(3) -0.012(4) -0.007(5)
F9_5 0.070(4) 0.095(5) 0.091(5) 0.020(4) 0.014(4) 0.026(4)
F10_5 0.169(10) 0.084(6) 0.212(14) -0.089(8) 0.011(10) -0.012(6)
F11_5 0.086(7) 0.119(9) 0.183(12) -0.010(9) -0.033(7) -0.032(6)
F12_5 0.179(14) 0.137(8) 0.097(7) -0.036(6) -0.021(8) -0.009(9)
F13_5 0.097(6) 0.119(7) 0.186(10) 0.041(7) 0.085(6) -0.014(5)
F14_5 0.078(5) 0.119(7) 0.161(9) -0.014(7) 0.059(6) 0.011(4)
F15_5 0.115(6) 0.105(6) 0.090(5) -0.002(4) 0.060(5) 0.012(5)
O1_5 0.029(4) 0.059(4) 0.076(5) 0.007(3) 0.009(3) -0.006(3)
C47_5 0.046(4) 0.052(4) 0.088(5) -0.002(4) 0.013(3) -0.008(3)
C48_5 0.060(4) 0.058(4) 0.061(5) -0.002(4) 0.001(4) -0.015(3)
C49_5 0.079(6) 0.088(6) 0.135(7) -0.027(5) -0.018(6) -0.009(5)
C50_5 0.078(5) 0.095(6) 0.129(7) 0.021(5) 0.051(5) -0.022(4)
F7_6 0.160(9) 0.099(6) 0.121(8) -0.025(5) 0.077(7) -0.038(6)
F8_6 0.137(6) 0.096(5) 0.040(3) 0.008(3) 0.008(3) -0.051(5)
F9_6 0.115(7) 0.084(5) 0.128(8) -0.032(5) 0.063(6) 0.000(4)
F10_6 0.125(7) 0.118(6) 0.112(6) -0.003(5) -0.008(6) -0.079(5)
F11_6 0.038(3) 0.147(7) 0.123(7) 0.013(6) -0.010(4) -0.015(4)
F12_6 0.140(7) 0.117(7) 0.073(4) -0.007(4) -0.032(4) -0.042(6)
F13_6 0.121(7) 0.069(5) 0.156(7) 0.055(5) -0.023(6) 0.010(5)
F14_6 0.177(10) 0.054(5) 0.121(6) -0.013(4) 0.071(7) 0.016(6)
F15_6 0.058(4) 0.098(6) 0.181(10) 0.033(6) -0.012(5) 0.028(4)
O1_6 0.049(3) 0.068(3) 0.034(3) -0.006(3) 0.002(3) -0.026(3)
C47_6 0.049(4) 0.042(4) 0.062(4) 0.000(3) 0.004(3) -0.006(3)
C48_6 0.090(6) 0.076(5) 0.076(5) -0.011(5) 0.023(4) -0.010(4)
C49_6 0.072(5) 0.102(6) 0.094(5) -0.002(5) -0.001(5) -0.022(4)
C50_6 0.094(5) 0.066(5) 0.095(6) 0.004(4) 0.014(5) 0.014(4)
F7_7 0.085(5) 0.168(9) 0.075(5) 0.030(6) -0.014(4) 0.047(6)
F8_7 0.080(7) 0.087(5) 0.064(5) -0.003(5) 0.019(5) 0.003(4)
F9_7 0.098(5) 0.086(5) 0.080(5) 0.028(4) 0.033(4) 0.031(4)
F10_7 0.124(7) 0.091(6) 0.146(8) 0.060(6) 0.052(6) 0.067(6)
F11_7 0.127(8) 0.089(6) 0.107(6) -0.011(5) 0.036(6) 0.030(6)
F12_7 0.079(5) 0.048(5) 0.251(16) 0.019(7) 0.032(7) 0.022(4)
F13_7 0.057(4) 0.117(6) 0.121(7) 0.032(5) 0.021(4) 0.037(4)
F14_7 0.069(4) 0.111(6) 0.090(5) 0.029(4) 0.033(4) 0.015(4)
F15_7 0.050(3) 0.101(5) 0.124(7) -0.008(5) -0.010(4) 0.000(3)
O1_7 0.038(3) 0.070(4) 0.040(3) 0.004(3) 0.006(3) 0.019(3)
C47_7 0.050(4) 0.061(4) 0.062(4) 0.023(4) 0.010(4) 0.019(4)
C48_7 0.071(5) 0.091(6) 0.057(5) 0.026(4) 0.008(4) 0.038(5)
C49_7 0.080(6) 0.061(5) 0.099(7) 0.013(5) 0.030(5) 0.021(4)
C50_7 0.048(5) 0.080(6) 0.090(6) 0.020(5) 0.004(5) 0.014(4)
F7_8 0.094(4) 0.163(6) 0.182(6) -0.071(5) 0.035(4) -0.081(4)
F8_8 0.058(2) 0.128(4) 0.164(6) 0.048(4) 0.048(3) 0.003(2)
F9_8 0.100(4) 0.120(5) 0.276(10) 0.110(6) -0.031(5) -0.016(4)
F10_8 0.076(3) 0.132(4) 0.078(3) 0.027(3) 0.024(2) 0.051(3)
F11_8 0.069(2) 0.121(4) 0.057(2) -0.021(2) 0.0297(18) -0.005(2)
F12_8 0.0453(19) 0.098(3) 0.188(6) -0.061(4) 0.016(3) -0.009(2)
F13_8 0.274(10) 0.121(5) 0.073(3) -0.008(3) -0.072(5) 0.085(6)
F14_8 0.088(3) 0.116(4) 0.123(4) 0.066(4) -0.027(3) -0.037(3)
F15_8 0.095(4) 0.147(5) 0.200(7) 0.105(5) 0.075(4) 0.072(4)
O1_8 0.097(3) 0.073(3) 0.0415(18) 0.0019(17) 0.0186(19) 0.029(2)
C47_8 0.048(2) 0.066(3) 0.043(2) 0.003(2) 0.0097(19) 0.010(2)
C48_8 0.050(3) 0.081(4) 0.115(5) 0.018(4) 0.020(3) 0.002(3)
C49_8 0.045(2) 0.069(3) 0.047(3) -0.011(2) 0.010(2) 0.002(2)
C50_8 0.044(2) 0.073(3) 0.056(3) 0.006(2) -0.003(2) 0.003(2)
F7_9 0.120(7) 0.174(11) 0.047(4) -0.009(5) -0.010(4) 0.028(7)
F8_9 0.127(9) 0.186(12) 0.060(5) 0.032(6) 0.009(5) 0.088(9)
F9_9 0.153(8) 0.151(9) 0.059(5) -0.015(5) 0.043(6) -0.052(7)
F10_9 0.206(15) 0.065(5) 0.089(8) -0.028(5) 0.011(8) -0.002(6)
F11_9 0.089(6) 0.094(7) 0.043(4) -0.001(4) 0.029(3) 0.041(5)
F12_9 0.060(4) 0.120(8) 0.057(5) -0.014(5) 0.010(3) 0.022(5)
F13_9 0.158(11) 0.109(8) 0.156(10) -0.044(7) -0.032(9) -0.021(7)
F14_9 0.108(7) 0.185(12) 0.154(10) 0.068(9) 0.051(7) -0.033(7)
F15_9 0.043(4) 0.169(12) 0.247(17) 0.024(10) 0.019(6) 0.002(5)
O1_9 0.088(9) 0.079(8) 0.030(3) 0.001(3) 0.004(4) 0.029(6)
C47_9 0.055(5) 0.100(6) 0.036(4) -0.004(4) 0.010(4) -0.002(4)
C48_9 0.100(7) 0.099(8) 0.056(6) 0.002(5) -0.001(5) 0.009(5)
C49_9 0.074(6) 0.080(6) 0.058(6) -0.008(6) 0.020(5) 0.001(5)
C50_9 0.060(6) 0.109(9) 0.107(8) -0.004(6) 0.019(7) -0.011(5)
F7_10 0.040(3) 0.081(5) 0.183(9) -0.027(5) -0.007(4) 0.016(3)
F8_10 0.052(3) 0.069(4) 0.103(5) -0.001(3) -0.008(3) -0.006(3)
F9_10 0.081(5) 0.146(8) 0.076(4) -0.003(5) 0.027(4) -0.020(5)
F10_10 0.101(6) 0.044(3) 0.145(7) 0.004(4) -0.021(5) 0.027(4)
F11_10 0.061(4) 0.057(5) 0.178(11) -0.018(6) 0.006(5) -0.005(3)
F12_10 0.111(10) 0.075(6) 0.100(6) -0.039(5) 0.004(6) 0.008(7)
F13_10 0.149(8) 0.130(8) 0.078(5) 0.023(5) -0.043(6) -0.011(6)
F14_10 0.180(10) 0.129(9) 0.080(7) 0.017(6) 0.037(8) -0.048(10)
F15_10 0.173(11) 0.083(5) 0.078(6) -0.022(5) 0.023(7) 0.002(6)
O1_10 0.029(3) 0.048(3) 0.077(6) 0.016(4) 0.007(4) 0.008(3)
C47_10 0.037(4) 0.041(4) 0.055(4) 0.006(3) 0.004(3) 0.012(3)
C48_10 0.034(4) 0.084(6) 0.078(5) -0.005(5) 0.004(4) 0.000(4)
C49_10 0.063(4) 0.041(4) 0.097(6) -0.003(4) 0.000(5) 0.008(3)
C50_10 0.109(8) 0.069(6) 0.054(5) 0.005(5) 0.008(5) -0.008(6)
F7_11 0.087(5) 0.072(4) 0.094(5) 0.017(4) 0.019(4) 0.034(3)
F8_11 0.068(4) 0.109(6) 0.113(6) 0.023(5) 0.027(4) 0.023(4)
F9_11 0.064(4) 0.080(5) 0.121(6) 0.010(4) -0.021(4) -0.003(3)
F10_11 0.057(3) 0.062(4) 0.097(5) 0.007(3) 0.015(3) -0.016(3)
F11_11 0.072(4) 0.057(3) 0.158(9) -0.007(5) 0.008(5) 0.003(3)
F12_11 0.074(4) 0.097(6) 0.063(4) 0.026(4) -0.002(3) -0.023(4)
F13_11 0.177(13) 0.132(8) 0.103(7) -0.057(7) -0.010(8) -0.030(7)
F14_11 0.056(4) 0.187(11) 0.129(8) 0.080(8) -0.039(4) -0.037(5)
F15_11 0.090(6) 0.312(17) 0.055(4) -0.020(7) 0.002(4) -0.075(9)
O1_11 0.067(5) 0.042(3) 0.051(4) 0.013(3) 0.002(3) -0.007(3)
C47_11 0.050(4) 0.047(4) 0.064(4) 0.002(4) 0.007(3) -0.015(3)
C48_11 0.052(5) 0.065(5) 0.093(6) -0.019(5) 0.002(4) -0.002(4)
C49_11 0.060(5) 0.058(5) 0.071(5) -0.001(4) 0.016(4) -0.010(3)
C50_11 0.065(5) 0.101(7) 0.062(5) -0.024(5) 0.002(4) 0.005(5)
F7_12 0.142(10) 0.092(6) 0.071(7) -0.003(4) 0.022(6) -0.041(7)
F8_12 0.094(6) 0.241(18) 0.066(5) -0.010(8) 0.031(5) -0.023(8)
F9_12 0.096(6) 0.174(10) 0.080(5) 0.072(6) -0.025(5) -0.055(6)
F10_12 0.120(7) 0.146(7) 0.086(5) -0.008(5) 0.045(5) -0.076(6)
F11_12 0.052(5) 0.248(14) 0.147(9) -0.129(11) 0.033(5) -0.004(8)
F12_12 0.059(5) 0.202(13) 0.135(9) -0.016(8) -0.018(5) 0.010(7)
F13_12 0.134(9) 0.059(4) 0.222(14) -0.009(6) -0.098(9) 0.023(5)
F14_12 0.142(7) 0.096(6) 0.073(4) 0.031(4) -0.035(4) -0.028(5)
F15_12 0.075(4) 0.120(7) 0.230(13) 0.099(8) 0.021(6) 0.039(5)
O1_12 0.039(3) 0.058(3) 0.090(5) 0.029(4) -0.010(3) -0.004(3)
C47_12 0.049(4) 0.055(5) 0.053(4) 0.009(4) 0.013(4) -0.011(4)
C48_12 0.083(7) 0.105(7) 0.049(5) 0.014(5) 0.000(5) -0.028(6)
C49_12 0.065(5) 0.098(8) 0.069(6) -0.009(5) 0.020(4) -0.029(5)
C50_12 0.093(6) 0.067(5) 0.091(6) 0.025(5) -0.012(6) -0.009(5)
F7_13 0.075(6) 0.132(12) 0.057(7) -0.020(7) -0.023(5) -0.016(7)
F8_13 0.077(7) 0.089(8) 0.143(16) -0.040(9) 0.029(8) -0.007(6)
F9_13 0.133(11) 0.125(9) 0.048(5) 0.013(6) 0.028(7) -0.006(8)
F10_13 0.100(11) 0.088(9) 0.183(11) -0.055(8) 0.063(9) -0.023(7)
F11_13 0.048(5) 0.074(7) 0.251(13) 0.043(8) 0.004(7) 0.004(5)
F12_13 0.033(3) 0.060(4) 0.092(6) 0.019(4) 0.010(4) -0.004(3)
F13_13 0.037(3) 0.054(4) 0.090(6) 0.005(4) 0.002(3) -0.009(3)
F14_13 0.27(2) 0.119(12) 0.085(8) 0.010(7) 0.000(11) -0.041(13)
F15_13 0.081(6) 0.090(8) 0.181(12) 0.087(8) -0.093(7) -0.040(5)
O1_13 0.033(3) 0.047(4) 0.046(4) 0.002(3) 0.003(3) 0.003(3)
C47_13 0.043(5) 0.046(5) 0.055(6) -0.003(4) -0.003(5) 0.001(4)
C48_13 0.072(8) 0.088(9) 0.060(7) -0.012(6) -0.002(6) -0.013(6)
C49_13 0.031(5) 0.055(7) 0.135(10) -0.016(6) 0.005(6) 0.001(4)
C50_13 0.079(7) 0.069(7) 0.092(7) 0.024(6) -0.041(6) -0.025(5)
F7_14 0.108(8) 0.086(6) 0.033(4) 0.003(4) 0.005(4) 0.022(6)
F8_14 0.124(10) 0.094(8) 0.049(6) -0.003(5) 0.009(6) 0.065(8)
F9_14 0.095(6) 0.073(6) 0.050(5) -0.007(4) 0.023(4) -0.019(4)
F10_14 0.152(17) 0.109(15) 0.074(8) -0.022(7) 0.035(9) 0.023(12)
F11_14 0.049(5) 0.079(6) 0.086(9) 0.020(6) 0.014(6) 0.006(4)
F12_14 0.062(5) 0.088(6) 0.067(7) -0.039(5) 0.017(5) 0.005(4)
F13_14 0.059(4) 0.132(9) 0.033(3) -0.041(5) 0.007(3) -0.030(5)
F14_14 0.124(11) 0.135(9) 0.088(7) -0.052(6) 0.049(7) -0.091(8)
F15_14 0.073(6) 0.205(13) 0.055(6) -0.039(7) -0.007(5) 0.039(8)
O1_14 0.033(4) 0.066(8) 0.028(4) 0.003(4) 0.004(3) -0.010(4)
C47_14 0.050(5) 0.067(6) 0.034(5) -0.008(5) 0.005(5) -0.010(4)
C48_14 0.082(7) 0.063(6) 0.026(5) -0.013(4) 0.011(5) 0.008(5)
C49_14 0.066(7) 0.090(8) 0.079(9) -0.029(8) 0.020(7) 0.003(6)
C50_14 0.046(5) 0.119(8) 0.031(5) -0.027(5) 0.013(4) -0.017(5)
F7_15 0.052(4) 0.078(6) 0.058(4) 0.022(4) 0.013(3) 0.027(4)
F8_15 0.040(4) 0.085(6) 0.082(6) 0.024(5) 0.033(4) 0.021(4)
F9_15 0.076(8) 0.074(6) 0.055(5) -0.012(4) 0.009(4) 0.040(5)
F10_15 0.074(5) 0.058(5) 0.073(5) 0.039(4) 0.006(4) 0.001(4)
F11_15 0.047(4) 0.100(7) 0.087(6) 0.040(5) 0.034(4) 0.011(4)
F12_15 0.067(5) 0.083(6) 0.057(4) 0.014(4) -0.015(4) -0.029(4)
F13_15 0.065(5) 0.121(9) 0.063(6) -0.019(5) -0.011(4) -0.020(5)
F14_15 0.085(7) 0.108(8) 0.027(3) 0.003(4) 0.006(4) 0.009(6)
F15_15 0.102(8) 0.109(8) 0.047(5) -0.019(5) 0.025(5) 0.038(7)
O1_15 0.034(5) 0.052(4) 0.032(4) 0.008(3) 0.021(3) 0.013(4)
C47_15 0.033(5) 0.042(5) 0.034(4) 0.007(3) 0.004(4) 0.007(3)
C48_15 0.042(5) 0.062(6) 0.044(5) 0.009(4) 0.010(4) 0.017(4)
C49_15 0.046(5) 0.058(6) 0.047(5) 0.021(5) 0.001(4) -0.001(4)
C50_15 0.056(6) 0.083(8) 0.035(5) -0.006(5) 0.006(5) 0.009(5)
F7_16 0.067(7) 0.151(14) 0.220(16) 0.092(14) 0.041(8) 0.023(8)
F8_16 0.076(8) 0.096(10) 0.25(2) -0.071(12) 0.050(9) -0.005(7)
F9_16 0.103(9) 0.125(11) 0.107(8) -0.031(7) 0.021(7) 0.025(8)
F10_16 0.178(18) 0.108(9) 0.33(3) 0.114(13) -0.030(18) -0.059(11)
F11_16 0.165(14) 0.200(15) 0.097(11) -0.043(11) 0.003(10) -0.048(12)
F12_16 0.187(12) 0.098(10) 0.115(11) 0.007(8) -0.033(11) -0.012(10)
F13_16 0.19(2) 0.172(19) 0.134(11) -0.015(12) -0.026(11) 0.080(17)
F14_16 0.021(3) 0.121(9) 0.172(12) 0.039(8) 0.010(5) -0.010(4)
F15_16 0.060(6) 0.077(6) 0.29(2) -0.006(9) 0.074(9) -0.012(5)
O1_16 0.060(7) 0.035(5) 0.122(12) 0.017(6) -0.001(7) -0.009(5)
C47_16 0.048(6) 0.068(7) 0.111(8) 0.004(6) 0.015(6) -0.025(5)
C48_16 0.099(9) 0.088(9) 0.135(9) -0.007(8) 0.011(8) -0.010(7)
C49_16 0.139(12) 0.111(11) 0.117(10) 0.023(9) 0.005(9) -0.051(9)
C50_16 0.074(7) 0.099(8) 0.134(10) 0.013(8) 0.016(7) -0.007(7)
F7_17 0.121(9) 0.079(6) 0.061(5) 0.031(5) 0.025(6) 0.036(7)
F8_17 0.083(8) 0.074(6) 0.090(11) 0.013(6) 0.046(7) 0.022(6)
F9_17 0.068(4) 0.085(6) 0.076(6) 0.031(5) 0.036(4) 0.016(4)
F10_17 0.083(8) 0.058(7) 0.087(7) -0.003(5) 0.008(6) 0.016(5)
F11_17 0.086(7) 0.074(6) 0.084(6) 0.002(5) 0.011(5) 0.005(6)
F12_17 0.049(4) 0.072(6) 0.123(9) 0.010(5) -0.006(4) -0.012(4)
F13_17 0.070(5) 0.072(5) 0.087(6) 0.026(5) 0.013(5) 0.039(5)
F14_17 0.048(4) 0.073(5) 0.062(5) 0.012(4) 0.010(3) 0.031(4)
F15_17 0.053(5) 0.086(6) 0.081(6) 0.019(4) -0.011(4) 0.009(4)
O1_17 0.035(4) 0.059(5) 0.058(5) 0.010(4) -0.002(4) 0.001(4)
C47_17 0.038(5) 0.063(5) 0.059(6) 0.017(4) 0.011(4) 0.013(4)
C48_17 0.066(6) 0.078(7) 0.061(6) 0.025(5) 0.018(6) 0.014(6)
C49_17 0.063(6) 0.065(6) 0.080(7) 0.005(5) 0.002(5) 0.005(5)
C50_17 0.046(5) 0.066(6) 0.070(6) 0.024(5) 0.011(4) 0.020(5)
F7_18 0.112(8) 0.121(10) 0.096(7) -0.006(6) -0.002(6) -0.014(8)
F8_18 0.139(9) 0.055(5) 0.112(8) 0.015(5) 0.037(7) -0.025(6)
F9_18 0.087(6) 0.128(10) 0.144(10) 0.086(9) -0.007(7) 0.014(7)
F10_18 0.042(4) 0.119(7) 0.172(10) -0.056(8) 0.029(6) 0.018(5)
F11_18 0.078(7) 0.159(11) 0.203(13) 0.009(10) 0.029(8) -0.063(8)
F12_18 0.109(10) 0.177(13) 0.126(8) -0.013(8) -0.029(8) 0.039(10)
F13_18 0.086(6) 0.090(6) 0.088(7) -0.016(6) 0.021(5) -0.016(5)
F14_18 0.188(12) 0.104(8) 0.146(10) 0.017(8) -0.041(10) -0.006(8)
F15_18 0.120(9) 0.084(10) 0.120(11) -0.025(8) -0.007(8) 0.016(7)
O1_18 0.046(5) 0.064(5) 0.054(6) 0.017(4) -0.001(4) -0.016(4)
C47_18 0.051(5) 0.054(5) 0.087(5) -0.002(4) 0.002(5) -0.012(4)
C48_18 0.091(6) 0.066(6) 0.101(7) 0.013(5) 0.010(6) 0.003(5)
C49_18 0.050(5) 0.080(6) 0.112(7) -0.014(5) -0.006(5) -0.011(5)
C50_18 0.082(6) 0.078(6) 0.080(6) -0.001(5) 0.005(5) -0.019(5)
F7_19 0.135(10) 0.124(9) 0.140(12) 0.028(8) -0.016(10) -0.019(8)
F8_19 0.143(12) 0.139(11) 0.102(8) 0.001(8) 0.009(8) -0.050(10)
F9_19 0.101(8) 0.167(13) 0.146(12) -0.009(11) -0.016(8) 0.036(8)
F10_19 0.147(11) 0.141(12) 0.066(6) 0.022(7) -0.001(7) 0.012(9)
F11_19 0.059(7) 0.125(12) 0.221(18) 0.059(11) -0.011(9) -0.063(8)
F12_19 0.059(6) 0.114(9) 0.119(11) 0.005(8) -0.006(6) -0.026(5)
F13_19 0.099(9) 0.122(9) 0.160(10) -0.019(9) 0.047(8) 0.024(8)
F14_19 0.050(6) 0.176(13) 0.174(11) 0.017(11) 0.025(7) 0.034(7)
F15_19 0.120(8) 0.111(7) 0.156(10) -0.006(6) 0.067(7) -0.002(6)
O1_19 0.043(7) 0.063(6) 0.098(8) -0.018(6) 0.019(6) -0.020(6)
C47_19 0.051(5) 0.070(6) 0.110(6) 0.003(5) 0.008(5) -0.019(4)
C48_19 0.092(7) 0.091(8) 0.119(8) 0.003(6) -0.016(7) -0.005(6)
C49_19 0.074(7) 0.090(7) 0.123(8) -0.002(6) 0.004(6) -0.040(6)
C50_19 0.082(7) 0.107(7) 0.151(8) -0.003(7) 0.023(6) 0.007(6)
F7_20 0.145(11) 0.052(5) 0.161(11) 0.027(7) 0.061(10) 0.004(6)
F8_20 0.107(9) 0.073(7) 0.122(8) -0.016(6) -0.003(7) -0.010(6)
F9_20 0.047(5) 0.096(9) 0.154(12) 0.048(8) 0.010(6) -0.012(5)
F10_20 0.088(10) 0.33(2) 0.075(9) 0.096(13) -0.004(7) -0.052(11)
F11_20 0.136(11) 0.189(14) 0.101(11) 0.060(10) -0.056(9) -0.007(10)
F12_20 0.143(15) 0.164(12) 0.070(9) -0.029(10) -0.003(10) -0.035(10)
F13_20 0.068(7) 0.114(8) 0.149(13) 0.027(8) 0.030(8) 0.052(7)
F14_20 0.063(6) 0.147(11) 0.121(9) 0.026(9) 0.008(6) -0.026(7)
F15_20 0.068(7) 0.104(10) 0.070(5) 0.021(6) 0.031(4) 0.034(6)
O1_20 0.078(6) 0.052(5) 0.041(6) -0.007(5) -0.004(6) 0.034(5)
C47_20 0.040(5) 0.051(5) 0.062(6) 0.020(5) 0.004(5) 0.014(4)
C48_20 0.079(7) 0.062(6) 0.121(8) -0.001(6) 0.024(8) -0.008(6)
C49_20 0.094(9) 0.134(10) 0.062(6) 0.027(7) 0.002(6) -0.024(7)
C50_20 0.049(6) 0.091(8) 0.085(8) 0.036(7) 0.010(5) 0.020(5)
F7_21 0.110(10) 0.151(14) 0.112(8) 0.061(8) -0.057(8) -0.011(9)
F8_21 0.094(8) 0.070(6) 0.176(13) 0.018(7) 0.000(9) 0.027(5)
F9_21 0.051(6) 0.145(13) 0.185(19) 0.053(13) -0.037(9) -0.026(7)
F10_21 0.209(14) 0.089(8) 0.054(5) -0.014(5) -0.018(7) -0.046(10)
F11_21 0.134(10) 0.058(5) 0.075(6) 0.014(4) 0.019(7) -0.014(6)
F12_21 0.179(12) 0.086(9) 0.104(11) 0.009(9) 0.057(9) 0.052(9)
F13_21 0.127(9) 0.085(5) 0.061(5) 0.015(5) 0.014(6) -0.027(6)
F14_21 0.177(16) 0.144(13) 0.052(6) -0.017(7) 0.030(7) -0.063(12)
F15_21 0.064(5) 0.122(10) 0.098(7) 0.010(7) 0.030(5) 0.004(6)
O1_21 0.052(5) 0.054(5) 0.037(4) -0.009(4) 0.003(3) 0.001(4)
C47_21 0.060(6) 0.048(5) 0.037(5) -0.005(4) -0.007(5) -0.001(4)
C48_21 0.065(6) 0.076(7) 0.097(8) 0.029(6) -0.020(6) 0.003(6)
C49_21 0.117(9) 0.053(6) 0.051(6) -0.006(5) 0.005(6) -0.013(6)
C50_21 0.091(7) 0.086(7) 0.057(6) -0.002(6) 0.007(6) -0.018(7)

loop_
_atom_type_symbol
_atom_type_description
_atom_type_scat_dispersion_real
_atom_type_scat_dispersion_imag
_atom_type_scat_source
C C 0.0181 0.0091 'International Tables Vol C Tables 4.2.6.8 and 6.1.1.4'
H H 0.0000 0.0000 'International Tables Vol C Tables 4.2.6.8 and 6.1.1.4'
Al Al 0.2130 0.2455 'International Tables Vol C Tables 4.2.6.8 and 6.1.1.4'
F F 0.0727 0.0534 'International Tables Vol C Tables 4.2.6.8 and 6.1.1.4'
O O 0.0492 0.0322 'International Tables Vol C Tables 4.2.6.8 and 6.1.1.4'
Y Y -0.2670 2.0244 'International Tables Vol C Tables 4.2.6.8 and 6.1.1.4'

loop_
_exptl_crystal_face_index_h
_exptl_crystal_face_index_k
_exptl_crystal_face_index_l
_exptl_crystal_face_perp_dist
-3 12 6 0.1171
7 10 0 0.1392
12 0 -5 0.1532
-10 -7 2 0.1460
-8 9 7 0.1207
-5 7 19 0.0914
-10 5 8 0.1450
-5 -4 -20 0.1749
7 -6 -17 0.1486
11 -4 -4 0.1416
11 -1 7 0.1308
8 3 17 0.1405
-5 -1 24 0.1075
6 -6 17 0.1186
9 -6 7 0.1176
9 -1 -19 0.1597
2 3 -25 0.1728
-11 5 3 0.1612
-6 6 -17 0.2151
10 -7 -3 0.1305
3 -11 8 0.1013
-2 -11 12 0.1125
-10 -4 14 0.1398
4 -11 -8 0.1291
-3 -12 -6 0.1368
-2 -1 -25 0.1715
5 -3 -23 0.1620
-5 1 -22 0.1913
1 -7 21 0.1127

loop_
_geom_angle_atom_site_label_1
_geom_angle_atom_site_label_2
_geom_angle_atom_site_label_3
_geom_angle
_geom_angle_site_symmetry_1
_geom_angle_site_symmetry_3
_geom_angle_publ_flag
F1 Y1 F2 74.73(10) . . ?
F1 Y1 F5 78.52(10) . . ?
F1 Y1 F6 73.20(9) . . ?
F1 Y1 C1 151.65(12) . . ?
F1 Y1 C2 147.76(13) . . ?
F1 Y1 C3 149.30(13) . . ?
F1 Y1 C4 154.42(12) . . ?
F1 Y1 C5 155.95(13) . . ?
F2 Y1 F5 135.25(9) . . ?
F2 Y1 F6 68.84(9) . . ?
F2 Y1 C1 110.49(13) . . ?
F2 Y1 C2 79.72(12) . . ?
F2 Y1 C3 77.29(12) . . ?
F2 Y1 C4 106.25(12) . . ?
F2 Y1 C5 129.30(12) . . ?
F3 Y1 F1 76.68(10) . . ?
F3 Y1 F2 71.40(10) . . ?
F3 Y1 F5 135.04(10) . . ?
F3 Y1 F6 134.93(10) . . ?
F3 Y1 C1 131.67(12) . . ?
F3 Y1 C2 113.34(13) . . ?
F3 Y1 C3 82.66(13) . . ?
F3 Y1 C4 79.49(12) . . ?
F3 Y1 C5 107.84(13) . . ?
F4 Y1 F1 77.02(11) . . ?
F4 Y1 F2 136.24(11) . . ?
F4 Y1 F3 70.03(11) . . ?
F4 Y1 F5 68.20(10) . . ?
F4 Y1 F6 131.89(10) . . ?
F4 Y1 C1 110.29(15) . . ?
F4 Y1 C2 135.06(14) . . ?
F4 Y1 C3 116.81(13) . . ?
F4 Y1 C4 86.24(13) . . ?
F4 Y1 C5 82.39(14) . . ?
F5 Y1 C1 79.20(12) . . ?
F5 Y1 C2 107.68(12) . . ?
F5 Y1 C3 131.45(12) . . ?
F5 Y1 C4 113.18(13) . . ?
F5 Y1 C5 82.41(12) . . ?
F6 Y1 F5 69.43(10) . . ?
F6 Y1 C1 82.69(12) . . ?
F6 Y1 C2 79.47(12) . . ?
F6 Y1 C3 107.96(12) . . ?
F6 Y1 C4 131.66(12) . . ?
F6 Y1 C5 113.38(13) . . ?
C1 Y1 C2 32.15(15) . . ?
C1 Y1 C3 53.06(14) . . ?
C1 Y1 C4 52.98(14) . . ?
C1 Y1 C5 32.09(16) . . ?
C2 Y1 C4 53.05(14) . . ?
C3 Y1 C2 32.05(14) . . ?
C3 Y1 C4 32.01(14) . . ?
C3 Y1 C5 53.15(14) . . ?
C5 Y1 C2 53.25(15) . . ?
C5 Y1 C4 32.06(14) . . ?
C11 F1 Y1 147.7(3) . . ?
C17 F2 Y1 138.9(2) . . ?
C23 F3 Y1 164.0(3) . . ?
C29 F4 Y1 158.5(3) . . ?
C35 F5 Y1 151.0(3) . . ?
C41 F6 Y1 144.7(2) . . ?
C2 C1 Y1 74.6(2) . . ?
C2 C1 C6 125.6(5) . . ?
C5 C1 Y1 74.4(2) . . ?
C5 C1 C2 108.6(4) . . ?
C5 C1 C6 125.5(5) . . ?
C6 C1 Y1 122.0(3) . . ?
C1 C2 Y1 73.3(2) . . ?
C1 C2 C7 126.1(4) . . ?
C3 C2 Y1 73.8(2) . . ?
C3 C2 C1 107.4(4) . . ?
C3 C2 C7 126.3(5) . . ?
C7 C2 Y1 121.9(3) . . ?
C2 C3 Y1 74.2(2) . . ?
C2 C3 C8 126.2(5) . . ?
C4 C3 Y1 74.4(2) . . ?
C4 C3 C2 108.3(4) . . ?
C4 C3 C8 125.1(4) . . ?
C8 C3 Y1 122.9(3) . . ?
C3 C4 Y1 73.6(2) . . ?
C3 C4 C5 108.0(4) . . ?
C3 C4 C9 125.1(4) . . ?
C5 C4 Y1 73.6(2) . . ?
C5 C4 C9 126.6(5) . . ?
C9 C4 Y1 123.4(3) . . ?
C1 C5 Y1 73.5(2) . . ?
C1 C5 C4 107.6(4) . . ?
C1 C5 C10 124.5(5) . . ?
C4 C5 Y1 74.4(2) . . ?
C4 C5 C10 127.5(5) . . ?
C10 C5 Y1 122.9(3) . . ?
C1 C6 H6A 109.5 . . ?
C1 C6 H6B 109.5 . . ?
C1 C6 H6C 109.5 . . ?
H6A C6 H6B 109.5 . . ?
H6A C6 H6C 109.5 . . ?
H6B C6 H6C 109.5 . . ?
C2 C7 H7A 109.5 . . ?
C2 C7 H7B 109.5 . . ?
C2 C7 H7C 109.5 . . ?
H7A C7 H7B 109.5 . . ?
H7A C7 H7C 109.5 . . ?
H7B C7 H7C 109.5 . . ?
C3 C8 H8A 109.5 . . ?
C3 C8 H8B 109.5 . . ?
C3 C8 H8C 109.5 . . ?
H8A C8 H8B 109.5 . . ?
H8A C8 H8C 109.5 . . ?
H8B C8 H8C 109.5 . . ?
C4 C9 H9A 109.5 . . ?
C4 C9 H9B 109.5 . . ?
C4 C9 H9C 109.5 . . ?
H9A C9 H9B 109.5 . . ?
H9A C9 H9C 109.5 . . ?
H9B C9 H9C 109.5 . . ?
C5 C10 H10A 109.5 . . ?
C5 C10 H10B 109.5 . . ?
C5 C10 H10C 109.5 . . ?
H10A C10 H10B 109.5 . . ?
H10A C10 H10C 109.5 . . ?
H10B C10 H10C 109.5 . . ?
C12 C11 F1 116.4(4) . . ?
C16 C11 F1 117.6(4) . . ?
C16 C11 C12 126.0(4) . . ?
C11 C12 H12 121.8 . . ?
C11 C12 C13 116.4(5) . . ?
C13 C12 H12 121.8 . . ?
C12 C13 H13 120.2 . . ?
C14 C13 C12 119.6(5) . . ?
C14 C13 H13 120.2 . . ?
C13 C14 H14 119.1 . . ?
C13 C14 C15 121.8(5) . . ?
C15 C14 H14 119.1 . . ?
C14 C15 H15 120.3 . . ?
C14 C15 C16 119.5(6) . . ?
C16 C15 H15 120.3 . . ?
C11 C16 C15 116.6(5) . . ?
C11 C16 H16 121.7 . . ?
C15 C16 H16 121.7 . . ?
C18 C17 F2 117.3(4) . . ?
C18 C17 C22 125.8(5) . . ?
C22 C17 F2 116.9(4) . . ?
C17 C18 H18 121.9 . . ?
C17 C18 C19 116.2(5) . . ?
C19 C18 H18 121.9 . . ?
C18 C19 H19 119.7 . . ?
C18 C19 C20 120.6(6) . . ?
C20 C19 H19 119.7 . . ?
C19 C20 H20 119.8 . . ?
C21 C20 C19 120.4(6) . . ?
C21 C20 H20 119.8 . . ?
C20 C21 H21 119.3 . . ?
C20 C21 C22 121.5(6) . . ?
C22 C21 H21 119.3 . . ?
C17 C22 C21 115.5(5) . . ?
C17 C22 H22 122.2 . . ?
C21 C22 H22 122.2 . . ?
C24 C23 F3 117.8(4) . . ?
C24 C23 C28 126.3(5) . . ?
C28 C23 F3 116.0(5) . . ?
C23 C24 H24 121.8 . . ?
C23 C24 C25 116.4(6) . . ?
C25 C24 H24 121.8 . . ?
C24 C25 H25 119.3 . . ?
C26 C25 C24 121.4(8) . . ?
C26 C25 H25 119.3 . . ?
C25 C26 H26 120.1 . . ?
C25 C26 C27 119.8(6) . . ?
C27 C26 H26 120.1 . . ?
C26 C27 H27 119.9 . . ?
C28 C27 C26 120.1(7) . . ?
C28 C27 H27 119.9 . . ?
C23 C28 C27 116.0(7) . . ?
C23 C28 H28 122.0 . . ?
C27 C28 H28 122.0 . . ?
F4 C29 C30 119.5(3) . . ?
F4 C29 C34 120.5(3) . . ?
C30 C29 C34 120.0 . . ?
C29 C30 H30 120.0 . . ?
C31 C30 C29 120.0 . . ?
C31 C30 H30 120.0 . . ?
C30 C31 H31 120.0 . . ?
C32 C31 C30 120.0 . . ?
C32 C31 H31 120.0 . . ?
C31 C32 H32 120.0 . . ?
C31 C32 C33 120.0 . . ?
C33 C32 H32 120.0 . . ?
C32 C33 H33 120.0 . . ?
C34 C33 C32 120.0 . . ?
C34 C33 H33 120.0 . . ?
C29 C34 H34 120.0 . . ?
C33 C34 C29 120.0 . . ?
C33 C34 H34 120.0 . . ?
C36 C35 F5 118.0(4) . . ?
C36 C35 C40 124.8(5) . . ?
C40 C35 F5 117.2(4) . . ?
C35 C36 H36 121.3 . . ?
C35 C36 C37 117.5(5) . . ?
C37 C36 H36 121.3 . . ?
C36 C37 H37 120.1 . . ?
C38 C37 C36 119.9(6) . . ?
C38 C37 H37 120.1 . . ?
C37 C38 H38 119.8 . . ?
C37 C38 C39 120.4(5) . . ?
C39 C38 H38 119.8 . . ?
C38 C39 H39 119.9 . . ?
C40 C39 C38 120.2(5) . . ?
C40 C39 H39 119.9 . . ?
C35 C40 H40 121.4 . . ?
C39 C40 C35 117.2(5) . . ?
C39 C40 H40 121.4 . . ?
C42 C41 F6 117.9(4) . . ?
C42 C41 C46 126.0(5) . . ?
C46 C41 F6 116.1(5) . . ?
C41 C42 H42 121.7 . . ?
C41 C42 C43 116.6(5) . . ?
C43 C42 H42 121.7 . . ?
C42 C43 H43 119.7 . . ?
C44 C43 C42 120.6(6) . . ?
C44 C43 H43 119.7 . . ?
C43 C44 H44 119.6 . . ?
C43 C44 C45 120.8(6) . . ?
C45 C44 H44 119.6 . . ?
C44 C45 H45 119.6 . . ?
C44 C45 C46 120.8(6) . . ?
C46 C45 H45 119.6 . . ?
C41 C46 C45 115.1(6) . . ?
C41 C46 H46 122.4 . . ?
C45 C46 H46 122.4 . . ?
O1_2 Al1 F7 106.2(2) . . ?
O1_2 Al1 O1_6 111.3(3) . . ?
O1_4 Al1 F7 110.4(4) . . ?
O1_4 Al1 O1_2 112.3(4) . . ?
O1_4 Al1 O1_6 112.0(5) . . ?
O1_6 Al1 F7 104.1(3) . . ?
O1_18 Al1 F7 106.0(4) . . ?
O1_18 Al1 O1_20 123.5(7) . . ?
O1_18 Al1 O1_21 114.0(6) . . ?
O1_20 Al1 F7 99.6(5) . . ?
O1_20 Al1 O1_21 105.8(6) . . ?
O1_21 Al1 F7 105.6(3) . . ?
O1_1 Al2 F7 105.09(19) . . ?
O1_1 Al2 O1_5 115.8(5) . . ?
O1_3 Al2 F7 103.22(19) . . ?
O1_3 Al2 O1_1 115.0(2) . . ?
O1_3 Al2 O1_5 109.8(4) . . ?
O1_5 Al2 F7 106.7(5) . . ?
O1_19 Al2 F7 98.9(7) . . ?
O1_19 Al2 O1_1 108.5(8) . . ?
O1_19 Al2 O1_3 123.1(7) . . ?
Al1 F7 Al2 177.03(18) . . ?
F8 Al3 O1_7 104.5(3) . . ?
F8 Al3 O1_13 105.8(3) . . ?
O1_9 Al3 F8 104.2(5) . . ?
O1_9 Al3 O1_7 114.2(6) . . ?
O1_12 Al3 F8 106.2(3) . . ?
O1_12 Al3 O1_7 106.2(4) . . ?
O1_12 Al3 O1_9 120.2(6) . . ?
O1_14 Al3 F8 97.1(6) . . ?
O1_14 Al3 O1_13 107.3(6) . . ?
O1_17 Al3 F8 111.9(4) . . ?
O1_17 Al3 O1_13 108.0(5) . . ?
O1_17 Al3 O1_14 125.0(9) . . ?
O1_8 Al4 F8 106.0(2) . . ?
O1_8 Al4 O1_10 120.7(4) . . ?
O1_8 Al4 O1_11 116.5(4) . . ?
O1_8 Al4 O1_15 108.1(4) . . ?
O1_8 Al4 O1_16 104.5(7) . . ?
O1_10 Al4 F8 100.2(3) . . ?
O1_10 Al4 O1_11 106.4(5) . . ?
O1_11 Al4 F8 104.6(4) . . ?
O1_15 Al4 F8 116.5(3) . . ?
O1_15 Al4 O1_16 120.4(7) . . ?
O1_16 Al4 F8 99.9(7) . . ?
Al4 F8 Al3 171.6(2) . . ?
C48 C47 H47 120.0 . . ?
C48 C47 C52 120.0 . . ?
C52 C47 H47 120.0 . . ?
C47 C48 H48 120.0 . . ?
C47 C48 C49 120.0 . . ?
C49 C48 H48 120.0 . . ?
C48 C49 H49 120.0 . . ?
C50 C49 C48 120.0 . . ?
C50 C49 H49 120.0 . . ?
F9 C50 C49 120.0(8) . . ?
F9 C50 C51 120.0(8) . . ?
C49 C50 C51 120.0 . . ?
C50 C51 H51 120.0 . . ?
C52 C51 C50 120.0 . . ?
C52 C51 H51 120.0 . . ?
C47 C52 H52 120.0 . . ?
C51 C52 C47 120.0 . . ?
C51 C52 H52 120.0 . . ?
H53A C53 H53B 109.5 . . ?
H53A C53 H53C 109.5 . . ?
H53B C53 H53C 109.5 . . ?
C54 C53 H53A 109.5 . . ?
C54 C53 H53B 109.5 . . ?
C54 C53 H53C 109.5 . . ?
C53 C54 H54A 109.4 . . ?
C53 C54 H54B 109.4 . . ?
C53 C54 C55 111(2) . . ?
H54A C54 H54B 108.0 . . ?
C55 C54 H54A 109.4 . . ?
C55 C54 H54B 109.4 . . ?
C54 C55 H55A 107.8 . . ?
C54 C55 H55B 107.8 . . ?
H55A C55 H55B 107.1 . . ?
C56 C55 C54 118(2) . . ?
C56 C55 H55A 107.8 . . ?
C56 C55 H55B 107.8 . . ?
C55 C56 H56A 107.4 . . ?
C55 C56 H56B 107.4 . . ?
C55 C56 C57 120(2) . . ?
H56A C56 H56B 106.9 . . ?
C57 C56 H56A 107.4 . . ?
C57 C56 H56B 107.4 . . ?
C56 C57 H57A 112.6 . . ?
C56 C57 H57B 112.6 . . ?
H57A C57 H57B 110.1 . . ?
C58 C57 C56 95.7(14) . . ?
C58 C57 H57A 112.6 . . ?
C58 C57 H57B 112.6 . . ?
C57 C58 H58A 109.5 . . ?
C57 C58 H58B 109.5 . . ?
C57 C58 H58C 109.5 . . ?
H58A C58 H58B 109.5 . . ?
H58A C58 H58C 109.5 . . ?
H58B C58 H58C 109.5 . . ?
C47_1 O1_1 Al2 151.1(4) . . ?
O1_1 C47_1 C48_1 107.2(5) . . ?
O1_1 C47_1 C49_1 111.3(5) . . ?
O1_1 C47_1 C50_1 113.2(5) . . ?
C49_1 C47_1 C48_1 108.1(5) . . ?
C50_1 C47_1 C48_1 107.7(5) . . ?
C50_1 C47_1 C49_1 109.2(5) . . ?
F7_1 C48_1 F8_1 108.4(6) . . ?
F7_1 C48_1 F9_1 105.9(5) . . ?
F7_1 C48_1 C47_1 112.6(5) . . ?
F8_1 C48_1 C47_1 109.7(5) . . ?
F9_1 C48_1 F8_1 111.0(6) . . ?
F9_1 C48_1 C47_1 109.1(5) . . ?
F10_1 C49_1 F11_1 107.5(7) . . ?
F10_1 C49_1 F12_1 109.0(6) . . ?
F10_1 C49_1 C47_1 113.6(6) . . ?
F11_1 C49_1 F12_1 109.4(7) . . ?
F11_1 C49_1 C47_1 109.6(5) . . ?
F12_1 C49_1 C47_1 107.8(6) . . ?
F13_1 C50_1 F15_1 109.4(8) . . ?
F13_1 C50_1 C47_1 111.7(6) . . ?
F14_1 C50_1 F13_1 106.6(7) . . ?
F14_1 C50_1 F15_1 104.7(8) . . ?
F14_1 C50_1 C47_1 111.7(7) . . ?
F15_1 C50_1 C47_1 112.4(6) . . ?
C47_2 O1_2 Al1 145.5(6) . . ?
O1_2 C47_2 C48_2 107.5(6) . . ?
O1_2 C47_2 C49_2 110.2(6) . . ?
O1_2 C47_2 C50_2 110.8(7) . . ?
C49_2 C47_2 C48_2 109.9(6) . . ?
C49_2 C47_2 C50_2 108.9(7) . . ?
C50_2 C47_2 C48_2 109.5(7) . . ?
F7_2 C48_2 C47_2 110.6(7) . . ?
F8_2 C48_2 F7_2 108.9(8) . . ?
F8_2 C48_2 C47_2 110.9(7) . . ?
F9_2 C48_2 F7_2 107.5(8) . . ?
F9_2 C48_2 F8_2 108.5(7) . . ?
F9_2 C48_2 C47_2 110.4(6) . . ?
F10_2 C49_2 F11_2 111.3(9) . . ?
F10_2 C49_2 F12_2 105.5(7) . . ?
F10_2 C49_2 C47_2 113.6(7) . . ?
F11_2 C49_2 F12_2 108.3(8) . . ?
F11_2 C49_2 C47_2 110.2(7) . . ?
F12_2 C49_2 C47_2 107.8(6) . . ?
F13_2 C50_2 F14_2 107.3(8) . . ?
F13_2 C50_2 C47_2 112.7(9) . . ?
F14_2 C50_2 C47_2 111.5(7) . . ?
F15_2 C50_2 F13_2 106.0(9) . . ?
F15_2 C50_2 F14_2 109.3(9) . . ?
F15_2 C50_2 C47_2 109.8(7) . . ?
C48_3 F9_3 F15_19 164.5(9) . . ?
C47_3 O1_3 Al2 150.9(4) . . ?
O1_3 C47_3 C48_3 109.8(5) . . ?
O1_3 C47_3 C49_3 111.0(5) . . ?
O1_3 C47_3 C50_3 110.3(6) . . ?
C49_3 C47_3 C48_3 109.0(7) . . ?
C49_3 C47_3 C50_3 109.1(6) . . ?
C50_3 C47_3 C48_3 107.6(6) . . ?
F7_3 C48_3 F8_3 106.3(8) . . ?
F7_3 C48_3 F9_3 116.2(10) . . ?
F7_3 C48_3 C47_3 113.0(8) . . ?
F8_3 C48_3 C47_3 108.5(8) . . ?
F9_3 C48_3 F8_3 102.3(9) . . ?
F9_3 C48_3 C47_3 109.7(6) . . ?
F10_3 C49_3 F11_3 106.8(8) . . ?
F10_3 C49_3 F12_3 103.9(8) . . ?
F10_3 C49_3 C47_3 115.6(7) . . ?
F11_3 C49_3 F12_3 114.3(8) . . ?
F11_3 C49_3 C47_3 110.8(7) . . ?
F12_3 C49_3 C47_3 105.5(7) . . ?
F13_3 C50_3 C47_3 112.9(7) . . ?
F14_3 C50_3 F13_3 105.2(7) . . ?
F14_3 C50_3 F15_3 108.0(8) . . ?
F14_3 C50_3 C47_3 112.6(6) . . ?
F15_3 C50_3 F13_3 105.7(7) . . ?
F15_3 C50_3 C47_3 112.0(6) . . ?
C47_4 O1_4 Al1 150.4(8) . . ?
O1_4 C47_4 C48_4 110.4(9) . . ?
O1_4 C47_4 C49_4 113.7(8) . . ?
O1_4 C47_4 C50_4 106.8(8) . . ?
C48_4 C47_4 C49_4 110.3(7) . . ?
C50_4 C47_4 C48_4 107.1(9) . . ?
C50_4 C47_4 C49_4 108.3(7) . . ?
F7_4 C48_4 F8_4 103.4(11) . . ?
F7_4 C48_4 F9_4 109.7(13) . . ?
F7_4 C48_4 C47_4 111.5(10) . . ?
F8_4 C48_4 C47_4 111.6(9) . . ?
F9_4 C48_4 F8_4 115.5(11) . . ?
F9_4 C48_4 C47_4 105.2(9) . . ?
F10_4 C49_4 F11_4 109.1(8) . . ?
F10_4 C49_4 F12_4 106.1(9) . . ?
F10_4 C49_4 C47_4 114.6(8) . . ?
F11_4 C49_4 F12_4 107.2(8) . . ?
F11_4 C49_4 C47_4 110.7(7) . . ?
F12_4 C49_4 C47_4 108.9(7) . . ?
F13_4 C50_4 F15_4 112.0(10) . . ?
F13_4 C50_4 C47_4 110.1(10) . . ?
F14_4 C50_4 F13_4 104.4(12) . . ?
F14_4 C50_4 F15_4 108.0(11) . . ?
F14_4 C50_4 C47_4 112.5(9) . . ?
F15_4 C50_4 C47_4 109.7(9) . . ?
C47_5 O1_5 Al2 149.6(9) . . ?
O1_5 C47_5 C48_5 113.7(8) . . ?
O1_5 C47_5 C49_5 111.8(10) . . ?
O1_5 C47_5 C50_5 106.2(9) . . ?
C48_5 C47_5 C49_5 109.2(8) . . ?
C48_5 C47_5 C50_5 106.5(8) . . ?
C49_5 C47_5 C50_5 109.2(9) . . ?
F7_5 C48_5 F8_5 110.5(9) . . ?
F7_5 C48_5 F9_5 103.2(9) . . ?
F7_5 C48_5 C47_5 115.3(8) . . ?
F8_5 C48_5 C47_5 112.4(8) . . ?
F9_5 C48_5 F8_5 105.5(9) . . ?
F9_5 C48_5 C47_5 109.1(7) . . ?
F10_5 C49_5 F11_5 102.1(13) . . ?
F10_5 C49_5 F12_5 107.8(14) . . ?
F10_5 C49_5 C47_5 107.8(11) . . ?
F11_5 C49_5 F12_5 116.0(14) . . ?
F11_5 C49_5 C47_5 109.7(12) . . ?
F12_5 C49_5 C47_5 112.6(11) . . ?
F13_5 C50_5 F15_5 107.8(12) . . ?
F13_5 C50_5 C47_5 114.2(10) . . ?
F14_5 C50_5 F13_5 110.0(11) . . ?
F14_5 C50_5 F15_5 101.4(11) . . ?
F14_5 C50_5 C47_5 113.7(10) . . ?
F15_5 C50_5 C47_5 108.8(8) . . ?
C47_6 O1_6 Al1 147.9(6) . . ?
O1_6 C47_6 C48_6 112.2(7) . . ?
O1_6 C47_6 C49_6 111.0(8) . . ?
O1_6 C47_6 C50_6 103.5(8) . . ?
C49_6 C47_6 C48_6 109.9(8) . . ?
C49_6 C47_6 C50_6 110.1(8) . . ?
C50_6 C47_6 C48_6 110.0(8) . . ?
F7_6 C48_6 F8_6 107.5(11) . . ?
F7_6 C48_6 C47_6 111.2(8) . . ?
F8_6 C48_6 C47_6 112.3(8) . . ?
F9_6 C48_6 F7_6 108.8(10) . . ?
F9_6 C48_6 F8_6 106.1(10) . . ?
F9_6 C48_6 C47_6 110.6(9) . . ?
F10_6 C49_6 F12_6 108.3(10) . . ?
F10_6 C49_6 C47_6 109.1(9) . . ?
F11_6 C49_6 F10_6 106.6(10) . . ?
F11_6 C49_6 F12_6 109.3(11) . . ?
F11_6 C49_6 C47_6 113.5(9) . . ?
F12_6 C49_6 C47_6 109.9(8) . . ?
F13_6 C50_6 F14_6 108.0(10) . . ?
F13_6 C50_6 F15_6 100.9(10) . . ?
F13_6 C50_6 C47_6 110.8(9) . . ?
F14_6 C50_6 C47_6 108.6(9) . . ?
F15_6 C50_6 F14_6 121.9(12) . . ?
F15_6 C50_6 C47_6 106.2(8) . . ?
C47_7 O1_7 Al3 148.4(8) . . ?
O1_7 C47_7 C48_7 110.9(7) . . ?
O1_7 C47_7 C49_7 109.4(8) . . ?
O1_7 C47_7 C50_7 110.0(7) . . ?
C48_7 C47_7 C50_7 106.5(8) . . ?
C49_7 C47_7 C48_7 111.5(8) . . ?
C49_7 C47_7 C50_7 108.5(8) . . ?
F7_7 C48_7 F8_7 107.0(12) . . ?
F7_7 C48_7 F9_7 106.1(9) . . ?
F7_7 C48_7 C47_7 114.1(9) . . ?
F8_7 C48_7 F9_7 107.4(11) . . ?
F8_7 C48_7 C47_7 112.6(10) . . ?
F9_7 C48_7 C47_7 109.2(9) . . ?
F10_7 C49_7 F12_7 105.5(11) . . ?
F10_7 C49_7 C47_7 111.4(9) . . ?
F11_7 C49_7 F10_7 106.9(9) . . ?
F11_7 C49_7 F12_7 113.8(13) . . ?
F11_7 C49_7 C47_7 110.5(8) . . ?
F12_7 C49_7 C47_7 108.7(9) . . ?
F13_7 C50_7 F15_7 107.7(9) . . ?
F13_7 C50_7 C47_7 114.8(8) . . ?
F14_7 C50_7 F13_7 106.1(10) . . ?
F14_7 C50_7 F15_7 107.7(10) . . ?
F14_7 C50_7 C47_7 109.6(8) . . ?
F15_7 C50_7 C47_7 110.6(9) . . ?
C47_8 O1_8 Al4 155.7(4) . . ?
O1_8 C47_8 C48_8 113.8(5) . . ?
O1_8 C47_8 C49_8 109.3(4) . . ?
O1_8 C47_8 C50_8 107.0(4) . . ?
C48_8 C47_8 C50_8 109.2(5) . . ?
C49_8 C47_8 C48_8 107.5(4) . . ?
C49_8 C47_8 C50_8 110.2(4) . . ?
F7_8 C48_8 F8_8 109.5(7) . . ?
F7_8 C48_8 F9_8 114.7(9) . . ?
F7_8 C48_8 C47_8 114.2(6) . . ?
F8_8 C48_8 F9_8 102.4(7) . . ?
F8_8 C48_8 C47_8 108.2(6) . . ?
F9_8 C48_8 C47_8 107.0(6) . . ?
F10_8 C49_8 F12_8 111.0(6) . . ?
F10_8 C49_8 C47_8 110.0(4) . . ?
F11_8 C49_8 F10_8 104.8(5) . . ?
F11_8 C49_8 F12_8 106.1(5) . . ?
F11_8 C49_8 C47_8 113.9(5) . . ?
F12_8 C49_8 C47_8 110.9(4) . . ?
F13_8 C50_8 C47_8 112.1(5) . . ?
F14_8 C50_8 F13_8 104.0(7) . . ?
F14_8 C50_8 C47_8 110.4(4) . . ?
F15_8 C50_8 F13_8 107.8(7) . . ?
F15_8 C50_8 F14_8 110.0(7) . . ?
F15_8 C50_8 C47_8 112.2(5) . . ?
C47_9 O1_9 Al3 155.4(12) . . ?
O1_9 C47_9 C48_9 109.1(9) . . ?
O1_9 C47_9 C49_9 111.8(10) . . ?
O1_9 C47_9 C50_9 105.1(10) . . ?
C49_9 C47_9 C48_9 111.3(8) . . ?
C49_9 C47_9 C50_9 109.5(9) . . ?
C50_9 C47_9 C48_9 109.8(9) . . ?
F7_9 C48_9 F9_9 110.9(10) . . ?
F7_9 C48_9 C47_9 110.8(10) . . ?
F8_9 C48_9 F7_9 105.0(11) . . ?
F8_9 C48_9 F9_9 114.9(13) . . ?
F8_9 C48_9 C47_9 111.4(9) . . ?
F9_9 C48_9 C47_9 104.0(9) . . ?
F10_9 C49_9 F12_9 106.0(11) . . ?
F10_9 C49_9 C47_9 106.6(11) . . ?
F11_9 C49_9 F10_9 110.2(12) . . ?
F11_9 C49_9 F12_9 109.8(11) . . ?
F11_9 C49_9 C47_9 116.4(10) . . ?
F12_9 C49_9 C47_9 107.2(9) . . ?
F13_9 C50_9 F14_9 106.0(13) . . ?
F13_9 C50_9 C47_9 109.3(11) . . ?
F14_9 C50_9 C47_9 112.1(10) . . ?
F15_9 C50_9 F13_9 101.2(13) . . ?
F15_9 C50_9 F14_9 117.0(13) . . ?
F15_9 C50_9 C47_9 110.4(10) . . ?
C47_10 O1_10 Al4 153.4(8) . . ?
O1_10 C47_10 C48_10 109.1(7) . . ?
O1_10 C47_10 C49_10 109.2(8) . . ?
O1_10 C47_10 C50_10 112.6(8) . . ?
C49_10 C47_10 C48_10 110.1(7) . . ?
C49_10 C47_10 C50_10 108.8(8) . . ?
C50_10 C47_10 C48_10 107.0(8) . . ?
F7_10 C48_10 F8_10 105.7(7) . . ?
F7_10 C48_10 F9_10 112.5(11) . . ?
F7_10 C48_10 C47_10 114.3(8) . . ?
F8_10 C48_10 C47_10 109.8(8) . . ?
F9_10 C48_10 F8_10 105.0(9) . . ?
F9_10 C48_10 C47_10 109.0(7) . . ?
F10_10 C49_10 F12_10 104.6(10) . . ?
F10_10 C49_10 C47_10 112.1(8) . . ?
F11_10 C49_10 F10_10 107.2(10) . . ?
F11_10 C49_10 F12_10 112.1(11) . . ?
F11_10 C49_10 C47_10 112.5(8) . . ?
F12_10 C49_10 C47_10 108.0(9) . . ?
F13_10 C50_10 C47_10 113.3(10) . . ?
F14_10 C50_10 F13_10 104.5(12) . . ?
F14_10 C50_10 F15_10 109.3(12) . . ?
F14_10 C50_10 C47_10 111.0(10) . . ?
F15_10 C50_10 F13_10 106.4(12) . . ?
F15_10 C50_10 C47_10 112.0(9) . . ?
C47_11 O1_11 Al4 145.8(7) . . ?
O1_11 C47_11 C48_11 108.5(8) . . ?
O1_11 C47_11 C49_11 115.7(8) . . ?
O1_11 C47_11 C50_11 106.1(8) . . ?
C49_11 C47_11 C48_11 107.3(7) . . ?
C50_11 C47_11 C48_11 107.8(7) . . ?
C50_11 C47_11 C49_11 111.1(7) . . ?
F7_11 C48_11 F8_11 107.9(9) . . ?
F7_11 C48_11 F9_11 112.7(10) . . ?
F7_11 C48_11 C47_11 113.5(8) . . ?
F8_11 C48_11 C47_11 107.3(8) . . ?
F9_11 C48_11 F8_11 104.9(9) . . ?
F9_11 C48_11 C47_11 110.0(8) . . ?
F10_11 C49_11 F12_11 101.3(8) . . ?
F10_11 C49_11 C47_11 117.3(8) . . ?
F11_11 C49_11 F10_11 108.2(8) . . ?
F11_11 C49_11 F12_11 113.1(9) . . ?
F11_11 C49_11 C47_11 110.0(8) . . ?
F12_11 C49_11 C47_11 106.9(7) . . ?
F13_11 C50_11 F14_11 92.8(12) . . ?
F13_11 C50_11 C47_11 115.2(10) . . ?
F14_11 C50_11 C47_11 111.6(9) . . ?
F15_11 C50_11 F13_11 110.3(12) . . ?
F15_11 C50_11 F14_11 108.5(11) . . ?
F15_11 C50_11 C47_11 115.9(9) . . ?
C47_12 O1_12 Al3 148.6(7) . . ?
O1_12 C47_12 C48_12 106.6(8) . . ?
O1_12 C47_12 C49_12 111.3(8) . . ?
O1_12 C47_12 C50_12 108.9(8) . . ?
C49_12 C47_12 C48_12 104.9(8) . . ?
C49_12 C47_12 C50_12 111.6(8) . . ?
C50_12 C47_12 C48_12 113.5(8) . . ?
F7_12 C48_12 F8_12 105.0(13) . . ?
F7_12 C48_12 F9_12 116.2(11) . . ?
F7_12 C48_12 C47_12 110.7(9) . . ?
F8_12 C48_12 C47_12 106.9(10) . . ?
F9_12 C48_12 F8_12 104.2(12) . . ?
F9_12 C48_12 C47_12 112.9(10) . . ?
F10_12 C49_12 C47_12 108.5(9) . . ?
F11_12 C49_12 F10_12 98.4(12) . . ?
F11_12 C49_12 F12_12 111.6(12) . . ?
F11_12 C49_12 C47_12 117.8(10) . . ?
F12_12 C49_12 F10_12 108.9(11) . . ?
F12_12 C49_12 C47_12 110.7(9) . . ?
F13_12 C50_12 F14_12 112.9(11) . . ?
F13_12 C50_12 C47_12 110.9(9) . . ?
F14_12 C50_12 C47_12 107.1(9) . . ?
F15_12 C50_12 F13_12 104.9(11) . . ?
F15_12 C50_12 F14_12 105.6(11) . . ?
F15_12 C50_12 C47_12 115.5(8) . . ?
C47_13 O1_13 Al3 151.1(8) . . ?
O1_13 C47_13 C48_13 112.6(10) . . ?
O1_13 C47_13 C49_13 108.0(9) . . ?
O1_13 C47_13 C50_13 112.7(9) . . ?
C48_13 C47_13 C49_13 110.5(10) . . ?
C48_13 C47_13 C50_13 105.4(10) . . ?
C50_13 C47_13 C49_13 107.6(10) . . ?
F7_13 C48_13 F8_13 107.4(14) . . ?
F7_13 C48_13 F9_13 108.6(14) . . ?
F7_13 C48_13 C47_13 117.3(12) . . ?
F8_13 C48_13 C47_13 110.7(12) . . ?
F9_13 C48_13 F8_13 97.9(13) . . ?
F9_13 C48_13 C47_13 113.1(11) . . ?
F10_13 C49_13 F11_13 97.1(14) . . ?
F10_13 C49_13 F12_13 118.6(14) . . ?
F10_13 C49_13 C47_13 112.0(13) . . ?
F11_13 C49_13 F12_13 104.0(11) . . ?
F11_13 C49_13 C47_13 110.3(11) . . ?
F12_13 C49_13 C47_13 113.0(10) . . ?
F13_13 C50_13 F14_13 102.1(12) . . ?
F13_13 C50_13 C47_13 114.0(9) . . ?
F14_13 C50_13 C47_13 106.4(11) . . ?
F15_13 C50_13 F13_13 110.9(11) . . ?
F15_13 C50_13 F14_13 107.2(14) . . ?
F15_13 C50_13 C47_13 115.1(10) . . ?
C47_14 O1_14 Al3 141.7(10) . . ?
O1_14 C47_14 C48_14 114.0(11) . . ?
O1_14 C47_14 C49_14 111.0(12) . . ?
O1_14 C47_14 C50_14 107.3(9) . . ?
C49_14 C47_14 C48_14 107.5(10) . . ?
C49_14 C47_14 C50_14 112.0(10) . . ?
C50_14 C47_14 C48_14 105.0(9) . . ?
F7_14 C48_14 C47_14 112.7(10) . . ?
F8_14 C48_14 F7_14 109.3(10) . . ?
F8_14 C48_14 C47_14 108.0(10) . . ?
F9_14 C48_14 F7_14 106.9(11) . . ?
F9_14 C48_14 F8_14 108.9(11) . . ?
F9_14 C48_14 C47_14 110.9(9) . . ?
F10_14 C49_14 F11_14 104.7(17) . . ?
F10_14 C49_14 F12_14 107.1(16) . . ?
F10_14 C49_14 C47_14 113.0(16) . . ?
F11_14 C49_14 F12_14 109.4(13) . . ?
F11_14 C49_14 C47_14 106.6(12) . . ?
F12_14 C49_14 C47_14 115.5(12) . . ?
F13_14 C50_14 F14_14 108.1(11) . . ?
F13_14 C50_14 C47_14 113.2(9) . . ?
F14_14 C50_14 C47_14 110.6(10) . . ?
F15_14 C50_14 F13_14 106.3(10) . . ?
F15_14 C50_14 F14_14 107.7(12) . . ?
F15_14 C50_14 C47_14 110.7(10) . . ?
C47_15 O1_15 Al4 146.8(7) . . ?
O1_15 C47_15 C48_15 106.2(8) . . ?
O1_15 C47_15 C49_15 112.6(9) . . ?
O1_15 C47_15 C50_15 110.9(9) . . ?
C49_15 C47_15 C48_15 109.8(8) . . ?
C49_15 C47_15 C50_15 108.2(8) . . ?
C50_15 C47_15 C48_15 109.0(8) . . ?
F7_15 C48_15 F8_15 108.7(9) . . ?
F7_15 C48_15 F9_15 108.3(11) . . ?
F7_15 C48_15 C47_15 112.2(8) . . ?
F8_15 C48_15 F9_15 106.5(11) . . ?
F8_15 C48_15 C47_15 111.5(8) . . ?
F9_15 C48_15 C47_15 109.4(9) . . ?
F10_15 C49_15 F12_15 109.8(10) . . ?
F10_15 C49_15 C47_15 112.0(9) . . ?
F11_15 C49_15 F10_15 109.6(9) . . ?
F11_15 C49_15 F12_15 107.8(10) . . ?
F11_15 C49_15 C47_15 109.9(9) . . ?
F12_15 C49_15 C47_15 107.7(8) . . ?
F13_15 C50_15 F14_15 107.8(11) . . ?
F13_15 C50_15 C47_15 110.8(9) . . ?
F14_15 C50_15 C47_15 112.2(10) . . ?
F15_15 C50_15 F13_15 107.7(12) . . ?
F15_15 C50_15 F14_15 109.1(11) . . ?
F15_15 C50_15 C47_15 109.2(10) . . ?
C47_16 O1_16 Al4 153.7(15) . . ?
O1_16 C47_16 C48_16 111.2(12) . . ?
O1_16 C47_16 C49_16 110.0(12) . . ?
O1_16 C47_16 C50_16 114.7(12) . . ?
C49_16 C47_16 C48_16 100.7(11) . . ?
C50_16 C47_16 C48_16 111.5(11) . . ?
C50_16 C47_16 C49_16 107.7(11) . . ?
F7_16 C48_16 F8_16 123.5(16) . . ?
F7_16 C48_16 C47_16 102.0(12) . . ?
F8_16 C48_16 C47_16 111.8(12) . . ?
F9_16 C48_16 F7_16 115.4(15) . . ?
F9_16 C48_16 F8_16 92.2(13) . . ?
F9_16 C48_16 C47_16 112.2(12) . . ?
F10_16 C49_16 C47_16 112.6(14) . . ?
F11_16 C49_16 F10_16 105.4(16) . . ?
F11_16 C49_16 F12_16 121.2(18) . . ?
F11_16 C49_16 C47_16 103.9(13) . . ?
F12_16 C49_16 F10_16 104.5(15) . . ?
F12_16 C49_16 C47_16 109.4(13) . . ?
F13_16 C50_16 F14_16 111.3(17) . . ?
F13_16 C50_16 C47_16 110.6(14) . . ?
F14_16 C50_16 C47_16 108.2(11) . . ?
F15_16 C50_16 F13_16 105.7(16) . . ?
F15_16 C50_16 F14_16 100.8(12) . . ?
F15_16 C50_16 C47_16 120.0(13) . . ?
C47_17 O1_17 Al3 144.1(9) . . ?
O1_17 C47_17 C48_17 107.8(10) . . ?
O1_17 C47_17 C49_17 113.4(10) . . ?
O1_17 C47_17 C50_17 105.9(8) . . ?
C49_17 C47_17 C48_17 110.4(9) . . ?
C49_17 C47_17 C50_17 108.4(9) . . ?
C50_17 C47_17 C48_17 110.7(9) . . ?
F7_17 C48_17 F8_17 104.4(13) . . ?
F7_17 C48_17 F9_17 113.0(12) . . ?
F7_17 C48_17 C47_17 110.4(10) . . ?
F8_17 C48_17 C47_17 110.4(13) . . ?
F9_17 C48_17 F8_17 107.3(14) . . ?
F9_17 C48_17 C47_17 111.1(10) . . ?
F10_17 C49_17 F11_17 102.7(11) . . ?
F10_17 C49_17 F12_17 111.0(12) . . ?
F10_17 C49_17 C47_17 112.1(11) . . ?
F11_17 C49_17 F12_17 110.6(12) . . ?
F11_17 C49_17 C47_17 112.1(10) . . ?
F12_17 C49_17 C47_17 108.3(9) . . ?
F13_17 C50_17 F15_17 111.8(10) . . ?
F13_17 C50_17 C47_17 111.0(10) . . ?
F14_17 C50_17 F13_17 106.5(10) . . ?
F14_17 C50_17 F15_17 108.9(11) . . ?
F14_17 C50_17 C47_17 110.1(9) . . ?
F15_17 C50_17 C47_17 108.5(9) . . ?
C47_18 O1_18 Al1 157.1(10) . . ?
O1_18 C47_18 C48_18 115.7(10) . . ?
O1_18 C47_18 C49_18 114.5(10) . . ?
O1_18 C47_18 C50_18 97.5(10) . . ?
C48_18 C47_18 C49_18 108.4(10) . . ?
C48_18 C47_18 C50_18 109.8(10) . . ?
C49_18 C47_18 C50_18 110.5(10) . . ?
F7_18 C48_18 F8_18 108.9(12) . . ?
F7_18 C48_18 F9_18 112.3(14) . . ?
F7_18 C48_18 C47_18 109.0(12) . . ?
F8_18 C48_18 C47_18 106.5(10) . . ?
F9_18 C48_18 F8_18 112.3(14) . . ?
F9_18 C48_18 C47_18 107.5(10) . . ?
F10_18 C49_18 F11_18 103.3(14) . . ?
F10_18 C49_18 F12_18 97.0(13) . . ?
F10_18 C49_18 C47_18 109.0(10) . . ?
F11_18 C49_18 F12_18 123.4(15) . . ?
F11_18 C49_18 C47_18 113.2(11) . . ?
F12_18 C49_18 C47_18 108.7(12) . . ?
F13_18 C50_18 F14_18 96.9(12) . . ?
F13_18 C50_18 F15_18 98.3(12) . . ?
F13_18 C50_18 C47_18 117.0(12) . . ?
F14_18 C50_18 C47_18 86.4(10) . . ?
F15_18 C50_18 F14_18 156.7(16) . . ?
F15_18 C50_18 C47_18 102.2(11) . . ?
C50_19 F15_19 F9_3 121.9(16) . . ?
C47_19 O1_19 Al2 151.6(17) . . ?
O1_19 C47_19 C48_19 108.1(12) . . ?
O1_19 C47_19 C49_19 113.8(13) . . ?
O1_19 C47_19 C50_19 106.6(12) . . ?
C48_19 C47_19 C50_19 108.6(11) . . ?
C49_19 C47_19 C48_19 120.0(12) . . ?
C49_19 C47_19 C50_19 98.4(10) . . ?
F7_19 C48_19 F8_19 102.9(15) . . ?
F7_19 C48_19 F9_19 115.9(16) . . ?
F7_19 C48_19 C47_19 117.7(13) . . ?
F8_19 C48_19 F9_19 102.3(15) . . ?
F8_19 C48_19 C47_19 111.8(13) . . ?
F9_19 C48_19 C47_19 105.2(13) . . ?
F10_19 C49_19 F11_19 117.4(18) . . ?
F10_19 C49_19 F12_19 93.2(13) . . ?
F10_19 C49_19 C47_19 114.6(14) . . ?
F11_19 C49_19 F12_19 111.2(15) . . ?
F11_19 C49_19 C47_19 108.8(13) . . ?
F12_19 C49_19 C47_19 110.7(12) . . ?
F13_19 C50_19 F14_19 107.5(15) . . ?
F13_19 C50_19 F15_19 102.9(14) . . ?
F13_19 C50_19 C47_19 113.2(13) . . ?
F14_19 C50_19 C47_19 102.3(11) . . ?
F15_19 C50_19 F14_19 117.7(17) . . ?
F15_19 C50_19 C47_19 113.4(13) . . ?
C47_20 O1_20 Al1 157.1(10) . . ?
O1_20 C47_20 C48_20 108.6(11) . . ?
O1_20 C47_20 C49_20 108.5(10) . . ?
O1_20 C47_20 C50_20 111.3(11) . . ?
C49_20 C47_20 C48_20 106.2(10) . . ?
C50_20 C47_20 C48_20 111.0(10) . . ?
C50_20 C47_20 C49_20 111.0(10) . . ?
F7_20 C48_20 F8_20 110.5(13) . . ?
F7_20 C48_20 F9_20 113.5(13) . . ?
F7_20 C48_20 C47_20 109.7(11) . . ?
F8_20 C48_20 F9_20 109.7(13) . . ?
F8_20 C48_20 C47_20 109.8(11) . . ?
F9_20 C48_20 C47_20 103.4(10) . . ?
F10_20 C49_20 F12_20 110.5(17) . . ?
F10_20 C49_20 C47_20 110.6(12) . . ?
F11_20 C49_20 F10_20 105.4(15) . . ?
F11_20 C49_20 F12_20 109.0(15) . . ?
F11_20 C49_20 C47_20 112.2(12) . . ?
F12_20 C49_20 C47_20 109.2(11) . . ?
F13_20 C50_20 F14_20 107.1(13) . . ?
F13_20 C50_20 F15_20 109.5(13) . . ?
F13_20 C50_20 C47_20 114.3(11) . . ?
F14_20 C50_20 F15_20 107.6(13) . . ?
F14_20 C50_20 C47_20 108.8(11) . . ?
F15_20 C50_20 C47_20 109.3(10) . . ?
C47_21 O1_21 Al1 147.3(10) . . ?
O1_21 C47_21 C48_21 110.0(10) . . ?
O1_21 C47_21 C49_21 110.8(9) . . ?
O1_21 C47_21 C50_21 109.3(9) . . ?
C48_21 C47_21 C50_21 108.1(9) . . ?
C49_21 C47_21 C48_21 109.3(10) . . ?
C49_21 C47_21 C50_21 109.3(9) . . ?
F7_21 C48_21 F8_21 106.5(14) . . ?
F7_21 C48_21 F9_21 113.6(14) . . ?
F7_21 C48_21 C47_21 112.1(11) . . ?
F8_21 C48_21 C47_21 107.8(10) . . ?
F9_21 C48_21 F8_21 105.4(15) . . ?
F9_21 C48_21 C47_21 111.1(11) . . ?
F10_21 C49_21 F11_21 108.1(12) . . ?
F10_21 C49_21 F12_21 104.5(14) . . ?
F10_21 C49_21 C47_21 113.6(11) . . ?
F11_21 C49_21 F12_21 110.1(13) . . ?
F11_21 C49_21 C47_21 109.5(10) . . ?
F12_21 C49_21 C47_21 110.9(12) . . ?
F13_21 C50_21 F15_21 109.5(12) . . ?
F13_21 C50_21 C47_21 111.5(10) . . ?
F14_21 C50_21 F13_21 105.2(13) . . ?
F14_21 C50_21 F15_21 110.6(14) . . ?
F14_21 C50_21 C47_21 110.1(11) . . ?
F15_21 C50_21 C47_21 109.9(10) . . ?

loop_
_geom_bond_atom_site_label_1
_geom_bond_atom_site_label_2
_geom_bond_distance
_geom_bond_site_symmetry_2
_geom_bond_publ_flag
Y1 F1 2.382(3) . ?
Y1 F2 2.383(3) . ?
Y1 F3 2.379(3) . ?
Y1 F4 2.357(3) . ?
Y1 F5 2.399(3) . ?
Y1 F6 2.389(2) . ?
Y1 C1 2.560(4) . ?
Y1 C2 2.577(4) . ?
Y1 C3 2.571(4) . ?
Y1 C4 2.582(4) . ?
Y1 C5 2.572(4) . ?
F1 C11 1.419(4) . ?
F2 C17 1.416(5) . ?
F3 C23 1.423(5) . ?
F4 C29 1.371(4) . ?
F5 C35 1.413(5) . ?
F6 C41 1.414(5) . ?
C1 C2 1.423(7) . ?
C1 C5 1.419(7) . ?
C1 C6 1.506(6) . ?
C2 C3 1.421(6) . ?
C2 C7 1.494(7) . ?
C3 C4 1.421(6) . ?
C3 C8 1.488(6) . ?
C4 C5 1.423(6) . ?
C4 C9 1.504(6) . ?
C5 C10 1.508(7) . ?
C6 H6A 0.9800 . ?
C6 H6B 0.9800 . ?
C6 H6C 0.9800 . ?
C7 H7A 0.9800 . ?
C7 H7B 0.9800 . ?
C7 H7C 0.9800 . ?
C8 H8A 0.9800 . ?
C8 H8B 0.9800 . ?
C8 H8C 0.9800 . ?
C9 H9A 0.9800 . ?
C9 H9B 0.9800 . ?
C9 H9C 0.9800 . ?
C10 H10A 0.9800 . ?
C10 H10B 0.9800 . ?
C10 H10C 0.9800 . ?
C11 C12 1.368(7) . ?
C11 C16 1.344(7) . ?
C12 H12 0.9500 . ?
C12 C13 1.386(7) . ?
C13 H13 0.9500 . ?
C13 C14 1.358(10) . ?
C14 H14 0.9500 . ?
C14 C15 1.381(11) . ?
C15 H15 0.9500 . ?
C15 C16 1.384(8) . ?
C16 H16 0.9500 . ?
C17 C18 1.375(6) . ?
C17 C22 1.376(7) . ?
C18 H18 0.9500 . ?
C18 C19 1.383(8) . ?
C19 H19 0.9500 . ?
C19 C20 1.384(10) . ?
C20 H20 0.9500 . ?
C20 C21 1.371(10) . ?
C21 H21 0.9500 . ?
C21 C22 1.385(8) . ?
C22 H22 0.9500 . ?
C23 C24 1.365(9) . ?
C23 C28 1.365(8) . ?
C24 H24 0.9500 . ?
C24 C25 1.381(8) . ?
C25 H25 0.9500 . ?
C25 C26 1.372(13) . ?
C26 H26 0.9500 . ?
C26 C27 1.406(14) . ?
C27 H27 0.9500 . ?
C27 C28 1.400(9) . ?
C28 H28 0.9500 . ?
C29 C30 1.3900 . ?
C29 C34 1.3900 . ?
C30 H30 0.9500 . ?
C30 C31 1.3900 . ?
C31 H31 0.9500 . ?
C31 C32 1.3900 . ?
C32 H32 0.9500 . ?
C32 C33 1.3900 . ?
C33 H33 0.9500 . ?
C33 C34 1.3900 . ?
C34 H34 0.9500 . ?
C35 C36 1.365(8) . ?
C35 C40 1.382(6) . ?
C36 H36 0.9500 . ?
C36 C37 1.404(8) . ?
C37 H37 0.9500 . ?
C37 C38 1.369(9) . ?
C38 H38 0.9500 . ?
C38 C39 1.421(10) . ?
C39 H39 0.9500 . ?
C39 C40 1.370(8) . ?
C40 H40 0.9500 . ?
C41 C42 1.365(7) . ?
C41 C46 1.371(7) . ?
C42 H42 0.9500 . ?
C42 C43 1.392(7) . ?
C43 H43 0.9500 . ?
C43 C44 1.365(10) . ?
C44 H44 0.9500 . ?
C44 C45 1.377(12) . ?
C45 H45 0.9500 . ?
C45 C46 1.410(9) . ?
C46 H46 0.9500 . ?
Al1 F7 1.763(3) . ?
Al1 O1_2 1.694(5) . ?
Al1 O1_4 1.657(8) . ?
Al1 O1_6 1.708(6) . ?
Al1 O1_18 1.656(9) . ?
Al1 O1_20 1.716(11) . ?
Al1 O1_21 1.722(8) . ?
Al2 F7 1.768(3) . ?
Al2 O1_1 1.702(4) . ?
Al2 O1_3 1.701(4) . ?
Al2 O1_5 1.735(11) . ?
Al2 O1_19 1.672(15) . ?
Al3 F8 1.760(3) . ?
Al3 O1_7 1.790(7) . ?
Al3 O1_9 1.658(8) . ?
Al3 O1_12 1.652(7) . ?
Al3 O1_13 1.800(7) . ?
Al3 O1_14 1.734(9) . ?
Al3 O1_17 1.607(8) . ?
Al4 F8 1.752(3) . ?
Al4 O1_8 1.677(4) . ?
Al4 O1_10 1.718(7) . ?
Al4 O1_11 1.721(7) . ?
Al4 O1_15 1.686(8) . ?
Al4 O1_16 1.694(10) . ?
F9 C50 1.331(14) . ?
C47 H47 0.9500 . ?
C47 C48 1.3900 . ?
C47 C52 1.3900 . ?
C48 H48 0.9500 . ?
C48 C49 1.3900 . ?
C49 H49 0.9500 . ?
C49 C50 1.3900 . ?
C50 C51 1.3900 . ?
C51 H51 0.9500 . ?
C51 C52 1.3900 . ?
C52 H52 0.9500 . ?
C53 H53A 0.9800 . ?
C53 H53B 0.9800 . ?
C53 H53C 0.9800 . ?
C53 C54 1.484(18) . ?
C54 H54A 0.9900 . ?
C54 H54B 0.9900 . ?
C54 C55 1.503(18) . ?
C55 H55A 0.9900 . ?
C55 H55B 0.9900 . ?
C55 C56 1.485(18) . ?
C56 H56A 0.9900 . ?
C56 H56B 0.9900 . ?
C56 C57 1.545(17) . ?
C57 H57A 0.9900 . ?
C57 H57B 0.9900 . ?
C57 C58 1.527(18) . ?
C58 H58A 0.9800 . ?
C58 H58B 0.9800 . ?
C58 H58C 0.9800 . ?
F7_1 C48_1 1.301(7) . ?
F8_1 C48_1 1.350(8) . ?
F9_1 C48_1 1.303(7) . ?
F10_1 C49_1 1.303(8) . ?
F11_1 C49_1 1.335(9) . ?
F12_1 C49_1 1.349(9) . ?
F13_1 C50_1 1.317(9) . ?
F14_1 C50_1 1.307(9) . ?
F15_1 C50_1 1.322(9) . ?
O1_1 C47_1 1.315(6) . ?
C47_1 C48_1 1.582(8) . ?
C47_1 C49_1 1.554(8) . ?
C47_1 C50_1 1.537(8) . ?
F7_2 C48_2 1.341(8) . ?
F8_2 C48_2 1.331(10) . ?
F9_2 C48_2 1.323(10) . ?
F10_2 C49_2 1.320(9) . ?
F11_2 C49_2 1.320(11) . ?
F12_2 C49_2 1.359(9) . ?
F13_2 C50_2 1.328(10) . ?
F14_2 C50_2 1.333(10) . ?
F15_2 C50_2 1.328(11) . ?
O1_2 C47_2 1.347(8) . ?
C47_2 C48_2 1.555(9) . ?
C47_2 C49_2 1.543(9) . ?
C47_2 C50_2 1.542(10) . ?
F7_3 C48_3 1.290(10) . ?
F8_3 C48_3 1.347(11) . ?
F9_3 C48_3 1.321(10) . ?
F9_3 F15_19 1.78(2) . ?
F10_3 C49_3 1.302(9) . ?
F11_3 C49_3 1.313(10) . ?
F12_3 C49_3 1.355(10) . ?
F13_3 C50_3 1.356(8) . ?
F14_3 C50_3 1.286(9) . ?
F15_3 C50_3 1.323(9) . ?
O1_3 C47_3 1.351(7) . ?
C47_3 C48_3 1.578(9) . ?
C47_3 C49_3 1.535(9) . ?
C47_3 C50_3 1.540(9) . ?
F7_4 C48_4 1.330(12) . ?
F8_4 C48_4 1.370(12) . ?
F9_4 C48_4 1.353(13) . ?
F10_4 C49_4 1.298(10) . ?
F11_4 C49_4 1.304(9) . ?
F12_4 C49_4 1.351(10) . ?
F13_4 C50_4 1.330(11) . ?
F14_4 C50_4 1.319(13) . ?
F15_4 C50_4 1.347(11) . ?
O1_4 C47_4 1.350(9) . ?
C47_4 C48_4 1.563(11) . ?
C47_4 C49_4 1.567(10) . ?
C47_4 C50_4 1.541(11) . ?
F7_5 C48_5 1.306(9) . ?
F8_5 C48_5 1.339(10) . ?
F9_5 C48_5 1.318(10) . ?
F10_5 C49_5 1.308(12) . ?
F11_5 C49_5 1.336(13) . ?
F12_5 C49_5 1.341(13) . ?
F13_5 C50_5 1.315(11) . ?
F14_5 C50_5 1.312(12) . ?
F15_5 C50_5 1.340(12) . ?
O1_5 C47_5 1.333(10) . ?
C47_5 C48_5 1.549(10) . ?
C47_5 C49_5 1.558(11) . ?
C47_5 C50_5 1.577(11) . ?
F7_6 C48_6 1.319(11) . ?
F8_6 C48_6 1.334(11) . ?
F9_6 C48_6 1.318(11) . ?
F10_6 C49_6 1.326(12) . ?
F11_6 C49_6 1.292(12) . ?
F12_6 C49_6 1.341(12) . ?
F13_6 C50_6 1.328(12) . ?
F14_6 C50_6 1.365(12) . ?
F15_6 C50_6 1.342(12) . ?
O1_6 C47_6 1.348(9) . ?
C47_6 C48_6 1.544(11) . ?
C47_6 C49_6 1.527(11) . ?
C47_6 C50_6 1.535(11) . ?
F7_7 C48_7 1.314(10) . ?
F8_7 C48_7 1.323(12) . ?
F9_7 C48_7 1.355(12) . ?
F10_7 C49_7 1.333(11) . ?
F11_7 C49_7 1.316(11) . ?
F12_7 C49_7 1.348(12) . ?
F13_7 C50_7 1.317(10) . ?
F14_7 C50_7 1.318(12) . ?
F15_7 C50_7 1.334(11) . ?
O1_7 C47_7 1.369(9) . ?
C47_7 C48_7 1.556(11) . ?
C47_7 C49_7 1.550(11) . ?
C47_7 C50_7 1.559(11) . ?
F7_8 C48_8 1.279(9) . ?
F8_8 C48_8 1.314(8) . ?
F9_8 C48_8 1.332(9) . ?
F10_8 C49_8 1.314(7) . ?
F11_8 C49_8 1.293(6) . ?
F12_8 C49_8 1.320(7) . ?
F13_8 C50_8 1.294(7) . ?
F14_8 C50_8 1.288(7) . ?
F15_8 C50_8 1.265(7) . ?
O1_8 C47_8 1.347(6) . ?
C47_8 C48_8 1.560(8) . ?
C47_8 C49_8 1.558(6) . ?
C47_8 C50_8 1.563(7) . ?
F7_9 C48_9 1.327(11) . ?
F8_9 C48_9 1.309(12) . ?
F9_9 C48_9 1.345(12) . ?
F10_9 C49_9 1.345(12) . ?
F11_9 C49_9 1.315(11) . ?
F12_9 C49_9 1.374(12) . ?
F13_9 C50_9 1.319(13) . ?
F14_9 C50_9 1.340(13) . ?
F15_9 C50_9 1.303(12) . ?
O1_9 C47_9 1.334(10) . ?
C47_9 C48_9 1.550(11) . ?
C47_9 C49_9 1.523(11) . ?
C47_9 C50_9 1.550(12) . ?
F7_10 C48_10 1.301(10) . ?
F8_10 C48_10 1.349(11) . ?
F9_10 C48_10 1.343(11) . ?
F10_10 C49_10 1.329(10) . ?
F11_10 C49_10 1.277(10) . ?
F12_10 C49_10 1.350(12) . ?
F13_10 C50_10 1.319(12) . ?
F14_10 C50_10 1.304(12) . ?
F15_10 C50_10 1.304(12) . ?
O1_10 C47_10 1.340(9) . ?
C47_10 C48_10 1.581(10) . ?
C47_10 C49_10 1.540(10) . ?
C47_10 C50_10 1.546(11) . ?
F7_11 C48_11 1.265(11) . ?
F8_11 C48_11 1.343(11) . ?
F9_11 C48_11 1.303(10) . ?
F10_11 C49_11 1.341(9) . ?
F11_11 C49_11 1.272(10) . ?
F12_11 C49_11 1.356(10) . ?
F13_11 C50_11 1.317(13) . ?
F14_11 C50_11 1.334(11) . ?
F15_11 C50_11 1.279(11) . ?
O1_11 C47_11 1.343(9) . ?
C47_11 C48_11 1.604(11) . ?
C47_11 C49_11 1.533(10) . ?
C47_11 C50_11 1.526(10) . ?
F7_12 C48_12 1.294(11) . ?
F8_12 C48_12 1.340(12) . ?
F9_12 C48_12 1.295(11) . ?
F10_12 C49_12 1.365(12) . ?
F11_12 C49_12 1.257(11) . ?
F12_12 C49_12 1.333(12) . ?
F13_12 C50_12 1.336(11) . ?
F14_12 C50_12 1.344(12) . ?
F15_12 C50_12 1.303(11) . ?
O1_12 C47_12 1.343(10) . ?
C47_12 C48_12 1.566(11) . ?
C47_12 C49_12 1.530(11) . ?
C47_12 C50_12 1.532(11) . ?
F7_13 C48_13 1.285(13) . ?
F8_13 C48_13 1.352(13) . ?
F9_13 C48_13 1.289(13) . ?
F10_13 C49_13 1.305(13) . ?
F11_13 C49_13 1.326(13) . ?
F12_13 C49_13 1.335(11) . ?
F13_13 C50_13 1.298(11) . ?
F14_13 C50_13 1.351(13) . ?
F15_13 C50_13 1.279(12) . ?
O1_13 C47_13 1.358(11) . ?
C47_13 C48_13 1.541(12) . ?
C47_13 C49_13 1.550(11) . ?
C47_13 C50_13 1.547(12) . ?
F7_14 C48_14 1.330(11) . ?
F8_14 C48_14 1.323(11) . ?
F9_14 C48_14 1.312(12) . ?
F10_14 C49_14 1.332(13) . ?
F11_14 C49_14 1.331(13) . ?
F12_14 C49_14 1.372(13) . ?
F13_14 C50_14 1.331(10) . ?
F14_14 C50_14 1.346(13) . ?
F15_14 C50_14 1.319(12) . ?
O1_14 C47_14 1.362(11) . ?
C47_14 C48_14 1.568(12) . ?
C47_14 C49_14 1.528(12) . ?
C47_14 C50_14 1.545(11) . ?
F7_15 C48_15 1.319(10) . ?
F8_15 C48_15 1.323(11) . ?
F9_15 C48_15 1.336(12) . ?
F10_15 C49_15 1.336(11) . ?
F11_15 C49_15 1.329(12) . ?
F12_15 C49_15 1.348(11) . ?
F13_15 C50_15 1.323(12) . ?
F14_15 C50_15 1.331(12) . ?
F15_15 C50_15 1.301(12) . ?
O1_15 C47_15 1.349(10) . ?
C47_15 C48_15 1.558(11) . ?
C47_15 C49_15 1.542(11) . ?
C47_15 C50_15 1.552(11) . ?
F7_16 C48_16 1.339(13) . ?
F8_16 C48_16 1.343(13) . ?
F9_16 C48_16 1.336(14) . ?
F10_16 C49_16 1.338(14) . ?
F11_16 C49_16 1.299(14) . ?
F12_16 C49_16 1.333(14) . ?
F13_16 C50_16 1.330(14) . ?
F14_16 C50_16 1.351(13) . ?
F15_16 C50_16 1.308(13) . ?
O1_16 C47_16 1.341(12) . ?
C47_16 C48_16 1.572(13) . ?
C47_16 C49_16 1.571(13) . ?
C47_16 C50_16 1.523(12) . ?
F7_17 C48_17 1.335(12) . ?
F8_17 C48_17 1.338(13) . ?
F9_17 C48_17 1.338(12) . ?
F10_17 C49_17 1.304(13) . ?
F11_17 C49_17 1.326(12) . ?
F12_17 C49_17 1.344(12) . ?
F13_17 C50_17 1.321(11) . ?
F14_17 C50_17 1.313(12) . ?
F15_17 C50_17 1.335(12) . ?
O1_17 C47_17 1.344(11) . ?
C47_17 C48_17 1.562(12) . ?
C47_17 C49_17 1.546(12) . ?
C47_17 C50_17 1.553(11) . ?
F7_18 C48_18 1.319(13) . ?
F8_18 C48_18 1.374(13) . ?
F9_18 C48_18 1.328(13) . ?
F10_18 C49_18 1.313(13) . ?
F11_18 C49_18 1.326(13) . ?
F12_18 C49_18 1.346(13) . ?
F13_18 C50_18 1.295(12) . ?
F14_18 C50_18 1.362(13) . ?
F15_18 C50_18 1.326(13) . ?
O1_18 C47_18 1.351(12) . ?
C47_18 C48_18 1.525(12) . ?
C47_18 C49_18 1.534(12) . ?
C47_18 C50_18 1.594(13) . ?
F7_19 C48_19 1.299(13) . ?
F8_19 C48_19 1.360(14) . ?
F9_19 C48_19 1.363(14) . ?
F10_19 C49_19 1.299(13) . ?
F11_19 C49_19 1.327(12) . ?
F12_19 C49_19 1.397(13) . ?
F13_19 C50_19 1.284(14) . ?
F14_19 C50_19 1.350(14) . ?
F15_19 C50_19 1.316(13) . ?
O1_19 C47_19 1.327(12) . ?
C47_19 C48_19 1.555(12) . ?
C47_19 C49_19 1.542(12) . ?
C47_19 C50_19 1.580(13) . ?
F7_20 C48_20 1.311(13) . ?
F8_20 C48_20 1.328(13) . ?
F9_20 C48_20 1.336(13) . ?
F10_20 C49_20 1.330(13) . ?
F11_20 C49_20 1.320(13) . ?
F12_20 C49_20 1.344(13) . ?
F13_20 C50_20 1.312(12) . ?
F14_20 C50_20 1.331(13) . ?
F15_20 C50_20 1.332(12) . ?
O1_20 C47_20 1.344(11) . ?
C47_20 C48_20 1.567(12) . ?
C47_20 C49_20 1.545(12) . ?
C47_20 C50_20 1.535(12) . ?
F7_21 C48_21 1.294(13) . ?
F8_21 C48_21 1.337(13) . ?
F9_21 C48_21 1.332(13) . ?
F10_21 C49_21 1.322(12) . ?
F11_21 C49_21 1.330(12) . ?
F12_21 C49_21 1.344(13) . ?
F13_21 C50_21 1.319(12) . ?
F14_21 C50_21 1.318(12) . ?
F15_21 C50_21 1.324(12) . ?
O1_21 C47_21 1.347(11) . ?
C47_21 C48_21 1.557(12) . ?
C47_21 C49_21 1.533(12) . ?
C47_21 C50_21 1.566(12) . ?

loop_
_geom_torsion_atom_site_label_1
_geom_torsion_atom_site_label_2
_geom_torsion_atom_site_label_3
_geom_torsion_atom_site_label_4
_geom_torsion
_geom_torsion_site_symmetry_1
_geom_torsion_site_symmetry_2
_geom_torsion_site_symmetry_3
_geom_torsion_site_symmetry_4
_geom_torsion_publ_flag
Y1 F1 C11 C12 -76.4(7) . . . . ?
Y1 F1 C11 C16 103.1(6) . . . . ?
Y1 F2 C17 C18 93.0(5) . . . . ?
Y1 F2 C17 C22 -86.9(5) . . . . ?
Y1 F3 C23 C24 31.8(12) . . . . ?
Y1 F3 C23 C28 -147.1(9) . . . . ?
Y1 F4 C29 C30 77.5(8) . . . . ?
Y1 F4 C29 C34 -102.0(7) . . . . ?
Y1 F5 C35 C36 68.2(7) . . . . ?
Y1 F5 C35 C40 -112.0(6) . . . . ?
Y1 F6 C41 C42 -72.1(6) . . . . ?
Y1 F6 C41 C46 107.1(5) . . . . ?
Y1 C1 C2 C3 -66.4(3) . . . . ?
Y1 C1 C2 C7 117.6(4) . . . . ?
Y1 C1 C5 C4 67.1(3) . . . . ?
Y1 C1 C5 C10 -118.9(4) . . . . ?
Y1 C2 C3 C4 -67.2(3) . . . . ?
Y1 C2 C3 C8 119.5(4) . . . . ?
Y1 C3 C4 C5 -66.1(3) . . . . ?
Y1 C3 C4 C9 119.6(4) . . . . ?
Y1 C4 C5 C1 -66.5(3) . . . . ?
Y1 C4 C5 C10 119.7(5) . . . . ?
F1 C11 C12 C13 176.9(4) . . . . ?
F1 C11 C16 C15 -176.0(6) . . . . ?
F2 C17 C18 C19 -179.9(5) . . . . ?
F2 C17 C22 C21 178.2(5) . . . . ?
F3 C23 C24 C25 -178.4(5) . . . . ?
F3 C23 C28 C27 178.4(5) . . . . ?
F4 C29 C30 C31 -179.4(5) . . . . ?
F4 C29 C34 C33 179.4(5) . . . . ?
F5 C35 C36 C37 179.7(5) . . . . ?
F5 C35 C40 C39 180.0(5) . . . . ?
F6 C41 C42 C43 176.3(5) . . . . ?
F6 C41 C46 C45 -178.2(5) . . . . ?
C1 C2 C3 Y1 66.1(3) . . . . ?
C1 C2 C3 C4 -1.1(5) . . . . ?
C1 C2 C3 C8 -174.5(4) . . . . ?
C2 C1 C5 Y1 -67.3(3) . . . . ?
C2 C1 C5 C4 -0.2(5) . . . . ?
C2 C1 C5 C10 173.8(4) . . . . ?
C2 C3 C4 Y1 67.0(3) . . . . ?
C2 C3 C4 C5 1.0(5) . . . . ?
C2 C3 C4 C9 -173.3(4) . . . . ?
C3 C4 C5 Y1 66.1(3) . . . . ?
C3 C4 C5 C1 -0.4(5) . . . . ?
C3 C4 C5 C10 -174.2(4) . . . . ?
C5 C1 C2 Y1 67.2(3) . . . . ?
C5 C1 C2 C3 0.8(5) . . . . ?
C5 C1 C2 C7 -175.1(4) . . . . ?
C6 C1 C2 Y1 -118.6(4) . . . . ?
C6 C1 C2 C3 175.0(4) . . . . ?
C6 C1 C2 C7 -0.9(7) . . . . ?
C6 C1 C5 Y1 118.4(4) . . . . ?
C6 C1 C5 C4 -174.5(4) . . . . ?
C6 C1 C5 C10 -0.4(7) . . . . ?
C7 C2 C3 Y1 -118.0(4) . . . . ?
C7 C2 C3 C4 174.8(4) . . . . ?
C7 C2 C3 C8 1.5(7) . . . . ?
C8 C3 C4 Y1 -119.5(4) . . . . ?
C8 C3 C4 C5 174.4(4) . . . . ?
C8 C3 C4 C9 0.1(7) . . . . ?
C9 C4 C5 Y1 -119.8(5) . . . . ?
C9 C4 C5 C1 173.7(4) . . . . ?
C9 C4 C5 C10 -0.1(7) . . . . ?
C11 C12 C13 C14 -0.7(9) . . . . ?
C12 C11 C16 C15 3.4(9) . . . . ?
C12 C13 C14 C15 2.9(11) . . . . ?
C13 C14 C15 C16 -2.0(12) . . . . ?
C14 C15 C16 C11 -1.0(11) . . . . ?
C16 C11 C12 C13 -2.5(8) . . . . ?
C17 C18 C19 C20 1.8(10) . . . . ?
C18 C17 C22 C21 -1.8(9) . . . . ?
C18 C19 C20 C21 -1.7(12) . . . . ?
C19 C20 C21 C22 -0.2(13) . . . . ?
C20 C21 C22 C17 1.8(11) . . . . ?
C22 C17 C18 C19 0.0(9) . . . . ?
C23 C24 C25 C26 -0.5(9) . . . . ?
C24 C23 C28 C27 -0.4(9) . . . . ?
C24 C25 C26 C27 0.6(11) . . . . ?
C25 C26 C27 C28 -0.7(11) . . . . ?
C26 C27 C28 C23 0.5(10) . . . . ?
C28 C23 C24 C25 0.4(8) . . . . ?
C29 C30 C31 C32 0.0 . . . . ?
C30 C29 C34 C33 0.0 . . . . ?
C30 C31 C32 C33 0.0 . . . . ?
C31 C32 C33 C34 0.0 . . . . ?
C32 C33 C34 C29 0.0 . . . . ?
C34 C29 C30 C31 0.0 . . . . ?
C35 C36 C37 C38 2.1(10) . . . . ?
C36 C35 C40 C39 -0.3(9) . . . . ?
C36 C37 C38 C39 -3.9(12) . . . . ?
C37 C38 C39 C40 3.6(12) . . . . ?
C38 C39 C40 C35 -1.5(10) . . . . ?
C40 C35 C36 C37 0.0(9) . . . . ?
C41 C42 C43 C44 2.6(10) . . . . ?
C42 C41 C46 C45 0.9(9) . . . . ?
C42 C43 C44 C45 -0.7(12) . . . . ?
C43 C44 C45 C46 -1.3(12) . . . . ?
C44 C45 C46 C41 1.2(11) . . . . ?
C46 C41 C42 C43 -2.7(9) . . . . ?
Al1 O1_2 C47_2 C48_2 -179.6(7) . . . . ?
Al1 O1_2 C47_2 C49_2 -59.9(11) . . . . ?
Al1 O1_2 C47_2 C50_2 60.7(11) . . . . ?
Al1 O1_4 C47_4 C48_4 -109.9(19) . . . . ?
Al1 O1_4 C47_4 C49_4 15(2) . . . . ?
Al1 O1_4 C47_4 C50_4 134.0(17) . . . . ?
Al1 O1_6 C47_6 C48_6 33.6(16) . . . . ?
Al1 O1_6 C47_6 C49_6 157.0(11) . . . . ?
Al1 O1_6 C47_6 C50_6 -85.0(14) . . . . ?
Al1 O1_18 C47_18 C48_18 172(2) . . . . ?
Al1 O1_18 C47_18 C49_18 -61(3) . . . . ?
Al1 O1_18 C47_18 C50_18 56(3) . . . . ?
Al1 O1_20 C47_20 C48_20 71(4) . . . . ?
Al1 O1_20 C47_20 C49_20 -174(3) . . . . ?
Al1 O1_20 C47_20 C50_20 -52(4) . . . . ?
Al1 O1_21 C47_21 C48_21 83.2(17) . . . . ?
Al1 O1_21 C47_21 C49_21 -155.8(13) . . . . ?
Al1 O1_21 C47_21 C50_21 -35.3(19) . . . . ?
Al2 O1_1 C47_1 C48_1 43.3(10) . . . . ?
Al2 O1_1 C47_1 C49_1 161.3(7) . . . . ?
Al2 O1_1 C47_1 C50_1 -75.3(10) . . . . ?
Al2 O1_3 C47_3 C48_3 -61.8(11) . . . . ?
Al2 O1_3 C47_3 C49_3 58.7(10) . . . . ?
Al2 O1_3 C47_3 C50_3 179.6(7) . . . . ?
Al2 O1_5 C47_5 C48_5 28(2) . . . . ?
Al2 O1_5 C47_5 C49_5 152.3(19) . . . . ?
Al2 O1_5 C47_5 C50_5 -89(2) . . . . ?
Al2 O1_19 C47_19 C48_19 73(3) . . . . ?
Al2 O1_19 C47_19 C49_19 -151(3) . . . . ?
Al2 O1_19 C47_19 C50_19 -44(3) . . . . ?
F7 Al1 O1_2 C47_2 91.5(9) . . . . ?
F7 Al1 O1_4 C47_4 76(2) . . . . ?
F7 Al1 O1_6 C47_6 116.9(13) . . . . ?
F7 Al1 O1_18 C47_18 -93(3) . . . . ?
F7 Al1 O1_20 C47_20 -147(3) . . . . ?
F7 Al1 O1_21 C47_21 -113.3(15) . . . . ?
F7 Al2 O1_1 C47_1 -107.5(8) . . . . ?
F7 Al2 O1_3 C47_3 -119.0(8) . . . . ?
F7 Al2 O1_5 C47_5 -94(2) . . . . ?
F7 Al2 O1_19 C47_19 -156(3) . . . . ?
Al3 O1_7 C47_7 C48_7 65.8(14) . . . . ?
Al3 O1_7 C47_7 C49_7 -170.8(9) . . . . ?
Al3 O1_7 C47_7 C50_7 -51.7(15) . . . . ?
Al3 O1_9 C47_9 C48_9 -153(2) . . . . ?
Al3 O1_9 C47_9 C49_9 -29(3) . . . . ?
Al3 O1_9 C47_9 C50_9 90(3) . . . . ?
Al3 O1_12 C47_12 C48_12 140.9(13) . . . . ?
Al3 O1_12 C47_12 C49_12 -105.3(14) . . . . ?
Al3 O1_12 C47_12 C50_12 18.1(18) . . . . ?
Al3 O1_13 C47_13 C48_13 -69.3(18) . . . . ?
Al3 O1_13 C47_13 C49_13 53.0(19) . . . . ?
Al3 O1_13 C47_13 C50_13 171.6(13) . . . . ?
Al3 O1_14 C47_14 C48_14 -67(3) . . . . ?
Al3 O1_14 C47_14 C49_14 54(3) . . . . ?
Al3 O1_14 C47_14 C50_14 177(2) . . . . ?
Al3 O1_17 C47_17 C48_17 -77.7(18) . . . . ?
Al3 O1_17 C47_17 C49_17 45(2) . . . . ?
Al3 O1_17 C47_17 C50_17 163.7(14) . . . . ?
Al4 O1_8 C47_8 C48_8 -54.7(13) . . . . ?
Al4 O1_8 C47_8 C49_8 65.4(12) . . . . ?
Al4 O1_8 C47_8 C50_8 -175.3(10) . . . . ?
Al4 O1_10 C47_10 C48_10 26(2) . . . . ?
Al4 O1_10 C47_10 C49_10 146.6(17) . . . . ?
Al4 O1_10 C47_10 C50_10 -92(2) . . . . ?
Al4 O1_11 C47_11 C48_11 -56.9(18) . . . . ?
Al4 O1_11 C47_11 C49_11 63.7(18) . . . . ?
Al4 O1_11 C47_11 C50_11 -172.6(13) . . . . ?
Al4 O1_15 C47_15 C48_15 169.3(17) . . . . ?
Al4 O1_15 C47_15 C49_15 -70(2) . . . . ?
Al4 O1_15 C47_15 C50_15 51(2) . . . . ?
Al4 O1_16 C47_16 C48_16 176(3) . . . . ?
Al4 O1_16 C47_16 C49_16 -73(3) . . . . ?
Al4 O1_16 C47_16 C50_16 49(4) . . . . ?
F8 Al3 O1_7 C47_7 -103.6(12) . . . . ?
F8 Al3 O1_9 C47_9 -132(3) . . . . ?
F8 Al3 O1_12 C47_12 -93.5(15) . . . . ?
F8 Al3 O1_13 C47_13 109.3(16) . . . . ?
F8 Al3 O1_14 C47_14 159(2) . . . . ?
F8 Al3 O1_17 C47_17 50.6(18) . . . . ?
F8 Al4 O1_8 C47_8 104.8(11) . . . . ?
F8 Al4 O1_10 C47_10 139.1(19) . . . . ?
F8 Al4 O1_11 C47_11 101.8(16) . . . . ?
F8 Al4 O1_15 C47_15 27(2) . . . . ?
F8 Al4 O1_16 C47_16 -177(3) . . . . ?
F9 C50 C51 C52 -179.2(8) . . . . ?
C47 C48 C49 C50 0.0 . . . . ?
C48 C47 C52 C51 0.0 . . . . ?
C48 C49 C50 F9 179.2(8) . . . . ?
C48 C49 C50 C51 0.0 . . . . ?
C49 C50 C51 C52 0.0 . . . . ?
C50 C51 C52 C47 0.0 . . . . ?
C52 C47 C48 C49 0.0 . . . . ?
C53 C54 C55 C56 167.3(18) . . . . ?
C54 C55 C56 C57 -176(2) . . . . ?
C55 C56 C57 C58 -178(2) . . . . ?
O1_1 Al2 O1_3 C47_3 127.1(8) . . . . ?
O1_1 Al2 O1_5 C47_5 22(2) . . . . ?
O1_1 Al2 O1_19 C47_19 -46(3) . . . . ?
O1_1 C47_1 C48_1 F7_1 158.5(5) . . . . ?
O1_1 C47_1 C48_1 F8_1 -80.6(6) . . . . ?
O1_1 C47_1 C48_1 F9_1 41.3(7) . . . . ?
O1_1 C47_1 C49_1 F10_1 168.8(6) . . . . ?
O1_1 C47_1 C49_1 F11_1 -71.0(8) . . . . ?
O1_1 C47_1 C49_1 F12_1 47.9(7) . . . . ?
O1_1 C47_1 C50_1 F13_1 163.6(7) . . . . ?
O1_1 C47_1 C50_1 F14_1 -77.1(9) . . . . ?
O1_1 C47_1 C50_1 F15_1 40.2(9) . . . . ?
C48_1 C47_1 C49_1 F10_1 -73.8(8) . . . . ?
C48_1 C47_1 C49_1 F11_1 46.4(7) . . . . ?
C48_1 C47_1 C49_1 F12_1 165.4(5) . . . . ?
C48_1 C47_1 C50_1 F13_1 45.3(9) . . . . ?
C48_1 C47_1 C50_1 F14_1 164.6(8) . . . . ?
C48_1 C47_1 C50_1 F15_1 -78.0(8) . . . . ?
C49_1 C47_1 C48_1 F7_1 38.5(7) . . . . ?
C49_1 C47_1 C48_1 F8_1 159.3(5) . . . . ?
C49_1 C47_1 C48_1 F9_1 -78.8(6) . . . . ?
C49_1 C47_1 C50_1 F13_1 -71.9(9) . . . . ?
C49_1 C47_1 C50_1 F14_1 47.4(9) . . . . ?
C49_1 C47_1 C50_1 F15_1 164.8(7) . . . . ?
C50_1 C47_1 C48_1 F7_1 -79.4(7) . . . . ?
C50_1 C47_1 C48_1 F8_1 41.5(7) . . . . ?
C50_1 C47_1 C48_1 F9_1 163.3(6) . . . . ?
C50_1 C47_1 C49_1 F10_1 43.1(9) . . . . ?
C50_1 C47_1 C49_1 F11_1 163.3(6) . . . . ?
C50_1 C47_1 C49_1 F12_1 -77.7(7) . . . . ?
O1_2 Al1 O1_4 C47_4 -165.8(18) . . . . ?
O1_2 Al1 O1_6 C47_6 2.8(14) . . . . ?
O1_2 C47_2 C48_2 F7_2 163.1(8) . . . . ?
O1_2 C47_2 C48_2 F8_2 -76.0(8) . . . . ?
O1_2 C47_2 C48_2 F9_2 44.2(9) . . . . ?
O1_2 C47_2 C49_2 F10_2 163.5(7) . . . . ?
O1_2 C47_2 C49_2 F11_2 -70.9(10) . . . . ?
O1_2 C47_2 C49_2 F12_2 47.0(9) . . . . ?
O1_2 C47_2 C50_2 F13_2 158.9(8) . . . . ?
O1_2 C47_2 C50_2 F14_2 -80.3(10) . . . . ?
O1_2 C47_2 C50_2 F15_2 41.0(10) . . . . ?
C48_2 C47_2 C49_2 F10_2 -78.2(9) . . . . ?
C48_2 C47_2 C49_2 F11_2 47.4(10) . . . . ?
C48_2 C47_2 C49_2 F12_2 165.3(7) . . . . ?
C48_2 C47_2 C50_2 F13_2 40.4(10) . . . . ?
C48_2 C47_2 C50_2 F14_2 161.2(8) . . . . ?
C48_2 C47_2 C50_2 F15_2 -77.5(9) . . . . ?
C49_2 C47_2 C48_2 F7_2 43.1(10) . . . . ?
C49_2 C47_2 C48_2 F8_2 164.0(7) . . . . ?
C49_2 C47_2 C48_2 F9_2 -75.8(8) . . . . ?
C49_2 C47_2 C50_2 F13_2 -79.8(9) . . . . ?
C49_2 C47_2 C50_2 F14_2 41.0(10) . . . . ?
C49_2 C47_2 C50_2 F15_2 162.3(8) . . . . ?
C50_2 C47_2 C48_2 F7_2 -76.4(10) . . . . ?
C50_2 C47_2 C48_2 F8_2 44.4(9) . . . . ?
C50_2 C47_2 C48_2 F9_2 164.7(7) . . . . ?
C50_2 C47_2 C49_2 F10_2 41.7(10) . . . . ?
C50_2 C47_2 C49_2 F11_2 167.3(9) . . . . ?
C50_2 C47_2 C49_2 F12_2 -74.8(8) . . . . ?
F9_3 F15_19 C50_19 F13_19 135.3(13) . . . . ?
F9_3 F15_19 C50_19 F14_19 17(2) . . . . ?
F9_3 F15_19 C50_19 C47_19 -102.0(15) . . . . ?
O1_3 Al2 O1_1 C47_1 5.3(9) . . . . ?
O1_3 Al2 O1_5 C47_5 154.6(19) . . . . ?
O1_3 Al2 O1_19 C47_19 92(3) . . . . ?
O1_3 C47_3 C48_3 F7_3 166.3(8) . . . . ?
O1_3 C47_3 C48_3 F8_3 -76.1(8) . . . . ?
O1_3 C47_3 C48_3 F9_3 34.9(11) . . . . ?
O1_3 C47_3 C49_3 F10_3 163.5(8) . . . . ?
O1_3 C47_3 C49_3 F11_3 42.0(8) . . . . ?
O1_3 C47_3 C49_3 F12_3 -82.3(8) . . . . ?
O1_3 C47_3 C50_3 F13_3 162.7(6) . . . . ?
O1_3 C47_3 C50_3 F14_3 -78.4(8) . . . . ?
O1_3 C47_3 C50_3 F15_3 43.6(9) . . . . ?
C48_3 F9_3 F15_19 C50_19 122(3) . . . . ?
C48_3 C47_3 C49_3 F10_3 -75.5(9) . . . . ?
C48_3 C47_3 C49_3 F11_3 162.9(6) . . . . ?
C48_3 C47_3 C49_3 F12_3 38.7(9) . . . . ?
C48_3 C47_3 C50_3 F13_3 43.0(9) . . . . ?
C48_3 C47_3 C50_3 F14_3 161.9(7) . . . . ?
C48_3 C47_3 C50_3 F15_3 -76.1(9) . . . . ?
C49_3 C47_3 C48_3 F7_3 44.6(10) . . . . ?
C49_3 C47_3 C48_3 F8_3 162.2(7) . . . . ?
C49_3 C47_3 C48_3 F9_3 -86.8(9) . . . . ?
C49_3 C47_3 C50_3 F13_3 -75.1(8) . . . . ?
C49_3 C47_3 C50_3 F14_3 43.8(9) . . . . ?
C49_3 C47_3 C50_3 F15_3 165.8(8) . . . . ?
C50_3 C47_3 C48_3 F7_3 -73.6(10) . . . . ?
C50_3 C47_3 C48_3 F8_3 44.0(8) . . . . ?
C50_3 C47_3 C48_3 F9_3 155.0(8) . . . . ?
C50_3 C47_3 C49_3 F10_3 41.8(10) . . . . ?
C50_3 C47_3 C49_3 F11_3 -79.8(7) . . . . ?
C50_3 C47_3 C49_3 F12_3 156.0(7) . . . . ?
O1_4 Al1 O1_2 C47_2 -29.2(11) . . . . ?
O1_4 Al1 O1_6 C47_6 -123.8(13) . . . . ?
O1_4 C47_4 C48_4 F7_4 -163.0(12) . . . . ?
O1_4 C47_4 C48_4 F8_4 -48.0(13) . . . . ?
O1_4 C47_4 C48_4 F9_4 78.0(11) . . . . ?
O1_4 C47_4 C49_4 F10_4 -158.0(10) . . . . ?
O1_4 C47_4 C49_4 F11_4 78.1(10) . . . . ?
O1_4 C47_4 C49_4 F12_4 -39.4(11) . . . . ?
O1_4 C47_4 C50_4 F13_4 -160.9(12) . . . . ?
O1_4 C47_4 C50_4 F14_4 -44.9(12) . . . . ?
O1_4 C47_4 C50_4 F15_4 75.4(12) . . . . ?
C48_4 C47_4 C49_4 F10_4 -33.4(12) . . . . ?
C48_4 C47_4 C49_4 F11_4 -157.2(9) . . . . ?
C48_4 C47_4 C49_4 F12_4 85.2(10) . . . . ?
C48_4 C47_4 C50_4 F13_4 80.8(12) . . . . ?
C48_4 C47_4 C50_4 F14_4 -163.2(9) . . . . ?
C48_4 C47_4 C50_4 F15_4 -42.9(12) . . . . ?
C49_4 C47_4 C48_4 F7_4 70.5(13) . . . . ?
C49_4 C47_4 C48_4 F8_4 -174.5(10) . . . . ?
C49_4 C47_4 C48_4 F9_4 -48.5(11) . . . . ?
C49_4 C47_4 C50_4 F13_4 -38.1(13) . . . . ?
C49_4 C47_4 C50_4 F14_4 77.9(11) . . . . ?
C49_4 C47_4 C50_4 F15_4 -161.8(9) . . . . ?
C50_4 C47_4 C48_4 F7_4 -47.1(14) . . . . ?
C50_4 C47_4 C48_4 F8_4 67.9(12) . . . . ?
C50_4 C47_4 C48_4 F9_4 -166.1(10) . . . . ?
C50_4 C47_4 C49_4 F10_4 83.4(11) . . . . ?
C50_4 C47_4 C49_4 F11_4 -40.4(10) . . . . ?
C50_4 C47_4 C49_4 F12_4 -157.9(9) . . . . ?
O1_5 Al2 O1_1 C47_1 135.1(9) . . . . ?
O1_5 Al2 O1_3 C47_3 -5.5(10) . . . . ?
O1_5 C47_5 C48_5 F7_5 160.1(11) . . . . ?
O1_5 C47_5 C48_5 F8_5 -72.1(12) . . . . ?
O1_5 C47_5 C48_5 F9_5 44.6(12) . . . . ?
O1_5 C47_5 C49_5 F10_5 -97.7(14) . . . . ?
O1_5 C47_5 C49_5 F11_5 151.9(13) . . . . ?
O1_5 C47_5 C49_5 F12_5 21.0(16) . . . . ?
O1_5 C47_5 C50_5 F13_5 162.9(12) . . . . ?
O1_5 C47_5 C50_5 F14_5 -69.8(13) . . . . ?
O1_5 C47_5 C50_5 F15_5 42.4(12) . . . . ?
C48_5 C47_5 C49_5 F10_5 28.9(14) . . . . ?
C48_5 C47_5 C49_5 F11_5 -81.5(14) . . . . ?
C48_5 C47_5 C49_5 F12_5 147.7(13) . . . . ?
C48_5 C47_5 C50_5 F13_5 41.4(14) . . . . ?
C48_5 C47_5 C50_5 F14_5 168.7(10) . . . . ?
C48_5 C47_5 C50_5 F15_5 -79.1(11) . . . . ?
C49_5 C47_5 C48_5 F7_5 34.6(12) . . . . ?
C49_5 C47_5 C48_5 F8_5 162.4(10) . . . . ?
C49_5 C47_5 C48_5 F9_5 -81.0(10) . . . . ?
C49_5 C47_5 C50_5 F13_5 -76.4(14) . . . . ?
C49_5 C47_5 C50_5 F14_5 50.9(13) . . . . ?
C49_5 C47_5 C50_5 F15_5 163.1(10) . . . . ?
C50_5 C47_5 C48_5 F7_5 -83.2(11) . . . . ?
C50_5 C47_5 C48_5 F8_5 44.6(11) . . . . ?
C50_5 C47_5 C48_5 F9_5 161.2(9) . . . . ?
C50_5 C47_5 C49_5 F10_5 145.0(12) . . . . ?
C50_5 C47_5 C49_5 F11_5 34.6(15) . . . . ?
C50_5 C47_5 C49_5 F12_5 -96.2(14) . . . . ?
O1_6 Al1 O1_2 C47_2 -155.7(9) . . . . ?
O1_6 Al1 O1_4 C47_4 -40(2) . . . . ?
O1_6 C47_6 C48_6 F7_6 163.3(11) . . . . ?
O1_6 C47_6 C48_6 F8_6 -76.1(10) . . . . ?
O1_6 C47_6 C48_6 F9_6 42.3(12) . . . . ?
O1_6 C47_6 C49_6 F10_6 162.6(10) . . . . ?
O1_6 C47_6 C49_6 F11_6 -78.8(12) . . . . ?
O1_6 C47_6 C49_6 F12_6 44.0(12) . . . . ?
O1_6 C47_6 C50_6 F13_6 159.4(9) . . . . ?
O1_6 C47_6 C50_6 F14_6 -82.1(10) . . . . ?
O1_6 C47_6 C50_6 F15_6 50.7(11) . . . . ?
C48_6 C47_6 C49_6 F10_6 -72.7(12) . . . . ?
C48_6 C47_6 C49_6 F11_6 45.9(12) . . . . ?
C48_6 C47_6 C49_6 F12_6 168.7(10) . . . . ?
C48_6 C47_6 C50_6 F13_6 39.3(12) . . . . ?
C48_6 C47_6 C50_6 F14_6 157.8(9) . . . . ?
C48_6 C47_6 C50_6 F15_6 -69.4(11) . . . . ?
C49_6 C47_6 C48_6 F7_6 39.4(13) . . . . ?
C49_6 C47_6 C48_6 F8_6 159.9(9) . . . . ?
C49_6 C47_6 C48_6 F9_6 -81.7(11) . . . . ?
C49_6 C47_6 C50_6 F13_6 -82.0(11) . . . . ?
C49_6 C47_6 C50_6 F14_6 36.6(12) . . . . ?
C49_6 C47_6 C50_6 F15_6 169.4(10) . . . . ?
C50_6 C47_6 C48_6 F7_6 -82.0(12) . . . . ?
C50_6 C47_6 C48_6 F8_6 38.6(11) . . . . ?
C50_6 C47_6 C48_6 F9_6 157.0(9) . . . . ?
C50_6 C47_6 C49_6 F10_6 48.6(12) . . . . ?
C50_6 C47_6 C49_6 F11_6 167.2(10) . . . . ?
C50_6 C47_6 C49_6 F12_6 -70.0(12) . . . . ?
O1_7 Al3 O1_9 C47_9 -19(3) . . . . ?
O1_7 Al3 O1_12 C47_12 155.7(14) . . . . ?
O1_7 C47_7 C48_7 F7_7 -162.7(10) . . . . ?
O1_7 C47_7 C48_7 F8_7 -40.5(14) . . . . ?
O1_7 C47_7 C48_7 F9_7 78.7(10) . . . . ?
O1_7 C47_7 C49_7 F10_7 -167.3(9) . . . . ?
O1_7 C47_7 C49_7 F11_7 74.0(11) . . . . ?
O1_7 C47_7 C49_7 F12_7 -51.5(13) . . . . ?
O1_7 C47_7 C50_7 F13_7 -158.9(10) . . . . ?
O1_7 C47_7 C50_7 F14_7 -39.7(11) . . . . ?
O1_7 C47_7 C50_7 F15_7 78.9(11) . . . . ?
C48_7 C47_7 C49_7 F10_7 -44.3(11) . . . . ?
C48_7 C47_7 C49_7 F11_7 -163.0(10) . . . . ?
C48_7 C47_7 C49_7 F12_7 71.5(13) . . . . ?
C48_7 C47_7 C50_7 F13_7 80.9(11) . . . . ?
C48_7 C47_7 C50_7 F14_7 -159.9(9) . . . . ?
C48_7 C47_7 C50_7 F15_7 -41.2(10) . . . . ?
C49_7 C47_7 C48_7 F7_7 75.2(12) . . . . ?
C49_7 C47_7 C48_7 F8_7 -162.6(11) . . . . ?
C49_7 C47_7 C48_7 F9_7 -43.4(10) . . . . ?
C49_7 C47_7 C50_7 F13_7 -39.3(12) . . . . ?
C49_7 C47_7 C50_7 F14_7 80.0(10) . . . . ?
C49_7 C47_7 C50_7 F15_7 -161.4(9) . . . . ?
C50_7 C47_7 C48_7 F7_7 -43.0(12) . . . . ?
C50_7 C47_7 C48_7 F8_7 79.2(12) . . . . ?
C50_7 C47_7 C48_7 F9_7 -161.6(8) . . . . ?
C50_7 C47_7 C49_7 F10_7 72.6(10) . . . . ?
C50_7 C47_7 C49_7 F11_7 -46.1(12) . . . . ?
C50_7 C47_7 C49_7 F12_7 -171.6(12) . . . . ?
O1_8 Al4 O1_10 C47_10 -105.3(19) . . . . ?
O1_8 Al4 O1_11 C47_11 -14.9(18) . . . . ?
O1_8 Al4 O1_15 C47_15 146.6(19) . . . . ?
O1_8 Al4 O1_16 C47_16 73(3) . . . . ?
O1_8 C47_8 C48_8 F7_8 176.1(7) . . . . ?
O1_8 C47_8 C48_8 F8_8 -61.7(8) . . . . ?
O1_8 C47_8 C48_8 F9_8 48.0(8) . . . . ?
O1_8 C47_8 C49_8 F10_8 -72.6(6) . . . . ?
O1_8 C47_8 C49_8 F11_8 170.1(5) . . . . ?
O1_8 C47_8 C49_8 F12_8 50.5(7) . . . . ?
O1_8 C47_8 C50_8 F13_8 178.6(7) . . . . ?
O1_8 C47_8 C50_8 F14_8 -65.9(7) . . . . ?
O1_8 C47_8 C50_8 F15_8 57.2(8) . . . . ?
C48_8 C47_8 C49_8 F10_8 51.3(6) . . . . ?
C48_8 C47_8 C49_8 F11_8 -66.0(7) . . . . ?
C48_8 C47_8 C49_8 F12_8 174.5(6) . . . . ?
C48_8 C47_8 C50_8 F13_8 55.1(8) . . . . ?
C48_8 C47_8 C50_8 F14_8 170.6(6) . . . . ?
C48_8 C47_8 C50_8 F15_8 -66.3(8) . . . . ?
C49_8 C47_8 C48_8 F7_8 55.0(8) . . . . ?
C49_8 C47_8 C48_8 F8_8 177.1(6) . . . . ?
C49_8 C47_8 C48_8 F9_8 -73.1(8) . . . . ?
C49_8 C47_8 C50_8 F13_8 -62.7(8) . . . . ?
C49_8 C47_8 C50_8 F14_8 52.8(7) . . . . ?
C49_8 C47_8 C50_8 F15_8 175.9(7) . . . . ?
C50_8 C47_8 C48_8 F7_8 -64.5(8) . . . . ?
C50_8 C47_8 C48_8 F8_8 57.7(7) . . . . ?
C50_8 C47_8 C48_8 F9_8 167.4(7) . . . . ?
C50_8 C47_8 C49_8 F10_8 170.1(5) . . . . ?
C50_8 C47_8 C49_8 F11_8 52.9(7) . . . . ?
C50_8 C47_8 C49_8 F12_8 -66.7(7) . . . . ?
O1_9 Al3 O1_7 C47_7 143.3(12) . . . . ?
O1_9 Al3 O1_12 C47_12 24.2(17) . . . . ?
O1_9 C47_9 C48_9 F7_9 -155.2(11) . . . . ?
O1_9 C47_9 C48_9 F8_9 -38.8(15) . . . . ?
O1_9 C47_9 C48_9 F9_9 85.6(11) . . . . ?
O1_9 C47_9 C49_9 F10_9 93.9(13) . . . . ?
O1_9 C47_9 C49_9 F11_9 -142.7(13) . . . . ?
O1_9 C47_9 C49_9 F12_9 -19.3(13) . . . . ?
O1_9 C47_9 C50_9 F13_9 -168.5(12) . . . . ?
O1_9 C47_9 C50_9 F14_9 -51.4(14) . . . . ?
O1_9 C47_9 C50_9 F15_9 81.1(15) . . . . ?
C48_9 C47_9 C49_9 F10_9 -143.8(11) . . . . ?
C48_9 C47_9 C49_9 F11_9 -20.4(15) . . . . ?
C48_9 C47_9 C49_9 F12_9 102.9(11) . . . . ?
C48_9 C47_9 C50_9 F13_9 74.3(13) . . . . ?
C48_9 C47_9 C50_9 F14_9 -168.5(11) . . . . ?
C48_9 C47_9 C50_9 F15_9 -36.1(15) . . . . ?
C49_9 C47_9 C48_9 F7_9 80.9(12) . . . . ?
C49_9 C47_9 C48_9 F8_9 -162.6(12) . . . . ?
C49_9 C47_9 C48_9 F9_9 -38.3(12) . . . . ?
C49_9 C47_9 C50_9 F13_9 -48.2(13) . . . . ?
C49_9 C47_9 C50_9 F14_9 69.0(14) . . . . ?
C49_9 C47_9 C50_9 F15_9 -158.6(12) . . . . ?
C50_9 C47_9 C48_9 F7_9 -40.5(13) . . . . ?
C50_9 C47_9 C48_9 F8_9 75.9(14) . . . . ?
C50_9 C47_9 C48_9 F9_9 -159.7(10) . . . . ?
C50_9 C47_9 C49_9 F10_9 -22.2(12) . . . . ?
C50_9 C47_9 C49_9 F11_9 101.2(13) . . . . ?
C50_9 C47_9 C49_9 F12_9 -135.5(10) . . . . ?
O1_10 Al4 O1_8 C47_8 -7.8(13) . . . . ?
O1_10 Al4 O1_11 C47_11 -152.7(15) . . . . ?
O1_10 C47_10 C48_10 F7_10 163.6(10) . . . . ?
O1_10 C47_10 C48_10 F8_10 -77.8(10) . . . . ?
O1_10 C47_10 C48_10 F9_10 36.7(12) . . . . ?
O1_10 C47_10 C49_10 F10_10 170.9(9) . . . . ?
O1_10 C47_10 C49_10 F11_10 49.9(13) . . . . ?
O1_10 C47_10 C49_10 F12_10 -74.4(11) . . . . ?
O1_10 C47_10 C50_10 F13_10 163.4(10) . . . . ?
O1_10 C47_10 C50_10 F14_10 -79.5(14) . . . . ?
O1_10 C47_10 C50_10 F15_10 43.0(14) . . . . ?
C48_10 C47_10 C49_10 F10_10 -69.3(11) . . . . ?
C48_10 C47_10 C49_10 F11_10 169.7(10) . . . . ?
C48_10 C47_10 C49_10 F12_10 45.4(11) . . . . ?
C48_10 C47_10 C50_10 F13_10 43.5(12) . . . . ?
C48_10 C47_10 C50_10 F14_10 160.7(12) . . . . ?
C48_10 C47_10 C50_10 F15_10 -76.9(13) . . . . ?
C49_10 C47_10 C48_10 F7_10 43.7(11) . . . . ?
C49_10 C47_10 C48_10 F8_10 162.3(8) . . . . ?
C49_10 C47_10 C48_10 F9_10 -83.2(10) . . . . ?
C49_10 C47_10 C50_10 F13_10 -75.4(11) . . . . ?
C49_10 C47_10 C50_10 F14_10 41.8(14) . . . . ?
C49_10 C47_10 C50_10 F15_10 164.2(11) . . . . ?
C50_10 C47_10 C48_10 F7_10 -74.4(11) . . . . ?
C50_10 C47_10 C48_10 F8_10 44.2(10) . . . . ?
C50_10 C47_10 C48_10 F9_10 158.7(9) . . . . ?
C50_10 C47_10 C49_10 F10_10 47.6(11) . . . . ?
C50_10 C47_10 C49_10 F11_10 -73.4(12) . . . . ?
C50_10 C47_10 C49_10 F12_10 162.3(10) . . . . ?
O1_11 Al4 O1_8 C47_8 -139.4(11) . . . . ?
O1_11 Al4 O1_10 C47_10 30(2) . . . . ?
O1_11 C47_11 C48_11 F7_11 170.1(9) . . . . ?
O1_11 C47_11 C48_11 F8_11 -70.9(10) . . . . ?
O1_11 C47_11 C48_11 F9_11 42.7(11) . . . . ?
O1_11 C47_11 C49_11 F10_11 165.4(9) . . . . ?
O1_11 C47_11 C49_11 F11_11 41.3(12) . . . . ?
O1_11 C47_11 C49_11 F12_11 -81.8(10) . . . . ?
O1_11 C47_11 C50_11 F13_11 163.8(13) . . . . ?
O1_11 C47_11 C50_11 F14_11 -92.0(12) . . . . ?
O1_11 C47_11 C50_11 F15_11 32.9(15) . . . . ?
C48_11 C47_11 C49_11 F10_11 -73.3(10) . . . . ?
C48_11 C47_11 C49_11 F11_11 162.6(8) . . . . ?
C48_11 C47_11 C49_11 F12_11 39.5(9) . . . . ?
C48_11 C47_11 C50_11 F13_11 47.7(14) . . . . ?
C48_11 C47_11 C50_11 F14_11 151.9(10) . . . . ?
C48_11 C47_11 C50_11 F15_11 -83.3(14) . . . . ?
C49_11 C47_11 C48_11 F7_11 44.4(11) . . . . ?
C49_11 C47_11 C48_11 F8_11 163.5(8) . . . . ?
C49_11 C47_11 C48_11 F9_11 -83.0(10) . . . . ?
C49_11 C47_11 C50_11 F13_11 -69.6(14) . . . . ?
C49_11 C47_11 C50_11 F14_11 34.5(12) . . . . ?
C49_11 C47_11 C50_11 F15_11 159.4(13) . . . . ?
C50_11 C47_11 C48_11 F7_11 -75.4(11) . . . . ?
C50_11 C47_11 C48_11 F8_11 43.7(10) . . . . ?
C50_11 C47_11 C48_11 F9_11 157.3(9) . . . . ?
C50_11 C47_11 C49_11 F10_11 44.4(11) . . . . ?
C50_11 C47_11 C49_11 F11_11 -79.8(10) . . . . ?
C50_11 C47_11 C49_11 F12_11 157.1(8) . . . . ?
O1_12 Al3 O1_7 C47_7 8.5(13) . . . . ?
O1_12 Al3 O1_9 C47_9 109(3) . . . . ?
O1_12 C47_12 C48_12 F7_12 172.1(11) . . . . ?
O1_12 C47_12 C48_12 F8_12 -74.1(12) . . . . ?
O1_12 C47_12 C48_12 F9_12 39.9(12) . . . . ?
O1_12 C47_12 C49_12 F10_12 162.1(9) . . . . ?
O1_12 C47_12 C49_12 F11_12 51.6(16) . . . . ?
O1_12 C47_12 C49_12 F12_12 -78.4(13) . . . . ?
O1_12 C47_12 C50_12 F13_12 151.7(12) . . . . ?
O1_12 C47_12 C50_12 F14_12 -84.8(10) . . . . ?
O1_12 C47_12 C50_12 F15_12 32.5(14) . . . . ?
C48_12 C47_12 C49_12 F10_12 -83.0(10) . . . . ?
C48_12 C47_12 C49_12 F11_12 166.5(14) . . . . ?
C48_12 C47_12 C49_12 F12_12 36.4(13) . . . . ?
C48_12 C47_12 C50_12 F13_12 33.1(14) . . . . ?
C48_12 C47_12 C50_12 F14_12 156.7(9) . . . . ?
C48_12 C47_12 C50_12 F15_12 -86.0(13) . . . . ?
C49_12 C47_12 C48_12 F7_12 54.0(13) . . . . ?
C49_12 C47_12 C48_12 F8_12 167.8(11) . . . . ?
C49_12 C47_12 C48_12 F9_12 -78.2(11) . . . . ?
C49_12 C47_12 C50_12 F13_12 -85.1(13) . . . . ?
C49_12 C47_12 C50_12 F14_12 38.5(11) . . . . ?
C49_12 C47_12 C50_12 F15_12 155.7(12) . . . . ?
C50_12 C47_12 C48_12 F7_12 -68.0(13) . . . . ?
C50_12 C47_12 C48_12 F8_12 45.8(13) . . . . ?
C50_12 C47_12 C48_12 F9_12 159.7(10) . . . . ?
C50_12 C47_12 C49_12 F10_12 40.3(11) . . . . ?
C50_12 C47_12 C49_12 F11_12 -70.2(16) . . . . ?
C50_12 C47_12 C49_12 F12_12 159.7(11) . . . . ?
O1_13 Al3 O1_14 C47_14 50(3) . . . . ?
O1_13 Al3 O1_17 C47_17 166.7(16) . . . . ?
O1_13 C47_13 C48_13 F7_13 165.0(13) . . . . ?
O1_13 C47_13 C48_13 F8_13 -71.3(15) . . . . ?
O1_13 C47_13 C48_13 F9_13 37.4(17) . . . . ?
O1_13 C47_13 C49_13 F10_13 35.7(16) . . . . ?
O1_13 C47_13 C49_13 F11_13 -71.2(13) . . . . ?
O1_13 C47_13 C49_13 F12_13 172.8(12) . . . . ?
O1_13 C47_13 C50_13 F13_13 170.6(11) . . . . ?
O1_13 C47_13 C50_13 F14_13 -77.7(15) . . . . ?
O1_13 C47_13 C50_13 F15_13 40.9(16) . . . . ?
C48_13 C47_13 C49_13 F10_13 159.3(13) . . . . ?
C48_13 C47_13 C49_13 F11_13 52.3(14) . . . . ?
C48_13 C47_13 C49_13 F12_13 -63.6(15) . . . . ?
C48_13 C47_13 C50_13 F13_13 47.5(14) . . . . ?
C48_13 C47_13 C50_13 F14_13 159.2(13) . . . . ?
C48_13 C47_13 C50_13 F15_13 -82.3(15) . . . . ?
C49_13 C47_13 C48_13 F7_13 44.1(17) . . . . ?
C49_13 C47_13 C48_13 F8_13 167.8(12) . . . . ?
C49_13 C47_13 C48_13 F9_13 -83.5(15) . . . . ?
C49_13 C47_13 C50_13 F13_13 -70.5(14) . . . . ?
C49_13 C47_13 C50_13 F14_13 41.2(15) . . . . ?
C49_13 C47_13 C50_13 F15_13 159.8(13) . . . . ?
C50_13 C47_13 C48_13 F7_13 -71.8(16) . . . . ?
C50_13 C47_13 C48_13 F8_13 51.9(14) . . . . ?
C50_13 C47_13 C48_13 F9_13 160.6(14) . . . . ?
C50_13 C47_13 C49_13 F10_13 -86.1(14) . . . . ?
C50_13 C47_13 C49_13 F11_13 166.9(12) . . . . ?
C50_13 C47_13 C49_13 F12_13 51.0(15) . . . . ?
O1_14 Al3 O1_13 C47_13 -147.8(17) . . . . ?
O1_14 Al3 O1_17 C47_17 -65.8(19) . . . . ?
O1_14 C47_14 C48_14 F7_14 -157.8(12) . . . . ?
O1_14 C47_14 C48_14 F8_14 -36.9(15) . . . . ?
O1_14 C47_14 C48_14 F9_14 82.4(12) . . . . ?
O1_14 C47_14 C49_14 F10_14 169.8(17) . . . . ?
O1_14 C47_14 C49_14 F11_14 -75.7(15) . . . . ?
O1_14 C47_14 C49_14 F12_14 46.1(17) . . . . ?
O1_14 C47_14 C50_14 F13_14 -164.6(14) . . . . ?
O1_14 C47_14 C50_14 F14_14 -43.1(15) . . . . ?
O1_14 C47_14 C50_14 F15_14 76.2(14) . . . . ?
C48_14 C47_14 C49_14 F10_14 -64.9(18) . . . . ?
C48_14 C47_14 C49_14 F11_14 49.6(14) . . . . ?
C48_14 C47_14 C49_14 F12_14 171.4(12) . . . . ?
C48_14 C47_14 C50_14 F13_14 73.7(13) . . . . ?
C48_14 C47_14 C50_14 F14_14 -164.8(10) . . . . ?
C48_14 C47_14 C50_14 F15_14 -45.5(13) . . . . ?
C49_14 C47_14 C48_14 F7_14 78.8(13) . . . . ?
C49_14 C47_14 C48_14 F8_14 -160.3(12) . . . . ?
C49_14 C47_14 C48_14 F9_14 -41.0(12) . . . . ?
C49_14 C47_14 C50_14 F13_14 -42.6(15) . . . . ?
C49_14 C47_14 C50_14 F14_14 78.8(13) . . . . ?
C49_14 C47_14 C50_14 F15_14 -161.9(12) . . . . ?
C50_14 C47_14 C48_14 F7_14 -40.6(13) . . . . ?
C50_14 C47_14 C48_14 F8_14 80.3(12) . . . . ?
C50_14 C47_14 C48_14 F9_14 -160.4(9) . . . . ?
C50_14 C47_14 C49_14 F10_14 50.0(19) . . . . ?
C50_14 C47_14 C49_14 F11_14 164.4(12) . . . . ?
C50_14 C47_14 C49_14 F12_14 -73.8(15) . . . . ?
O1_15 Al4 O1_8 C47_8 -20.9(13) . . . . ?
O1_15 Al4 O1_16 C47_16 -48(3) . . . . ?
O1_15 C47_15 C48_15 F7_15 -162.0(11) . . . . ?
O1_15 C47_15 C48_15 F8_15 -39.8(12) . . . . ?
O1_15 C47_15 C48_15 F9_15 77.7(13) . . . . ?
O1_15 C47_15 C49_15 F10_15 -162.2(10) . . . . ?
O1_15 C47_15 C49_15 F11_15 75.7(11) . . . . ?
O1_15 C47_15 C49_15 F12_15 -41.4(12) . . . . ?
O1_15 C47_15 C50_15 F13_15 75.0(13) . . . . ?
O1_15 C47_15 C50_15 F14_15 -164.5(10) . . . . ?
O1_15 C47_15 C50_15 F15_15 -43.4(14) . . . . ?
C48_15 C47_15 C49_15 F10_15 -44.1(11) . . . . ?
C48_15 C47_15 C49_15 F11_15 -166.1(8) . . . . ?
C48_15 C47_15 C49_15 F12_15 76.7(11) . . . . ?
C48_15 C47_15 C50_15 F13_15 -41.6(13) . . . . ?
C48_15 C47_15 C50_15 F14_15 78.9(12) . . . . ?
C48_15 C47_15 C50_15 F15_15 -160.1(11) . . . . ?
C49_15 C47_15 C48_15 F7_15 76.0(11) . . . . ?
C49_15 C47_15 C48_15 F8_15 -161.8(9) . . . . ?
C49_15 C47_15 C48_15 F9_15 -44.3(12) . . . . ?
C49_15 C47_15 C50_15 F13_15 -161.0(11) . . . . ?
C49_15 C47_15 C50_15 F14_15 -40.5(12) . . . . ?
C49_15 C47_15 C50_15 F15_15 80.6(13) . . . . ?
C50_15 C47_15 C48_15 F7_15 -42.4(12) . . . . ?
C50_15 C47_15 C48_15 F8_15 79.8(11) . . . . ?
C50_15 C47_15 C48_15 F9_15 -162.7(11) . . . . ?
C50_15 C47_15 C49_15 F10_15 74.8(11) . . . . ?
C50_15 C47_15 C49_15 F11_15 -47.3(11) . . . . ?
C50_15 C47_15 C49_15 F12_15 -164.4(10) . . . . ?
O1_16 Al4 O1_8 C47_8 -150.2(13) . . . . ?
O1_16 Al4 O1_15 C47_15 -94(2) . . . . ?
O1_16 C47_16 C48_16 F7_16 68.8(16) . . . . ?
O1_16 C47_16 C48_16 F8_16 -157.3(16) . . . . ?
O1_16 C47_16 C48_16 F9_16 -55.3(17) . . . . ?
O1_16 C47_16 C49_16 F10_16 -161.8(17) . . . . ?
O1_16 C47_16 C49_16 F11_16 84.7(17) . . . . ?
O1_16 C47_16 C49_16 F12_16 -46.1(17) . . . . ?
O1_16 C47_16 C50_16 F13_16 98(2) . . . . ?
O1_16 C47_16 C50_16 F14_16 -140.1(16) . . . . ?
O1_16 C47_16 C50_16 F15_16 -25(2) . . . . ?
C48_16 C47_16 C49_16 F10_16 -44.3(17) . . . . ?
C48_16 C47_16 C49_16 F11_16 -157.9(14) . . . . ?
C48_16 C47_16 C49_16 F12_16 71.4(15) . . . . ?
C48_16 C47_16 C50_16 F13_16 -30(2) . . . . ?
C48_16 C47_16 C50_16 F14_16 92.4(15) . . . . ?
C48_16 C47_16 C50_16 F15_16 -153.0(15) . . . . ?
C49_16 C47_16 C48_16 F7_16 -47.7(14) . . . . ?
C49_16 C47_16 C48_16 F8_16 86.2(16) . . . . ?
C49_16 C47_16 C48_16 F9_16 -171.9(13) . . . . ?
C49_16 C47_16 C50_16 F13_16 -139.3(18) . . . . ?
C49_16 C47_16 C50_16 F14_16 -17.2(16) . . . . ?
C49_16 C47_16 C50_16 F15_16 97.3(17) . . . . ?
C50_16 C47_16 C48_16 F7_16 -161.7(13) . . . . ?
C50_16 C47_16 C48_16 F8_16 -27.8(19) . . . . ?
C50_16 C47_16 C48_16 F9_16 74.1(16) . . . . ?
C50_16 C47_16 C49_16 F10_16 72.5(18) . . . . ?
C50_16 C47_16 C49_16 F11_16 -41.0(16) . . . . ?
C50_16 C47_16 C49_16 F12_16 -171.7(14) . . . . ?
O1_17 Al3 O1_13 C47_13 -10.7(17) . . . . ?
O1_17 Al3 O1_14 C47_14 -78(2) . . . . ?
O1_17 C47_17 C48_17 F7_17 -154.5(12) . . . . ?
O1_17 C47_17 C48_17 F8_17 -39.6(16) . . . . ?
O1_17 C47_17 C48_17 F9_17 79.4(13) . . . . ?
O1_17 C47_17 C49_17 F10_17 -168.6(12) . . . . ?
O1_17 C47_17 C49_17 F11_17 76.5(13) . . . . ?
O1_17 C47_17 C49_17 F12_17 -45.8(13) . . . . ?
O1_17 C47_17 C50_17 F13_17 -165.0(11) . . . . ?
O1_17 C47_17 C50_17 F14_17 -47.4(13) . . . . ?
O1_17 C47_17 C50_17 F15_17 71.7(12) . . . . ?
C48_17 C47_17 C49_17 F10_17 -47.4(14) . . . . ?
C48_17 C47_17 C49_17 F11_17 -162.3(11) . . . . ?
C48_17 C47_17 C49_17 F12_17 75.4(12) . . . . ?
C48_17 C47_17 C50_17 F13_17 78.3(12) . . . . ?
C48_17 C47_17 C50_17 F14_17 -164.0(10) . . . . ?
C48_17 C47_17 C50_17 F15_17 -45.0(12) . . . . ?
C49_17 C47_17 C48_17 F7_17 81.1(13) . . . . ?
C49_17 C47_17 C48_17 F8_17 -164.0(14) . . . . ?
C49_17 C47_17 C48_17 F9_17 -45.1(13) . . . . ?
C49_17 C47_17 C50_17 F13_17 -43.0(13) . . . . ?
C49_17 C47_17 C50_17 F14_17 74.7(12) . . . . ?
C49_17 C47_17 C50_17 F15_17 -166.3(10) . . . . ?
C50_17 C47_17 C48_17 F7_17 -39.0(15) . . . . ?
C50_17 C47_17 C48_17 F8_17 75.9(15) . . . . ?
C50_17 C47_17 C48_17 F9_17 -165.2(10) . . . . ?
C50_17 C47_17 C49_17 F10_17 74.0(13) . . . . ?
C50_17 C47_17 C49_17 F11_17 -40.9(13) . . . . ?
C50_17 C47_17 C49_17 F12_17 -163.1(10) . . . . ?
O1_18 Al1 O1_20 C47_20 96(3) . . . . ?
O1_18 Al1 O1_21 C47_21 2.6(17) . . . . ?
O1_18 C47_18 C48_18 F7_18 81.2(15) . . . . ?
O1_18 C47_18 C48_18 F8_18 -161.4(12) . . . . ?
O1_18 C47_18 C48_18 F9_18 -40.8(17) . . . . ?
O1_18 C47_18 C49_18 F10_18 -23.5(17) . . . . ?
O1_18 C47_18 C49_18 F11_18 -137.7(15) . . . . ?
O1_18 C47_18 C49_18 F12_18 81.2(17) . . . . ?
O1_18 C47_18 C50_18 F13_18 -168.5(12) . . . . ?
O1_18 C47_18 C50_18 F14_18 -72.6(12) . . . . ?
O1_18 C47_18 C50_18 F15_18 85.4(13) . . . . ?
C48_18 C47_18 C49_18 F10_18 107.3(14) . . . . ?
C48_18 C47_18 C49_18 F11_18 -6.9(17) . . . . ?
C48_18 C47_18 C49_18 F12_18 -148.0(14) . . . . ?
C48_18 C47_18 C50_18 F13_18 70.6(14) . . . . ?
C48_18 C47_18 C50_18 F14_18 166.6(12) . . . . ?
C48_18 C47_18 C50_18 F15_18 -35.4(14) . . . . ?
C49_18 C47_18 C48_18 F7_18 -49.0(14) . . . . ?
C49_18 C47_18 C48_18 F8_18 68.4(14) . . . . ?
C49_18 C47_18 C48_18 F9_18 -170.9(13) . . . . ?
C49_18 C47_18 C50_18 F13_18 -48.8(15) . . . . ?
C49_18 C47_18 C50_18 F14_18 47.1(13) . . . . ?
C49_18 C47_18 C50_18 F15_18 -154.8(12) . . . . ?
C50_18 C47_18 C48_18 F7_18 -169.7(12) . . . . ?
C50_18 C47_18 C48_18 F8_18 -52.3(13) . . . . ?
C50_18 C47_18 C48_18 F9_18 68.3(15) . . . . ?
C50_18 C47_18 C49_18 F10_18 -132.3(13) . . . . ?
C50_18 C47_18 C49_18 F11_18 113.4(15) . . . . ?
C50_18 C47_18 C49_18 F12_18 -27.6(16) . . . . ?
F15_19 F9_3 C48_3 F7_3 -175(3) . . . . ?
F15_19 F9_3 C48_3 F8_3 70(3) . . . . ?
F15_19 F9_3 C48_3 C47_3 -45(4) . . . . ?
O1_19 Al2 O1_1 C47_1 147.5(11) . . . . ?
O1_19 Al2 O1_3 C47_3 -9.0(13) . . . . ?
O1_19 C47_19 C48_19 F7_19 167.0(18) . . . . ?
O1_19 C47_19 C48_19 F8_19 -74.1(17) . . . . ?
O1_19 C47_19 C48_19 F9_19 36.2(18) . . . . ?
O1_19 C47_19 C49_19 F10_19 -50(2) . . . . ?
O1_19 C47_19 C49_19 F11_19 176.6(18) . . . . ?
O1_19 C47_19 C49_19 F12_19 54.1(17) . . . . ?
O1_19 C47_19 C50_19 F13_19 147.0(17) . . . . ?
O1_19 C47_19 C50_19 F14_19 -97.7(16) . . . . ?
O1_19 C47_19 C50_19 F15_19 30(2) . . . . ?
C48_19 C47_19 C49_19 F10_19 80.6(18) . . . . ?
C48_19 C47_19 C49_19 F11_19 -53(2) . . . . ?
C48_19 C47_19 C49_19 F12_19 -175.6(13) . . . . ?
C48_19 C47_19 C50_19 F13_19 30.7(17) . . . . ?
C48_19 C47_19 C50_19 F14_19 146.1(14) . . . . ?
C48_19 C47_19 C50_19 F15_19 -86.1(18) . . . . ?
C49_19 C47_19 C48_19 F7_19 34(2) . . . . ?
C49_19 C47_19 C48_19 F8_19 153.1(14) . . . . ?
C49_19 C47_19 C48_19 F9_19 -96.6(16) . . . . ?
C49_19 C47_19 C50_19 F13_19 -95.0(16) . . . . ?
C49_19 C47_19 C50_19 F14_19 20.3(15) . . . . ?
C49_19 C47_19 C50_19 F15_19 148.2(16) . . . . ?
C50_19 C47_19 C48_19 F7_19 -77.6(19) . . . . ?
C50_19 C47_19 C48_19 F8_19 41.2(16) . . . . ?
C50_19 C47_19 C48_19 F9_19 151.5(15) . . . . ?
C50_19 C47_19 C49_19 F10_19 -162.2(16) . . . . ?
C50_19 C47_19 C49_19 F11_19 64.1(18) . . . . ?
C50_19 C47_19 C49_19 F12_19 -58.3(15) . . . . ?
O1_20 Al1 O1_18 C47_18 20(3) . . . . ?
O1_20 Al1 O1_21 C47_21 141.6(16) . . . . ?
O1_20 C47_20 C48_20 F7_20 160.6(13) . . . . ?
O1_20 C47_20 C48_20 F8_20 -77.9(14) . . . . ?
O1_20 C47_20 C48_20 F9_20 39.1(15) . . . . ?
O1_20 C47_20 C49_20 F10_20 -73.7(19) . . . . ?
O1_20 C47_20 C49_20 F11_20 168.9(15) . . . . ?
O1_20 C47_20 C49_20 F12_20 48.0(17) . . . . ?
O1_20 C47_20 C50_20 F13_20 159.8(14) . . . . ?
O1_20 C47_20 C50_20 F14_20 -80.6(14) . . . . ?
O1_20 C47_20 C50_20 F15_20 36.6(16) . . . . ?
C48_20 C47_20 C49_20 F10_20 42.8(19) . . . . ?
C48_20 C47_20 C49_20 F11_20 -74.5(15) . . . . ?
C48_20 C47_20 C49_20 F12_20 164.6(14) . . . . ?
C48_20 C47_20 C50_20 F13_20 38.7(16) . . . . ?
C48_20 C47_20 C50_20 F14_20 158.3(11) . . . . ?
C48_20 C47_20 C50_20 F15_20 -84.4(14) . . . . ?
C49_20 C47_20 C48_20 F7_20 44.0(14) . . . . ?
C49_20 C47_20 C48_20 F8_20 165.6(12) . . . . ?
C49_20 C47_20 C48_20 F9_20 -77.4(13) . . . . ?
C49_20 C47_20 C50_20 F13_20 -79.2(16) . . . . ?
C49_20 C47_20 C50_20 F14_20 40.4(14) . . . . ?
C49_20 C47_20 C50_20 F15_20 157.7(13) . . . . ?
C50_20 C47_20 C48_20 F7_20 -76.8(14) . . . . ?
C50_20 C47_20 C48_20 F8_20 44.8(14) . . . . ?
C50_20 C47_20 C48_20 F9_20 161.8(12) . . . . ?
C50_20 C47_20 C49_20 F10_20 163.6(17) . . . . ?
C50_20 C47_20 C49_20 F11_20 46.3(16) . . . . ?
C50_20 C47_20 C49_20 F12_20 -74.6(16) . . . . ?
O1_21 Al1 O1_18 C47_18 151(3) . . . . ?
O1_21 Al1 O1_20 C47_20 -38(4) . . . . ?
O1_21 C47_21 C48_21 F7_21 -161.1(13) . . . . ?
O1_21 C47_21 C48_21 F8_21 -44.3(14) . . . . ?
O1_21 C47_21 C48_21 F9_21 70.7(17) . . . . ?
O1_21 C47_21 C49_21 F10_21 -163.5(13) . . . . ?
O1_21 C47_21 C49_21 F11_21 -42.6(15) . . . . ?
O1_21 C47_21 C49_21 F12_21 79.1(14) . . . . ?
O1_21 C47_21 C50_21 F13_21 80.1(12) . . . . ?
O1_21 C47_21 C50_21 F14_21 -163.6(14) . . . . ?
O1_21 C47_21 C50_21 F15_21 -41.5(14) . . . . ?
C48_21 C47_21 C49_21 F10_21 -42.2(16) . . . . ?
C48_21 C47_21 C49_21 F11_21 78.7(14) . . . . ?
C48_21 C47_21 C49_21 F12_21 -159.5(12) . . . . ?
C48_21 C47_21 C50_21 F13_21 -39.6(13) . . . . ?
C48_21 C47_21 C50_21 F14_21 76.7(16) . . . . ?
C48_21 C47_21 C50_21 F15_21 -161.2(12) . . . . ?
C49_21 C47_21 C48_21 F7_21 77.0(15) . . . . ?
C49_21 C47_21 C48_21 F8_21 -166.2(12) . . . . ?
C49_21 C47_21 C48_21 F9_21 -51.2(17) . . . . ?
C49_21 C47_21 C50_21 F13_21 -158.4(11) . . . . ?
C49_21 C47_21 C50_21 F14_21 -42.1(16) . . . . ?
C49_21 C47_21 C50_21 F15_21 79.9(13) . . . . ?
C50_21 C47_21 C48_21 F7_21 -41.8(15) . . . . ?
C50_21 C47_21 C48_21 F8_21 75.0(13) . . . . ?
C50_21 C47_21 C48_21 F9_21 -170.1(15) . . . . ?
C50_21 C47_21 C49_21 F10_21 75.9(15) . . . . ?
C50_21 C47_21 C49_21 F11_21 -163.1(12) . . . . ?
C50_21 C47_21 C49_21 F12_21 -41.4(14) . . . . ?

loop_
_exptl_oxdiff_crystal_face_indexfrac_h
_exptl_oxdiff_crystal_face_indexfrac_k
_exptl_oxdiff_crystal_face_indexfrac_l
_exptl_oxdiff_crystal_face_x
_exptl_oxdiff_crystal_face_y
_exptl_oxdiff_crystal_face_z
-2.5018 11.8090 5.6273 0.1872 0.7842 -0.5916
7.1039 9.7909 0.4431 0.2278 0.9444 0.2370
11.6488 0.2727 -5.2558 0.0968 0.3934 0.9143
-9.6109 -7.0843 1.7362 -0.2001 -0.8267 -0.5259
-7.5632 9.0680 6.9168 0.0992 0.4213 -0.9015
-5.1782 6.6884 19.3907 -0.4423 0.5158 -0.7337
-10.3039 5.0368 8.3906 -0.0555 0.0615 -0.9966
-5.3798 -4.1021 -20.1913 0.6421 -0.7531 -0.1432
6.9862 -6.4988 -16.9450 0.3451 -0.4014 0.8484
11.0775 -3.9901 -3.8196 -0.0824 0.1001 0.9916
10.9119 -0.9271 7.2000 -0.3806 0.4489 0.8085
7.6894 2.6615 17.1731 -0.5986 0.7030 0.3841
-5.4160 -1.2755 23.7123 -0.8430 0.0212 -0.5375
5.8793 -6.2478 16.9760 -0.8532 0.0239 0.5210
9.2801 -6.3116 6.9256 -0.5242 0.0159 0.8514
8.5981 -1.3188 -18.9306 0.5636 -0.0131 0.8260
2.4252 3.1065 -24.8079 0.9649 -0.0251 0.2615
-10.6028 5.2739 2.9296 0.1501 -0.0063 -0.9886
-5.8944 6.2506 -16.9453 0.8524 -0.0239 -0.5224
9.7050 -6.8998 -3.4532 -0.1743 -0.1458 0.9739
2.7177 -11.3125 7.9493 -0.6602 -0.5618 0.4985
-2.1832 -10.6887 12.4122 -0.7586 -0.6471 0.0755
-9.6043 -4.1390 13.8420 -0.5424 -0.4649 -0.6998
3.5601 -11.2490 -7.8657 -0.0987 -0.7354 0.6704
-3.0898 -11.5298 -5.6511 -0.1297 -0.9789 0.1578
-1.6015 -0.5077 -25.1761 0.9002 -0.4301 0.0686
4.8451 -3.0904 -23.4578 0.7029 -0.3373 0.6262
-5.1927 1.1238 -21.9842 0.8674 -0.4135 -0.2768
0.5267 -7.0455 21.0278 -0.9773 -0.1809 0.1101
